data_7012129
loop_
_publ_author_name
'Adams, Harry'
'Clunas, Scott'
'Fenton, David E.'
'Towers, David N.'

_publ_section_title
;
 The assembly of pentanuclear nickel(ii) complexes from asymmetric
 compartmental ligands and bearing ??3-OH bridgesElectronic
 supplementary information (ESI) available: the molecular structure and
 crystallographic details for compound 3. See
 http://www.rsc.org/suppdata/dt/b2/b207631b/
;
_journal_issue 21
_journal_name_full 'Journal of the Chemical Society, Dalton Transactions'
_journal_page_first 3933
_journal_paper_doi 10.1039/b207631b
_journal_year 2002
_chemical_formula_sum 'C46 H76 N6 Ni5 O16'
_chemical_formula_weight 1262.68
_chemical_name_systematic
; 
? 
;
_space_group_IT_number 2
_symmetry_cell_setting triclinic
_symmetry_space_group_name_Hall '-P 1'
_symmetry_space_group_name_H-M 'P -1'
_atom_sites_solution_hydrogens geom
_atom_sites_solution_primary direct
_atom_sites_solution_secondary difmap
_audit_creation_method SHELXL-97
_cell_angle_alpha 63.504(2)
_cell_angle_beta 85.667(2)
_cell_angle_gamma 89.991(2)
_cell_formula_units_Z 4
_cell_length_a 16.1749(15)
_cell_length_b 20.2038(18)
_cell_length_c 22.630(2)
_cell_measurement_reflns_used 6274
_cell_measurement_temperature 150(2)
_cell_volume 6595.0(10)
_computing_cell_refinement 'Bruker SMART'
_computing_data_collection 'Bruker SMART'
_computing_data_reduction 'Bruker SHELXTL'
_computing_molecular_graphics 'Bruker SHELXTL'
_computing_publication_material 'Bruker SHELXTL'
_computing_structure_refinement 'SHELXL-97 (Sheldrick, 1997)'
_computing_structure_solution 'SHELXS-97 (Sheldrick, 1990)'
_diffrn_ambient_temperature 150(2)
_diffrn_measured_fraction_theta_full 0.956
_diffrn_measured_fraction_theta_max 0.956
_diffrn_measurement_device_type 'CCD area detector'
_diffrn_measurement_method 'phi and omega scans'
_diffrn_radiation_monochromator graphite
_diffrn_radiation_source 'fine-focus sealed tube'
_diffrn_radiation_type MoK\a
_diffrn_radiation_wavelength 0.71073
_diffrn_reflns_av_R_equivalents 0.1127
_diffrn_reflns_av_sigmaI/netI 0.2566
_diffrn_reflns_limit_h_max 21
_diffrn_reflns_limit_h_min -20
_diffrn_reflns_limit_k_max 26
_diffrn_reflns_limit_k_min -25
_diffrn_reflns_limit_l_max 30
_diffrn_reflns_limit_l_min -28
_diffrn_reflns_number 71023
_diffrn_reflns_theta_full 28.35
_diffrn_reflns_theta_max 28.35
_diffrn_reflns_theta_min 1.01
_exptl_absorpt_coefficient_mu 1.460
_exptl_absorpt_correction_T_max 0.7689
_exptl_absorpt_correction_T_min 0.5860
_exptl_absorpt_correction_type empirical
_exptl_crystal_density_diffrn 1.272
_exptl_crystal_density_method 'not measured'
_exptl_crystal_F_000 2648
_exptl_crystal_size_max 0.41
_exptl_crystal_size_mid 0.33
_exptl_crystal_size_min 0.19
_refine_diff_density_max 1.195
_refine_diff_density_min -1.040
_refine_diff_density_rms 0.131
_refine_ls_extinction_method none
_refine_ls_goodness_of_fit_ref 0.635
_refine_ls_hydrogen_treatment mixed
_refine_ls_matrix_type full
_refine_ls_number_parameters 1319
_refine_ls_number_reflns 31542
_refine_ls_number_restraints 0
_refine_ls_restrained_S_all 0.635
_refine_ls_R_factor_all 0.1457
_refine_ls_R_factor_gt 0.0590
_refine_ls_shift/su_max 0.001
_refine_ls_shift/su_mean 0.000
_refine_ls_structure_factor_coef Fsqd
_refine_ls_weighting_details 'calc w=1/[\s^2^(Fo^2^)+(0.0895P)^2^+0.0000P] where P=(Fo^2^+2Fc^2^)/3'
_refine_ls_weighting_scheme calc
_refine_ls_wR_factor_gt 0.1363
_refine_ls_wR_factor_ref 0.1590
_reflns_number_gt 12020
_reflns_number_total 31542
_reflns_threshold_expression >2sigma(I)
_cod_data_source_file b207631b.txt
_cod_data_source_block ifn322
_cod_depositor_comments
;
The following automatic conversions were performed:
'_symmetry_cell_setting' value 'Triclinic' changed to 'triclinic'
according to '/home/saulius/struct/CIF-dictionaries/cif_core.dic'
dictionary named 'cif_core.dic' version 2.4.1 from 2010-06-29.

Automatic conversion script
Id: cif_fix_enum 1527 2010-12-29 10:47:43Z saulius 
;
_cod_original_cell_volume 6595.1(10)
_cod_original_sg_symbol_H-M P-1
_cod_database_code 7012129

loop_
_symmetry_equiv_pos_as_xyz
'x, y, z'
'-x, -y, -z'

loop_
_atom_site_label
_atom_site_type_symbol
_atom_site_fract_x
_atom_site_fract_y
_atom_site_fract_z
_atom_site_U_iso_or_equiv
_atom_site_adp_type
_atom_site_occupancy
_atom_site_symmetry_multiplicity
_atom_site_calc_flag
_atom_site_refinement_flags
_atom_site_disorder_assembly
_atom_site_disorder_group
Ni1 Ni 0.63331(4) 0.03550(4) 0.76383(4) 0.02121(17) Uani 1 1 d . . .
Ni2 Ni 0.68151(4) 0.04465(4) 0.88463(3) 0.02066(17) Uani 1 1 d . . .
Ni3 Ni 0.83872(4) 0.09247(4) 0.78598(3) 0.01949(17) Uani 1 1 d . . .
Ni4 Ni 0.93786(4) 0.26907(4) 0.75415(3) 0.01860(16) Uani 1 1 d . . .
Ni5 Ni 0.93578(4) 0.20709(4) 0.65735(3) 0.01969(17) Uani 1 1 d . . .
Ni6 Ni 0.56224(4) 0.52316(4) 0.24587(3) 0.01840(16) Uani 1 1 d . . .
Ni7 Ni 0.56421(4) 0.36438(4) 0.34273(3) 0.01964(17) Uani 1 1 d . . .
Ni8 Ni 0.66131(4) 0.37837(4) 0.21410(3) 0.01957(17) Uani 1 1 d . . .
Ni9 Ni 0.86675(4) 0.29941(4) 0.23617(4) 0.02137(17) Uani 1 1 d . . .
Ni10 Ni 0.81841(4) 0.42930(4) 0.11541(3) 0.02073(17) Uani 1 1 d . . .
O1 O 0.5923(2) 0.08507(19) 0.82163(18) 0.0221(9) Uani 1 1 d . . .
O2 O 0.7376(2) 0.02404(18) 0.81047(17) 0.0198(8) Uani 1 1 d . . .
H20A H 0.7547 -0.0285 0.8290 0.024 Uiso 1 1 calc R . .
O3 O 0.6257(2) -0.0606(2) 0.92830(18) 0.0277(10) Uani 1 1 d . . .
O4 O 0.5969(2) -0.0687(2) 0.83568(19) 0.0272(9) Uani 1 1 d . . .
O5 O 0.7740(2) 0.0015(2) 0.94550(18) 0.0294(10) Uani 1 1 d . . .
O6 O 0.8874(2) 0.0296(2) 0.87497(19) 0.0290(10) Uani 1 1 d . . .
O7 O 0.7600(2) 0.14410(19) 0.82895(17) 0.0209(9) Uani 1 1 d . . .
O8 O 0.8115(2) 0.25972(19) 0.78482(18) 0.0222(9) Uani 1 1 d . . .
O9 O 0.9055(2) 0.30137(18) 0.66020(16) 0.0177(8) Uani 1 1 d . . .
O10 O 0.9338(2) 0.16735(18) 0.75776(17) 0.0190(8) Uani 1 1 d . . .
H20B H 0.9864 0.1418 0.7736 0.023 Uiso 1 1 calc R . .
O11 O 1.0625(2) 0.2759(2) 0.72355(19) 0.0264(9) Uani 1 1 d . . .
O12 O 1.0634(2) 0.2278(2) 0.65114(19) 0.0266(9) Uani 1 1 d . . .
O13 O 0.9661(2) 0.1101(2) 0.65697(19) 0.0294(10) Uani 1 1 d . . .
O14 O 0.9033(2) 0.0255(2) 0.7532(2) 0.0288(10) Uani 1 1 d . . .
O15 O 0.8095(2) 0.16261(18) 0.68938(17) 0.0209(9) Uani 1 1 d . . .
O16 O 0.6728(2) 0.14234(19) 0.69242(18) 0.0222(9) Uani 1 1 d . . .
O17 O 0.5950(2) 0.46140(18) 0.33999(17) 0.0194(8) Uani 1 1 d . . .
O18 O 0.5664(2) 0.42517(18) 0.24190(17) 0.0177(8) Uani 1 1 d . . .
H20D H 0.5138 0.4155 0.2259 0.021 Uiso 1 1 calc R . .
O19 O 0.4377(2) 0.4996(2) 0.27648(19) 0.0259(9) Uani 1 1 d . . .
O20 O 0.4368(2) 0.3791(2) 0.34848(19) 0.0278(9) Uani 1 1 d . . .
O21 O 0.6885(2) 0.54471(19) 0.21490(18) 0.0219(9) Uani 1 1 d . . .
O22 O 0.7399(2) 0.47271(19) 0.17051(17) 0.0202(8) Uani 1 1 d . . .
O23 O 0.6126(2) 0.4038(2) 0.1253(2) 0.0305(10) Uani 1 1 d . . .
O24 O 0.7259(2) 0.4475(2) 0.05483(18) 0.0298(10) Uani 1 1 d . . .
O25 O 0.9081(2) 0.40687(19) 0.17746(17) 0.0206(8) Uani 1 1 d . . .
O26 O 0.7622(2) 0.33421(19) 0.18929(17) 0.0196(8) Uani 1 1 d . . .
H20C H 0.7451 0.3002 0.1707 0.023 Uiso 1 1 calc R . .
O27 O 0.8740(2) 0.3676(2) 0.07192(18) 0.0258(9) Uani 1 1 d . . .
O28 O 0.9028(2) 0.2670(2) 0.1639(2) 0.0309(10) Uani 1 1 d . . .
O29 O 0.8273(2) 0.33519(19) 0.30790(17) 0.0214(9) Uani 1 1 d . . .
O30 O 0.6909(2) 0.35165(19) 0.31065(17) 0.0205(8) Uani 1 1 d . . .
O31 O 0.5955(2) 0.2786(2) 0.2473(2) 0.0320(10) Uani 1 1 d . . .
O32 O 0.5343(2) 0.2664(2) 0.34294(19) 0.0276(9) Uani 1 1 d . . .
N1 N 0.5166(3) 0.0504(2) 0.7226(2) 0.0228(11) Uani 1 1 d . . .
N2 N 0.6685(3) -0.0091(2) 0.6937(2) 0.0279(12) Uani 1 1 d . . .
N3 N 0.6170(3) 0.0706(2) 0.9521(2) 0.0226(11) Uani 1 1 d . . .
N4 N 0.9368(3) 0.3814(2) 0.7370(2) 0.0205(10) Uani 1 1 d . . .
N5 N 0.9709(3) 0.2467(2) 0.8520(2) 0.0254(11) Uani 1 1 d . . .
N6 N 0.9386(3) 0.2599(2) 0.5550(2) 0.0220(11) Uani 1 1 d . . .
N7 N 0.5628(3) 0.6183(2) 0.2628(2) 0.0197(10) Uani 1 1 d . . .
N8 N 0.5297(3) 0.5994(2) 0.1474(2) 0.0259(11) Uani 1 1 d . . .
N9 N 0.5622(3) 0.3153(2) 0.4444(2) 0.0226(11) Uani 1 1 d . . .
N10 N 0.9830(3) 0.2728(2) 0.2778(2) 0.0261(11) Uani 1 1 d . . .
N11 N 0.8312(3) 0.1852(2) 0.3063(2) 0.0247(11) Uani 1 1 d . . .
N12 N 0.8831(3) 0.5227(2) 0.0478(2) 0.0223(11) Uani 1 1 d . . .
C1 C 0.2610(4) 0.1518(4) 0.8705(3) 0.0423(18) Uani 1 1 d . . .
H12M H 0.2523 0.1486 0.9151 0.063 Uiso 1 1 calc R . .
H12N H 0.2222 0.1171 0.8663 0.063 Uiso 1 1 calc R . .
H12O H 0.2512 0.2023 0.8375 0.063 Uiso 1 1 calc R . .
C2 C 0.3482(3) 0.1327(3) 0.8591(3) 0.0261(14) Uani 1 1 d . . .
C3 C 0.4042(4) 0.1166(3) 0.9050(3) 0.0270(14) Uani 1 1 d . . .
H11I H 0.3865 0.1162 0.9461 0.032 Uiso 1 1 calc R . .
C4 C 0.4882(3) 0.1001(3) 0.8944(3) 0.0233(13) Uani 1 1 d . . .
C5 C 0.5140(3) 0.0993(3) 0.8349(3) 0.0206(12) Uani 1 1 d . . .
C6 C 0.4571(3) 0.1163(3) 0.7865(3) 0.0248(13) Uani 1 1 d . . .
C7 C 0.3760(3) 0.1322(3) 0.8001(3) 0.0289(15) Uani 1 1 d . . .
H94A H 0.3381 0.1432 0.7672 0.035 Uiso 1 1 calc R . .
C8 C 0.4835(3) 0.1211(3) 0.7197(3) 0.0248(13) Uani 1 1 d . . .
H89A H 0.5269 0.1610 0.6974 0.030 Uiso 1 1 calc R . .
H89B H 0.4354 0.1348 0.6925 0.030 Uiso 1 1 calc R . .
C9 C 0.4538(4) -0.0124(3) 0.7599(3) 0.0306(15) Uani 1 1 d . . .
H11C H 0.4421 -0.0166 0.8050 0.037 Uiso 1 1 calc R . .
H11D H 0.4795 -0.0588 0.7646 0.037 Uiso 1 1 calc R . .
C10 C 0.3719(4) -0.0071(4) 0.7300(4) 0.049(2) Uani 1 1 d . . .
H12P H 0.3364 -0.0508 0.7583 0.073 Uiso 1 1 calc R . .
H12Q H 0.3820 -0.0046 0.6858 0.073 Uiso 1 1 calc R . .
H12R H 0.3444 0.0376 0.7265 0.073 Uiso 1 1 calc R . .
C11 C 0.5413(4) 0.0595(3) 0.6555(3) 0.0298(14) Uani 1 1 d . . .
H11G H 0.5742 0.1065 0.6302 0.036 Uiso 1 1 calc R . .
H11H H 0.4912 0.0619 0.6322 0.036 Uiso 1 1 calc R . .
C12 C 0.5920(4) -0.0042(3) 0.6590(3) 0.0326(15) Uani 1 1 d . . .
H10M H 0.6078 0.0022 0.6136 0.039 Uiso 1 1 calc R . .
H10N H 0.5583 -0.0509 0.6830 0.039 Uiso 1 1 calc R . .
C13 C 0.6924(4) -0.0874(3) 0.7270(3) 0.0413(17) Uani 1 1 d . . .
H40A H 0.7080 -0.1045 0.6936 0.062 Uiso 1 1 calc R . .
H40B H 0.6454 -0.1180 0.7565 0.062 Uiso 1 1 calc R . .
H40C H 0.7396 -0.0914 0.7530 0.062 Uiso 1 1 calc R . .
C14 C 0.7360(4) 0.0343(3) 0.6460(3) 0.0363(16) Uani 1 1 d . . .
H10F H 0.7500 0.0127 0.6156 0.054 Uiso 1 1 calc R . .
H10G H 0.7847 0.0341 0.6694 0.054 Uiso 1 1 calc R . .
H10H H 0.7191 0.0852 0.6209 0.054 Uiso 1 1 calc R . .
C15 C 0.5397(4) 0.0859(3) 0.9488(3) 0.0291(14) Uani 1 1 d . . .
H97A H 0.5128 0.0883 0.9866 0.035 Uiso 1 1 calc R . .
C16 C 0.6533(4) 0.0615(3) 1.0133(3) 0.0335(15) Uani 1 1 d . . .
H11E H 0.6847 0.0155 1.0310 0.040 Uiso 1 1 calc R . .
H11F H 0.6083 0.0570 1.0472 0.040 Uiso 1 1 calc R . .
C17 C 0.7099(5) 0.1259(4) 0.9998(3) 0.052(2) Uani 1 1 d . . .
H40M H 0.7326 0.1191 1.0410 0.079 Uiso 1 1 calc R . .
H40N H 0.6788 0.1715 0.9822 0.079 Uiso 1 1 calc R . .
H40O H 0.7554 0.1295 0.9672 0.079 Uiso 1 1 calc R . .
C18 C 0.8620(4) 0.5905(3) 0.4568(3) 0.0404(17) Uani 1 1 d . . .
H12A H 0.8477 0.6231 0.4774 0.061 Uiso 1 1 calc R . .
H12B H 0.8167 0.5887 0.4311 0.061 Uiso 1 1 calc R . .
H12C H 0.9130 0.6098 0.4273 0.061 Uiso 1 1 calc R . .
C19 C 0.8755(3) 0.5130(3) 0.5104(3) 0.0282(14) Uani 1 1 d . . .
C20 C 0.8974(3) 0.4566(3) 0.4950(3) 0.0281(14) Uani 1 1 d . . .
H10I H 0.9048 0.4664 0.4498 0.034 Uiso 1 1 calc R . .
C21 C 0.9092(3) 0.3840(3) 0.5446(3) 0.0214(13) Uani 1 1 d . . .
C22 C 0.8974(3) 0.3686(3) 0.6125(3) 0.0173(12) Uani 1 1 d . . .
C23 C 0.8782(3) 0.4285(3) 0.6269(3) 0.0191(12) Uani 1 1 d . . .
C24 C 0.8679(3) 0.4981(3) 0.5769(3) 0.0273(14) Uani 1 1 d . . .
H10E H 0.8552 0.5373 0.5881 0.033 Uiso 1 1 calc R . .
C25 C 0.8655(3) 0.4162(3) 0.6972(3) 0.0234(13) Uani 1 1 d . . .
H10A H 0.8150 0.3842 0.7185 0.028 Uiso 1 1 calc R . .
H10B H 0.8560 0.4644 0.6977 0.028 Uiso 1 1 calc R . .
C26 C 1.0167(3) 0.4230(3) 0.7018(3) 0.0243(13) Uani 1 1 d . . .
H10C H 1.0261 0.4204 0.6591 0.029 Uiso 1 1 calc R . .
H10D H 1.0628 0.3978 0.7288 0.029 Uiso 1 1 calc R . .
C27 C 1.0200(4) 0.5045(3) 0.6879(3) 0.0320(15) Uani 1 1 d . . .
H12D H 1.0742 0.5272 0.6655 0.048 Uiso 1 1 calc R . .
H12E H 1.0117 0.5078 0.7298 0.048 Uiso 1 1 calc R . .
H12F H 0.9762 0.5306 0.6595 0.048 Uiso 1 1 calc R . .
C28 C 0.9222(4) 0.3749(3) 0.8047(3) 0.0262(14) Uani 1 1 d . . .
H10O H 0.8640 0.3579 0.8219 0.031 Uiso 1 1 calc R . .
H10P H 0.9311 0.4240 0.8034 0.031 Uiso 1 1 calc R . .
C29 C 0.9804(4) 0.3206(3) 0.8505(3) 0.0319(15) Uani 1 1 d . . .
H11J H 1.0384 0.3397 0.8352 0.038 Uiso 1 1 calc R . .
H11K H 0.9686 0.3158 0.8958 0.038 Uiso 1 1 calc R . .
C30 C 0.9059(4) 0.2018(3) 0.9044(3) 0.0367(16) Uani 1 1 d . . .
H12J H 0.9233 0.1933 0.9477 0.055 Uiso 1 1 calc R . .
H12K H 0.8976 0.1541 0.9036 0.055 Uiso 1 1 calc R . .
H12L H 0.8539 0.2281 0.8966 0.055 Uiso 1 1 calc R . .
C31 C 1.0500(4) 0.2079(4) 0.8693(4) 0.050(2) Uani 1 1 d . . .
H11L H 1.0614 0.1996 0.9140 0.076 Uiso 1 1 calc R . .
H11M H 1.0953 0.2384 0.8375 0.076 Uiso 1 1 calc R . .
H11N H 1.0455 0.1603 0.8680 0.076 Uiso 1 1 calc R . .
C32 C 0.9314(3) 0.3310(3) 0.5211(3) 0.0235(13) Uani 1 1 d . . .
H96A H 0.9423 0.3502 0.4745 0.028 Uiso 1 1 calc R . .
C33 C 0.9597(4) 0.2185(3) 0.5173(3) 0.0332(15) Uani 1 1 d . . .
H11A H 1.0054 0.1852 0.5370 0.040 Uiso 1 1 calc R . .
H11B H 0.9788 0.2533 0.4710 0.040 Uiso 1 1 calc R . .
C34 C 0.8836(4) 0.1725(4) 0.5178(3) 0.0435(18) Uani 1 1 d . . .
H40G H 0.8986 0.1446 0.4929 0.065 Uiso 1 1 calc R . .
H40H H 0.8388 0.2056 0.4973 0.065 Uiso 1 1 calc R . .
H40I H 0.8649 0.1381 0.5637 0.065 Uiso 1 1 calc R . .
C35 C 0.6018(4) -0.0945(3) 0.8970(3) 0.0261(14) Uani 1 1 d . . .
C36 C 0.5780(5) -0.1761(3) 0.9376(3) 0.058(2) Uani 1 1 d . . .
H12V H 0.5614 -0.1966 0.9081 0.087 Uiso 1 1 calc R . .
H12W H 0.5317 -0.1819 0.9702 0.087 Uiso 1 1 calc R . .
H12X H 0.6256 -0.2024 0.9605 0.087 Uiso 1 1 calc R . .
C37 C 0.8510(4) 0.0011(3) 0.9324(3) 0.0338(16) Uani 1 1 d . . .
C38 C 0.9015(4) -0.0404(5) 0.9893(3) 0.079(3) Uani 1 1 d . . .
H12S H 0.9599 -0.0370 0.9730 0.118 Uiso 1 1 calc R . .
H12T H 0.8822 -0.0924 1.0117 0.118 Uiso 1 1 calc R . .
H12U H 0.8954 -0.0190 1.0206 0.118 Uiso 1 1 calc R . .
C39 C 0.9470(4) 0.0450(3) 0.6979(3) 0.0270(14) Uani 1 1 d . . .
C40 C 0.9792(5) -0.0166(3) 0.6835(4) 0.056(2) Uani 1 1 d . . .
H40J H 1.0120 0.0044 0.6406 0.084 Uiso 1 1 calc R . .
H40K H 0.9324 -0.0466 0.6822 0.084 Uiso 1 1 calc R . .
H40L H 1.0141 -0.0477 0.7183 0.084 Uiso 1 1 calc R . .
C41 C 1.0978(4) 0.2517(3) 0.6861(3) 0.0265(14) Uani 1 1 d . . .
C42 C 1.1916(3) 0.2524(4) 0.6824(3) 0.0383(17) Uani 1 1 d . . .
H12G H 1.2112 0.2726 0.7112 0.057 Uiso 1 1 calc R . .
H12H H 1.2140 0.2833 0.6367 0.057 Uiso 1 1 calc R . .
H12I H 1.2103 0.2018 0.6971 0.057 Uiso 1 1 calc R . .
C43 C 0.7534(3) 0.2122(3) 0.8109(3) 0.0178(12) Uani 1 1 d . . .
C44 C 0.6701(3) 0.2401(3) 0.8202(3) 0.0366(16) Uani 1 1 d . . .
H40D H 0.6743 0.2939 0.8036 0.055 Uiso 1 1 calc R . .
H40E H 0.6510 0.2169 0.8674 0.055 Uiso 1 1 calc R . .
H40F H 0.6305 0.2276 0.7956 0.055 Uiso 1 1 calc R . .
C45 C 0.7383(3) 0.1824(3) 0.6690(3) 0.0199(12) Uani 1 1 d . . .
C46 C 0.7309(3) 0.2580(3) 0.6129(3) 0.0290(14) Uani 1 1 d . . .
H10J H 0.6729 0.2657 0.6026 0.043 Uiso 1 1 calc R . .
H10K H 0.7652 0.2621 0.5737 0.043 Uiso 1 1 calc R . .
H10L H 0.7498 0.2955 0.6256 0.043 Uiso 1 1 calc R . .
C47 C 0.6385(4) 0.5471(4) 0.5439(3) 0.0395(17) Uani 1 1 d . . .
H58A H 0.6305 0.5041 0.5875 0.059 Uiso 1 1 calc R . .
H58B H 0.5988 0.5847 0.5417 0.059 Uiso 1 1 calc R . .
H58C H 0.6952 0.5678 0.5371 0.059 Uiso 1 1 calc R . .
C48 C 0.6242(4) 0.5232(4) 0.4896(3) 0.0293(14) Uani 1 1 d . . .
C49 C 0.6028(3) 0.4526(3) 0.5045(3) 0.0285(14) Uani 1 1 d . . .
H48A H 0.5954 0.4174 0.5498 0.034 Uiso 1 1 calc R . .
C50 C 0.5909(3) 0.4285(3) 0.4554(3) 0.0247(13) Uani 1 1 d . . .
C51 C 0.6020(3) 0.4815(3) 0.3881(3) 0.0209(13) Uani 1 1 d . . .
C52 C 0.6216(3) 0.5560(3) 0.3728(3) 0.0196(12) Uani 1 1 d . . .
C53 C 0.6325(3) 0.5752(3) 0.4226(3) 0.0269(14) Uani 1 1 d . . .
H43A H 0.6461 0.6254 0.4114 0.032 Uiso 1 1 calc R . .
C54 C 0.6341(3) 0.6145(3) 0.3027(3) 0.0227(13) Uani 1 1 d . . .
H32A H 0.6852 0.6047 0.2813 0.027 Uiso 1 1 calc R . .
H32B H 0.6424 0.6631 0.3026 0.027 Uiso 1 1 calc R . .
C55 C 0.4833(3) 0.6253(3) 0.2976(3) 0.0240(13) Uani 1 1 d . . .
H39A H 0.4734 0.5798 0.3400 0.029 Uiso 1 1 calc R . .
H39B H 0.4374 0.6279 0.2702 0.029 Uiso 1 1 calc R . .
C56 C 0.4801(4) 0.6922(3) 0.3124(3) 0.0329(15) Uani 1 1 d . . .
H47A H 0.4256 0.6926 0.3344 0.049 Uiso 1 1 calc R . .
H47B H 0.4891 0.7378 0.2708 0.049 Uiso 1 1 calc R . .
H47C H 0.5234 0.6891 0.3414 0.049 Uiso 1 1 calc R . .
C57 C 0.5782(4) 0.6799(3) 0.1957(3) 0.0283(14) Uani 1 1 d . . .
H42A H 0.6364 0.6802 0.1786 0.034 Uiso 1 1 calc R . .
H42B H 0.5690 0.7276 0.1972 0.034 Uiso 1 1 calc R . .
C58 C 0.5188(4) 0.6706(3) 0.1495(3) 0.0297(15) Uani 1 1 d . . .
H50A H 0.4608 0.6733 0.1653 0.036 Uiso 1 1 calc R . .
H50B H 0.5297 0.7115 0.1042 0.036 Uiso 1 1 calc R . .
C59 C 0.5947(4) 0.6063(3) 0.0952(3) 0.0369(16) Uani 1 1 d . . .
H61A H 0.5777 0.6411 0.0518 0.055 Uiso 1 1 calc R . .
H61B H 0.6027 0.5577 0.0961 0.055 Uiso 1 1 calc R . .
H61C H 0.6468 0.6245 0.1032 0.055 Uiso 1 1 calc R . .
C60 C 0.4498(4) 0.5765(4) 0.1312(3) 0.0445(18) Uani 1 1 d . . .
H57A H 0.4376 0.6121 0.0865 0.067 Uiso 1 1 calc R . .
H57B H 0.4049 0.5753 0.1633 0.067 Uiso 1 1 calc R . .
H57C H 0.4546 0.5272 0.1332 0.067 Uiso 1 1 calc R . .
C61 C 0.5688(4) 0.3516(3) 0.4779(3) 0.0276(14) Uani 1 1 d . . .
H37A H 0.5574 0.3237 0.5245 0.033 Uiso 1 1 calc R . .
C62 C 0.5405(4) 0.2349(3) 0.4829(3) 0.0328(15) Uani 1 1 d . . .
H41A H 0.4945 0.2216 0.4633 0.039 Uiso 1 1 calc R . .
H41B H 0.5217 0.2236 0.5292 0.039 Uiso 1 1 calc R . .
C63 C 0.6154(4) 0.1898(3) 0.4822(3) 0.0427(18) Uani 1 1 d . . .
H55A H 0.6002 0.1369 0.5073 0.064 Uiso 1 1 calc R . .
H55B H 0.6604 0.2023 0.5026 0.064 Uiso 1 1 calc R . .
H55C H 0.6338 0.2010 0.4364 0.064 Uiso 1 1 calc R . .
C64 C 1.2391(4) 0.5224(4) 0.1295(3) 0.0433(18) Uani 1 1 d . . .
H63A H 1.2476 0.5639 0.0850 0.065 Uiso 1 1 calc R . .
H63B H 1.2776 0.4835 0.1332 0.065 Uiso 1 1 calc R . .
H63C H 1.2494 0.5396 0.1626 0.065 Uiso 1 1 calc R . .
C65 C 1.1524(3) 0.4924(3) 0.1411(3) 0.0266(14) Uani 1 1 d . . .
C66 C 1.0952(3) 0.5227(3) 0.0943(3) 0.0268(14) Uani 1 1 d . . .
H45A H 1.1124 0.5636 0.0531 0.032 Uiso 1 1 calc R . .
C67 C 1.0127(4) 0.4953(3) 0.1055(3) 0.0240(13) Uani 1 1 d . . .
C68 C 0.9850(3) 0.4334(3) 0.1662(3) 0.0186(12) Uani 1 1 d . . .
C69 C 1.0431(3) 0.4023(3) 0.2140(3) 0.0210(13) Uani 1 1 d . . .
C70 C 1.1234(3) 0.4320(3) 0.2008(3) 0.0260(14) Uani 1 1 d . . .
H31A H 1.1610 0.4102 0.2341 0.031 Uiso 1 1 calc R . .
C71 C 1.0168(4) 0.3409(3) 0.2805(3) 0.0263(14) Uani 1 1 d . . .
H25A H 0.9737 0.3587 0.3028 0.032 Uiso 1 1 calc R . .
H25B H 1.0649 0.3272 0.3076 0.032 Uiso 1 1 calc R . .
C72 C 1.0454(4) 0.2478(3) 0.2398(3) 0.0296(14) Uani 1 1 d . . .
H46A H 1.0570 0.2890 0.1948 0.036 Uiso 1 1 calc R . .
H46B H 1.0196 0.2064 0.2349 0.036 Uiso 1 1 calc R . .
C73 C 1.1277(4) 0.2230(4) 0.2696(3) 0.0433(18) Uani 1 1 d . . .
H60A H 1.1634 0.2083 0.2408 0.065 Uiso 1 1 calc R . .
H60B H 1.1178 0.1807 0.3135 0.065 Uiso 1 1 calc R . .
H60C H 1.1551 0.2638 0.2737 0.065 Uiso 1 1 calc R . .
C74 C 0.9585(4) 0.2142(3) 0.3443(3) 0.0305(15) Uani 1 1 d . . .
H53A H 0.9266 0.2356 0.3703 0.037 Uiso 1 1 calc R . .
H53B H 1.0088 0.1928 0.3671 0.037 Uiso 1 1 calc R . .
C75 C 0.9065(4) 0.1541(3) 0.3413(3) 0.0363(16) Uani 1 1 d . . .
H45B H 0.9396 0.1306 0.3177 0.044 Uiso 1 1 calc R . .
H45C H 0.8900 0.1157 0.3868 0.044 Uiso 1 1 calc R . .
C76 C 0.8068(4) 0.1392(3) 0.2726(3) 0.0444(18) Uani 1 1 d . . .
H59A H 0.7909 0.0888 0.3062 0.067 Uiso 1 1 calc R . .
H59B H 0.8539 0.1377 0.2434 0.067 Uiso 1 1 calc R . .
H59C H 0.7598 0.1613 0.2465 0.067 Uiso 1 1 calc R . .
C77 C 0.7640(4) 0.1804(3) 0.3543(3) 0.0347(16) Uani 1 1 d . . .
H36A H 0.7505 0.1283 0.3847 0.052 Uiso 1 1 calc R . .
H36B H 0.7151 0.2034 0.3313 0.052 Uiso 1 1 calc R . .
H36C H 0.7810 0.2061 0.3795 0.052 Uiso 1 1 calc R . .
C78 C 0.9607(4) 0.5347(3) 0.0508(3) 0.0276(14) Uani 1 1 d . . .
H34A H 0.9876 0.5743 0.0127 0.033 Uiso 1 1 calc R . .
C79 C 0.8467(4) 0.5746(3) -0.0127(3) 0.0337(15) Uani 1 1 d . . .
H51A H 0.8152 0.5464 -0.0304 0.040 Uiso 1 1 calc R . .
H51B H 0.8918 0.6038 -0.0466 0.040 Uiso 1 1 calc R . .
C80 C 0.7905(4) 0.6260(4) 0.0000(3) 0.0482(19) Uani 1 1 d . . .
H62A H 0.7679 0.6600 -0.0414 0.072 Uiso 1 1 calc R . .
H62B H 0.8216 0.6544 0.0172 0.072 Uiso 1 1 calc R . .
H62C H 0.7449 0.5974 0.0327 0.072 Uiso 1 1 calc R . .
C81 C 0.4019(3) 0.4385(3) 0.3138(3) 0.0235(13) Uani 1 1 d . . .
C82 C 0.3079(3) 0.4360(4) 0.3164(3) 0.0366(16) Uani 1 1 d . . .
H56A H 0.2888 0.4853 0.2879 0.055 Uiso 1 1 calc R . .
H56B H 0.2847 0.4204 0.3621 0.055 Uiso 1 1 calc R . .
H56C H 0.2896 0.4007 0.3008 0.055 Uiso 1 1 calc R . .
C83 C 0.7466(3) 0.5229(3) 0.1891(3) 0.0193(12) Uani 1 1 d . . .
C84 C 0.8299(4) 0.5593(4) 0.1806(3) 0.0386(17) Uani 1 1 d . . .
H45D H 0.8257 0.5966 0.1971 0.058 Uiso 1 1 calc R . .
H45E H 0.8498 0.5831 0.1336 0.058 Uiso 1 1 calc R . .
H45F H 0.8690 0.5220 0.2057 0.058 Uiso 1 1 calc R . .
C85 C 0.6494(4) 0.4326(3) 0.0679(3) 0.0315(15) Uani 1 1 d . . .
C86 C 0.5974(4) 0.4490(5) 0.0108(3) 0.077(3) Uani 1 1 d . . .
H64A H 0.5392 0.4349 0.0277 0.115 Uiso 1 1 calc R . .
H64B H 0.6169 0.4209 -0.0130 0.115 Uiso 1 1 calc R . .
H64C H 0.6021 0.5021 -0.0195 0.115 Uiso 1 1 calc R . .
C87 C 0.8968(4) 0.3031(3) 0.1026(3) 0.0316(15) Uani 1 1 d . . .
C88 C 0.9207(5) 0.2625(4) 0.0612(3) 0.059(2) Uani 1 1 d . . .
H45J H 0.9135 0.2949 0.0145 0.088 Uiso 1 1 calc R . .
H45K H 0.8850 0.2177 0.0765 0.088 Uiso 1 1 calc R . .
H45L H 0.9788 0.2488 0.0661 0.088 Uiso 1 1 calc R . .
C89 C 0.5521(4) 0.2433(3) 0.3021(3) 0.0270(14) Uani 1 1 d . . .
C90 C 0.5212(5) 0.1658(4) 0.3173(4) 0.059(2) Uani 1 1 d . . .
H45G H 0.4882 0.1440 0.3602 0.088 Uiso 1 1 calc R . .
H45H H 0.5687 0.1351 0.3191 0.088 Uiso 1 1 calc R . .
H45I H 0.4868 0.1684 0.2826 0.088 Uiso 1 1 calc R . .
C91 C 0.7630(3) 0.3511(3) 0.3316(3) 0.0196(12) Uani 1 1 d . . .
C92 C 0.7681(4) 0.3717(3) 0.3865(3) 0.0300(14) Uani 1 1 d . . .
H40P H 0.8256 0.3691 0.3980 0.045 Uiso 1 1 calc R . .
H40Q H 0.7325 0.3375 0.4253 0.045 Uiso 1 1 calc R . .
H40R H 0.7494 0.4223 0.3725 0.045 Uiso 1 1 calc R . .

loop_
_atom_site_aniso_label
_atom_site_aniso_U_11
_atom_site_aniso_U_22
_atom_site_aniso_U_33
_atom_site_aniso_U_23
_atom_site_aniso_U_13
_atom_site_aniso_U_12
Ni1 0.0165(4) 0.0201(4) 0.0258(4) -0.0092(3) -0.0018(3) -0.0035(3)
Ni2 0.0161(4) 0.0203(4) 0.0222(4) -0.0064(3) -0.0015(3) -0.0024(3)
Ni3 0.0128(4) 0.0172(4) 0.0251(4) -0.0067(3) -0.0005(3) -0.0003(3)
Ni4 0.0132(4) 0.0187(4) 0.0221(4) -0.0075(3) -0.0015(3) -0.0017(3)
Ni5 0.0154(4) 0.0200(4) 0.0232(4) -0.0097(3) 0.0006(3) -0.0009(3)
Ni6 0.0123(4) 0.0201(4) 0.0224(4) -0.0092(3) -0.0016(3) -0.0002(3)
Ni7 0.0147(4) 0.0202(4) 0.0232(4) -0.0092(3) 0.0002(3) -0.0025(3)
Ni8 0.0133(4) 0.0233(4) 0.0252(4) -0.0139(3) -0.0002(3) -0.0018(3)
Ni9 0.0178(4) 0.0227(4) 0.0254(4) -0.0124(3) -0.0016(3) 0.0024(3)
Ni10 0.0162(4) 0.0246(4) 0.0224(4) -0.0115(3) -0.0015(3) 0.0010(3)
O1 0.0104(19) 0.029(2) 0.027(2) -0.0129(18) 0.0002(17) -0.0033(16)
O2 0.016(2) 0.0140(18) 0.025(2) -0.0040(17) -0.0021(17) -0.0016(15)
O3 0.026(2) 0.022(2) 0.026(2) -0.0030(19) 0.0038(19) -0.0050(17)
O4 0.024(2) 0.026(2) 0.028(2) -0.0097(19) -0.0007(19) -0.0071(17)
O5 0.021(2) 0.034(2) 0.021(2) -0.0012(19) -0.0053(18) -0.0040(18)
O6 0.020(2) 0.024(2) 0.030(2) -0.0007(19) -0.0048(19) -0.0009(17)
O7 0.015(2) 0.020(2) 0.024(2) -0.0069(17) 0.0012(17) -0.0026(16)
O8 0.015(2) 0.022(2) 0.026(2) -0.0093(18) 0.0028(17) -0.0021(16)
O9 0.016(2) 0.0202(19) 0.0124(19) -0.0035(16) 0.0010(16) -0.0009(15)
O10 0.0096(19) 0.0193(19) 0.025(2) -0.0084(17) 0.0032(16) 0.0010(15)
O11 0.017(2) 0.030(2) 0.035(2) -0.016(2) -0.0034(18) -0.0024(17)
O12 0.014(2) 0.030(2) 0.033(2) -0.013(2) 0.0025(18) -0.0047(17)
O13 0.027(2) 0.030(2) 0.030(2) -0.013(2) 0.0036(19) 0.0027(18)
O14 0.026(2) 0.023(2) 0.037(3) -0.013(2) -0.001(2) 0.0022(17)
O15 0.013(2) 0.021(2) 0.025(2) -0.0062(17) -0.0033(17) -0.0031(16)
O16 0.017(2) 0.025(2) 0.027(2) -0.0133(18) -0.0041(17) -0.0019(17)
O17 0.023(2) 0.022(2) 0.017(2) -0.0121(17) -0.0021(17) -0.0034(16)
O18 0.0059(18) 0.027(2) 0.022(2) -0.0128(17) -0.0042(16) -0.0010(15)
O19 0.019(2) 0.026(2) 0.034(2) -0.015(2) -0.0015(18) 0.0008(17)
O20 0.014(2) 0.036(2) 0.034(2) -0.017(2) 0.0022(18) -0.0071(18)
O21 0.015(2) 0.026(2) 0.027(2) -0.0152(18) 0.0032(17) -0.0027(16)
O22 0.016(2) 0.023(2) 0.025(2) -0.0144(18) -0.0017(17) 0.0007(16)
O23 0.025(2) 0.044(3) 0.027(2) -0.019(2) -0.0018(19) -0.0031(19)
O24 0.019(2) 0.049(3) 0.024(2) -0.019(2) -0.0026(18) 0.0006(19)
O25 0.013(2) 0.023(2) 0.022(2) -0.0070(17) 0.0030(16) -0.0031(16)
O26 0.019(2) 0.025(2) 0.019(2) -0.0129(17) -0.0046(16) 0.0003(16)
O27 0.022(2) 0.030(2) 0.025(2) -0.0120(19) -0.0005(18) 0.0029(18)
O28 0.032(2) 0.035(2) 0.030(3) -0.018(2) -0.002(2) 0.0050(19)
O29 0.014(2) 0.032(2) 0.023(2) -0.0167(19) -0.0029(17) 0.0019(17)
O30 0.013(2) 0.026(2) 0.027(2) -0.0155(18) 0.0001(17) 0.0001(16)
O31 0.024(2) 0.034(2) 0.044(3) -0.023(2) 0.002(2) -0.0074(19)
O32 0.029(2) 0.025(2) 0.031(2) -0.017(2) 0.0075(19) -0.0079(18)
N1 0.018(3) 0.023(3) 0.025(3) -0.008(2) -0.003(2) -0.004(2)
N2 0.025(3) 0.027(3) 0.037(3) -0.019(2) -0.003(2) 0.000(2)
N3 0.019(3) 0.022(2) 0.026(3) -0.010(2) -0.004(2) -0.001(2)
N4 0.017(2) 0.022(2) 0.023(3) -0.011(2) 0.003(2) -0.0047(19)
N5 0.022(3) 0.027(3) 0.024(3) -0.009(2) -0.001(2) -0.002(2)
N6 0.022(3) 0.024(3) 0.023(3) -0.014(2) -0.002(2) -0.002(2)
N7 0.021(3) 0.017(2) 0.022(3) -0.010(2) -0.001(2) 0.0049(19)
N8 0.024(3) 0.028(3) 0.023(3) -0.009(2) -0.004(2) 0.002(2)
N9 0.018(3) 0.023(3) 0.025(3) -0.009(2) -0.001(2) 0.000(2)
N10 0.015(3) 0.029(3) 0.033(3) -0.013(2) -0.001(2) 0.005(2)
N11 0.021(3) 0.022(2) 0.029(3) -0.010(2) 0.001(2) -0.002(2)
N12 0.021(3) 0.027(3) 0.023(3) -0.014(2) -0.001(2) 0.004(2)
C1 0.014(3) 0.060(5) 0.050(5) -0.022(4) 0.001(3) 0.002(3)
C2 0.012(3) 0.025(3) 0.035(4) -0.008(3) 0.004(3) -0.002(2)
C3 0.027(3) 0.029(3) 0.023(3) -0.011(3) 0.010(3) -0.004(3)
C4 0.017(3) 0.021(3) 0.022(3) -0.002(3) 0.004(3) -0.007(2)
C5 0.016(3) 0.023(3) 0.017(3) -0.004(2) 0.001(2) -0.006(2)
C6 0.020(3) 0.022(3) 0.029(3) -0.009(3) 0.000(3) 0.000(2)
C7 0.011(3) 0.029(3) 0.036(4) -0.004(3) -0.007(3) -0.003(2)
C8 0.014(3) 0.032(3) 0.030(3) -0.014(3) -0.008(3) -0.006(2)
C9 0.022(3) 0.029(3) 0.043(4) -0.019(3) 0.001(3) -0.014(3)
C10 0.023(4) 0.045(4) 0.074(5) -0.023(4) -0.005(4) -0.019(3)
C11 0.027(3) 0.032(3) 0.035(4) -0.019(3) -0.007(3) -0.005(3)
C12 0.029(4) 0.045(4) 0.030(4) -0.023(3) 0.002(3) -0.013(3)
C13 0.049(4) 0.036(4) 0.046(4) -0.023(3) -0.014(4) 0.009(3)
C14 0.036(4) 0.041(4) 0.039(4) -0.027(3) 0.011(3) -0.011(3)
C15 0.032(4) 0.023(3) 0.030(4) -0.010(3) 0.002(3) -0.004(3)
C16 0.029(4) 0.039(4) 0.029(4) -0.012(3) -0.002(3) -0.005(3)
C17 0.051(5) 0.063(5) 0.045(5) -0.024(4) -0.017(4) -0.017(4)
C18 0.037(4) 0.033(4) 0.035(4) 0.000(3) -0.006(3) 0.008(3)
C19 0.012(3) 0.025(3) 0.039(4) -0.007(3) 0.004(3) 0.000(2)
C20 0.020(3) 0.034(3) 0.020(3) -0.003(3) 0.000(3) -0.007(3)
C21 0.014(3) 0.024(3) 0.024(3) -0.009(3) -0.002(2) -0.004(2)
C22 0.003(2) 0.024(3) 0.020(3) -0.006(3) -0.002(2) 0.000(2)
C23 0.009(3) 0.022(3) 0.023(3) -0.008(3) 0.000(2) -0.001(2)
C24 0.012(3) 0.026(3) 0.039(4) -0.012(3) 0.001(3) -0.001(2)
C25 0.023(3) 0.018(3) 0.028(3) -0.009(3) -0.001(3) 0.002(2)
C26 0.013(3) 0.030(3) 0.029(3) -0.013(3) 0.001(3) -0.005(2)
C27 0.027(3) 0.029(3) 0.040(4) -0.017(3) 0.001(3) -0.012(3)
C28 0.032(4) 0.022(3) 0.029(3) -0.016(3) 0.001(3) 0.003(3)
C29 0.031(4) 0.041(4) 0.024(3) -0.016(3) 0.003(3) -0.010(3)
C30 0.044(4) 0.033(4) 0.026(4) -0.008(3) 0.000(3) -0.013(3)
C31 0.033(4) 0.071(5) 0.060(5) -0.036(4) -0.030(4) 0.021(4)
C32 0.012(3) 0.033(3) 0.017(3) -0.004(3) -0.001(2) -0.009(2)
C33 0.027(4) 0.042(4) 0.032(4) -0.019(3) 0.004(3) -0.005(3)
C34 0.056(5) 0.046(4) 0.036(4) -0.025(4) -0.007(4) -0.006(4)
C35 0.022(3) 0.024(3) 0.026(4) -0.007(3) 0.003(3) -0.004(3)
C36 0.090(6) 0.036(4) 0.035(4) -0.005(3) 0.002(4) -0.028(4)
C37 0.019(3) 0.031(3) 0.033(4) 0.002(3) -0.007(3) -0.002(3)
C38 0.025(4) 0.114(7) 0.033(4) 0.024(4) -0.002(3) 0.005(4)
C39 0.023(3) 0.022(3) 0.029(4) -0.005(3) -0.001(3) 0.004(3)
C40 0.065(5) 0.033(4) 0.067(5) -0.024(4) 0.026(4) 0.003(4)
C41 0.016(3) 0.022(3) 0.034(4) -0.007(3) 0.005(3) -0.003(2)
C42 0.008(3) 0.053(4) 0.058(5) -0.026(4) -0.011(3) 0.004(3)
C43 0.012(3) 0.024(3) 0.015(3) -0.006(2) -0.005(2) 0.002(2)
C44 0.017(3) 0.027(3) 0.055(4) -0.010(3) 0.008(3) -0.001(3)
C45 0.018(3) 0.022(3) 0.023(3) -0.014(3) 0.001(3) 0.002(2)
C46 0.016(3) 0.034(3) 0.030(4) -0.007(3) -0.004(3) 0.000(3)
C47 0.032(4) 0.064(5) 0.032(4) -0.030(4) -0.005(3) 0.000(3)
C48 0.019(3) 0.049(4) 0.033(4) -0.029(3) -0.005(3) 0.002(3)
C49 0.017(3) 0.041(4) 0.023(3) -0.011(3) 0.003(3) -0.001(3)
C50 0.021(3) 0.027(3) 0.024(3) -0.009(3) 0.001(3) 0.001(2)
C51 0.005(3) 0.033(3) 0.027(3) -0.015(3) -0.001(2) 0.002(2)
C52 0.011(3) 0.018(3) 0.029(3) -0.010(3) -0.001(2) -0.003(2)
C53 0.015(3) 0.031(3) 0.037(4) -0.018(3) 0.003(3) 0.000(2)
C54 0.019(3) 0.027(3) 0.030(3) -0.021(3) 0.000(3) -0.005(2)
C55 0.017(3) 0.027(3) 0.027(3) -0.011(3) 0.003(3) 0.007(2)
C56 0.033(4) 0.026(3) 0.038(4) -0.014(3) 0.005(3) 0.004(3)
C57 0.035(4) 0.018(3) 0.029(3) -0.009(3) 0.002(3) 0.001(3)
C58 0.027(3) 0.026(3) 0.025(3) -0.002(3) 0.000(3) 0.010(3)
C59 0.032(4) 0.040(4) 0.037(4) -0.017(3) 0.003(3) 0.010(3)
C60 0.029(4) 0.048(4) 0.051(5) -0.014(4) -0.016(3) -0.008(3)
C61 0.026(3) 0.028(3) 0.023(3) -0.008(3) 0.003(3) 0.003(3)
C62 0.035(4) 0.027(3) 0.032(4) -0.009(3) 0.001(3) -0.003(3)
C63 0.060(5) 0.024(3) 0.030(4) -0.001(3) 0.005(3) 0.006(3)
C64 0.020(4) 0.057(4) 0.049(5) -0.020(4) 0.005(3) -0.009(3)
C65 0.015(3) 0.032(3) 0.040(4) -0.023(3) 0.002(3) 0.000(3)
C66 0.018(3) 0.029(3) 0.033(4) -0.015(3) 0.006(3) -0.004(3)
C67 0.024(3) 0.029(3) 0.024(3) -0.017(3) 0.004(3) 0.001(3)
C68 0.017(3) 0.020(3) 0.023(3) -0.013(3) 0.002(2) -0.001(2)
C69 0.019(3) 0.022(3) 0.025(3) -0.013(3) 0.003(3) 0.001(2)
C70 0.011(3) 0.040(4) 0.033(4) -0.021(3) -0.007(3) 0.004(3)
C71 0.020(3) 0.022(3) 0.036(4) -0.011(3) -0.011(3) 0.008(2)
C72 0.021(3) 0.032(3) 0.035(4) -0.015(3) -0.001(3) 0.009(3)
C73 0.022(4) 0.055(4) 0.063(5) -0.034(4) -0.011(3) 0.018(3)
C74 0.023(3) 0.034(3) 0.025(3) -0.004(3) -0.005(3) 0.007(3)
C75 0.034(4) 0.025(3) 0.040(4) -0.006(3) 0.004(3) 0.007(3)
C76 0.057(5) 0.028(4) 0.050(5) -0.018(3) -0.006(4) -0.002(3)
C77 0.030(4) 0.024(3) 0.039(4) -0.006(3) 0.007(3) 0.001(3)
C78 0.037(4) 0.025(3) 0.021(3) -0.011(3) 0.003(3) 0.003(3)
C79 0.032(4) 0.042(4) 0.023(3) -0.010(3) -0.003(3) 0.004(3)
C80 0.043(4) 0.047(4) 0.041(4) -0.007(4) -0.010(4) 0.020(3)
C81 0.018(3) 0.035(4) 0.026(3) -0.020(3) -0.001(3) 0.002(3)
C82 0.011(3) 0.059(4) 0.039(4) -0.021(3) -0.002(3) -0.005(3)
C83 0.016(3) 0.026(3) 0.013(3) -0.006(3) -0.004(2) 0.000(2)
C84 0.020(3) 0.055(4) 0.056(5) -0.041(4) 0.010(3) -0.012(3)
C85 0.027(4) 0.041(4) 0.032(4) -0.020(3) -0.013(3) 0.004(3)
C86 0.022(4) 0.174(9) 0.033(4) -0.043(5) -0.014(3) 0.008(5)
C87 0.021(3) 0.037(4) 0.034(4) -0.015(3) 0.003(3) -0.004(3)
C88 0.091(7) 0.048(5) 0.045(5) -0.031(4) 0.008(4) 0.014(4)
C89 0.020(3) 0.029(3) 0.037(4) -0.021(3) 0.004(3) -0.007(3)
C90 0.063(5) 0.040(4) 0.081(6) -0.038(4) 0.021(5) -0.029(4)
C91 0.015(3) 0.016(3) 0.028(3) -0.010(3) -0.003(3) -0.001(2)
C92 0.019(3) 0.047(4) 0.032(4) -0.025(3) -0.002(3) 0.003(3)

loop_
_atom_type_symbol
_atom_type_description
_atom_type_scat_dispersion_real
_atom_type_scat_dispersion_imag
_atom_type_scat_source
C C 0.0033 0.0016 'International Tables Vol C Tables 4.2.6.8 and 6.1.1.4'
H H 0.0000 0.0000 'International Tables Vol C Tables 4.2.6.8 and 6.1.1.4'
N N 0.0061 0.0033 'International Tables Vol C Tables 4.2.6.8 and 6.1.1.4'
O O 0.0106 0.0060 'International Tables Vol C Tables 4.2.6.8 and 6.1.1.4'
Ni Ni 0.3393 1.1124 'International Tables Vol C Tables 4.2.6.8 and 6.1.1.4'

loop_
_geom_angle_atom_site_label_1
_geom_angle_atom_site_label_2
_geom_angle_atom_site_label_3
_geom_angle
_geom_angle_site_symmetry_1
_geom_angle_site_symmetry_3
_geom_angle_publ_flag
O2 Ni1 O1 83.33(14) . . ?
O2 Ni1 O4 87.07(14) . . ?
O1 Ni1 O4 93.17(15) . . ?
O2 Ni1 O16 91.36(14) . . ?
O1 Ni1 O16 85.92(14) . . ?
O4 Ni1 O16 178.27(15) . . ?
O2 Ni1 N1 173.77(16) . . ?
O1 Ni1 N1 90.63(16) . . ?
O4 Ni1 N1 91.76(16) . . ?
O16 Ni1 N1 89.73(15) . . ?
O2 Ni1 N2 102.08(16) . . ?
O1 Ni1 N2 173.61(16) . . ?
O4 Ni1 N2 90.54(16) . . ?
O16 Ni1 N2 90.51(16) . . ?
N1 Ni1 N2 84.04(18) . . ?
O2 Ni1 Ni2 43.32(10) . . ?
O1 Ni1 Ni2 42.32(10) . . ?
O4 Ni1 Ni2 79.30(11) . . ?
O16 Ni1 Ni2 99.05(10) . . ?
N1 Ni1 Ni2 130.46(13) . . ?
N2 Ni1 Ni2 143.80(13) . . ?
O2 Ni1 Ni3 24.95(9) . . ?
O1 Ni1 Ni3 83.85(10) . . ?
O4 Ni1 Ni3 111.98(11) . . ?
O16 Ni1 Ni3 66.47(10) . . ?
N1 Ni1 Ni3 155.83(12) . . ?
N2 Ni1 Ni3 99.59(13) . . ?
Ni2 Ni1 Ni3 54.49(2) . . ?
O1 Ni2 O5 177.21(16) . . ?
O1 Ni2 N3 91.03(17) . . ?
O5 Ni2 N3 91.69(17) . . ?
O1 Ni2 O2 83.30(14) . . ?
O5 Ni2 O2 93.99(15) . . ?
N3 Ni2 O2 174.29(16) . . ?
O1 Ni2 O3 91.91(15) . . ?
O5 Ni2 O3 87.42(15) . . ?
N3 Ni2 O3 90.84(16) . . ?
O2 Ni2 O3 90.02(14) . . ?
O1 Ni2 O7 91.73(14) . . ?
O5 Ni2 O7 88.35(14) . . ?
N3 Ni2 O7 101.38(15) . . ?
O2 Ni2 O7 78.20(13) . . ?
O3 Ni2 O7 167.18(15) . . ?
O1 Ni2 Ni1 43.21(10) . . ?
O5 Ni2 Ni1 134.00(12) . . ?
N3 Ni2 Ni1 132.30(13) . . ?
O2 Ni2 Ni1 42.40(10) . . ?
O3 Ni2 Ni1 80.35(11) . . ?
O7 Ni2 Ni1 93.99(10) . . ?
O1 Ni2 Ni3 100.68(10) . . ?
O5 Ni2 Ni3 77.53(11) . . ?
N3 Ni2 Ni3 141.50(13) . . ?
O2 Ni2 Ni3 40.01(9) . . ?
O3 Ni2 Ni3 124.82(11) . . ?
O7 Ni2 Ni3 42.36(9) . . ?
Ni1 Ni2 Ni3 73.95(3) . . ?
O10 Ni3 O2 175.50(14) . . ?
O10 Ni3 O14 93.01(14) . . ?
O2 Ni3 O14 89.88(15) . . ?
O10 Ni3 O6 91.11(15) . . ?
O2 Ni3 O6 92.58(14) . . ?
O14 Ni3 O6 85.08(16) . . ?
O10 Ni3 O7 96.37(14) . . ?
O2 Ni3 O7 80.95(14) . . ?
O14 Ni3 O7 170.10(15) . . ?
O6 Ni3 O7 91.57(15) . . ?
O10 Ni3 O15 80.43(14) . . ?
O2 Ni3 O15 96.07(14) . . ?
O14 Ni3 O15 91.11(15) . . ?
O6 Ni3 O15 170.54(15) . . ?
O7 Ni3 O15 93.56(14) . . ?
O10 Ni3 Ni5 40.53(10) . . ?
O2 Ni3 Ni5 137.23(10) . . ?
O14 Ni3 Ni5 77.87(11) . . ?
O6 Ni3 Ni5 126.23(11) . . ?
O7 Ni3 Ni5 111.45(10) . . ?
O15 Ni3 Ni5 44.35(10) . . ?
O10 Ni3 Ni2 137.99(10) . . ?
O2 Ni3 Ni2 40.80(10) . . ?
O14 Ni3 Ni2 125.57(11) . . ?
O6 Ni3 Ni2 77.93(11) . . ?
O7 Ni3 Ni2 44.53(9) . . ?
O15 Ni3 Ni2 111.21(10) . . ?
Ni5 Ni3 Ni2 150.37(3) . . ?
O10 Ni3 Ni4 25.10(9) . . ?
O2 Ni3 Ni4 151.36(10) . . ?
O14 Ni3 Ni4 117.76(11) . . ?
O6 Ni3 Ni4 96.91(11) . . ?
O7 Ni3 Ni4 71.86(10) . . ?
O15 Ni3 Ni4 77.21(10) . . ?
Ni5 Ni3 Ni4 51.40(2) . . ?
Ni2 Ni3 Ni4 115.42(3) . . ?
O10 Ni3 Ni1 150.99(10) . . ?
O2 Ni3 Ni1 24.92(10) . . ?
O14 Ni3 Ni1 95.41(11) . . ?
O6 Ni3 Ni1 117.22(11) . . ?
O7 Ni3 Ni1 77.83(10) . . ?
O15 Ni3 Ni1 71.71(10) . . ?
Ni5 Ni3 Ni1 114.92(3) . . ?
Ni2 Ni3 Ni1 51.56(2) . . ?
Ni4 Ni3 Ni1 134.58(2) . . ?
O10 Ni4 O9 83.02(14) . . ?
O10 Ni4 O11 87.50(14) . . ?
O9 Ni4 O11 91.66(15) . . ?
O10 Ni4 O8 91.07(14) . . ?
O9 Ni4 O8 87.94(14) . . ?
O11 Ni4 O8 178.55(15) . . ?
O10 Ni4 N4 172.11(16) . . ?
O9 Ni4 N4 89.10(15) . . ?
O11 Ni4 N4 93.08(16) . . ?
O8 Ni4 N4 88.31(15) . . ?
O10 Ni4 N5 102.95(16) . . ?
O9 Ni4 N5 174.01(16) . . ?
O11 Ni4 N5 89.15(16) . . ?
O8 Ni4 N5 91.39(16) . . ?
N4 Ni4 N5 84.93(17) . . ?
O10 Ni4 Ni5 43.29(10) . . ?
O9 Ni4 Ni5 41.97(10) . . ?
O11 Ni4 Ni5 78.76(11) . . ?
O8 Ni4 Ni5 100.03(10) . . ?
N4 Ni4 Ni5 129.17(12) . . ?
N5 Ni4 Ni5 143.89(12) . . ?
O10 Ni4 Ni3 24.99(9) . . ?
O9 Ni4 Ni3 83.81(10) . . ?
O11 Ni4 Ni3 112.47(11) . . ?
O8 Ni4 Ni3 66.11(10) . . ?
N4 Ni4 Ni3 153.60(12) . . ?
N5 Ni4 Ni3 101.36(12) . . ?
Ni5 Ni4 Ni3 54.58(2) . . ?
O9 Ni5 O13 178.56(15) . . ?
O9 Ni5 O10 83.56(13) . . ?
O13 Ni5 O10 95.01(14) . . ?
O9 Ni5 N6 89.86(15) . . ?
O13 Ni5 N6 91.58(16) . . ?
O10 Ni5 N6 173.11(16) . . ?
O9 Ni5 O12 94.33(15) . . ?
O13 Ni5 O12 85.85(15) . . ?
O10 Ni5 O12 88.56(14) . . ?
N6 Ni5 O12 89.92(17) . . ?
O9 Ni5 O15 91.47(14) . . ?
O13 Ni5 O15 88.01(15) . . ?
O10 Ni5 O15 78.12(14) . . ?
N6 Ni5 O15 104.16(16) . . ?
O12 Ni5 O15 164.79(14) . . ?
O9 Ni5 Ni4 43.09(10) . . ?
O13 Ni5 Ni4 135.60(12) . . ?
O10 Ni5 Ni4 42.73(9) . . ?
N6 Ni5 Ni4 130.38(12) . . ?
O12 Ni5 Ni4 81.11(11) . . ?
O15 Ni5 Ni4 93.70(10) . . ?
O9 Ni5 Ni3 100.85(10) . . ?
O13 Ni5 Ni3 77.87(11) . . ?
O10 Ni5 Ni3 39.84(10) . . ?
N6 Ni5 Ni3 144.54(13) . . ?
O12 Ni5 Ni3 122.35(11) . . ?
O15 Ni5 Ni3 42.56(9) . . ?
Ni4 Ni5 Ni3 74.02(3) . . ?
O18 Ni6 O17 83.19(14) . . ?
O18 Ni6 O19 87.68(14) . . ?
O17 Ni6 O19 91.81(15) . . ?
O18 Ni6 O21 91.07(13) . . ?
O17 Ni6 O21 87.97(14) . . ?
O19 Ni6 O21 178.74(14) . . ?
O18 Ni6 N7 172.47(16) . . ?
O17 Ni6 N7 89.28(15) . . ?
O19 Ni6 N7 92.78(16) . . ?
O21 Ni6 N7 88.46(15) . . ?
O18 Ni6 N8 102.91(16) . . ?
O17 Ni6 N8 173.82(16) . . ?
O19 Ni6 N8 89.44(16) . . ?
O21 Ni6 N8 90.91(16) . . ?
N7 Ni6 N8 84.62(17) . . ?
O18 Ni6 Ni7 43.50(10) . . ?
O17 Ni6 Ni7 42.00(10) . . ?
O19 Ni6 Ni7 78.79(10) . . ?
O21 Ni6 Ni7 100.24(10) . . ?
N7 Ni6 Ni7 129.27(12) . . ?
N8 Ni6 Ni7 144.12(13) . . ?
O18 Ni6 Ni8 24.90(9) . . ?
O17 Ni6 Ni8 83.71(10) . . ?
O19 Ni6 Ni8 112.57(10) . . ?
O21 Ni6 Ni8 66.18(10) . . ?
N7 Ni6 Ni8 153.83(12) . . ?
N8 Ni6 Ni8 101.39(12) . . ?
Ni7 Ni6 Ni8 54.59(2) . . ?
O17 Ni7 O32 178.40(15) . . ?
O17 Ni7 O18 83.67(14) . . ?
O32 Ni7 O18 94.92(14) . . ?
O17 Ni7 N9 89.63(16) . . ?
O32 Ni7 N9 91.80(17) . . ?
O18 Ni7 N9 173.11(16) . . ?
O17 Ni7 O20 94.62(15) . . ?
O32 Ni7 O20 86.08(15) . . ?
O18 Ni7 O20 88.39(14) . . ?
N9 Ni7 O20 90.52(16) . . ?
O17 Ni7 O30 91.34(14) . . ?
O32 Ni7 O30 87.63(14) . . ?
O18 Ni7 O30 78.08(13) . . ?
N9 Ni7 O30 103.80(16) . . ?
O20 Ni7 O30 164.53(15) . . ?
O17 Ni7 Ni6 43.24(10) . . ?
O32 Ni7 Ni6 135.61(12) . . ?
O18 Ni7 Ni6 42.77(9) . . ?
N9 Ni7 Ni6 130.35(13) . . ?
O20 Ni7 Ni6 81.01(11) . . ?
O30 Ni7 Ni6 93.75(9) . . ?
O17 Ni7 Ni8 100.74(10) . . ?
O32 Ni7 Ni8 77.67(11) . . ?
O18 Ni7 Ni8 39.75(9) . . ?
N9 Ni7 Ni8 144.26(13) . . ?
O20 Ni7 Ni8 122.10(11) . . ?
O30 Ni7 Ni8 42.55(10) . . ?
Ni6 Ni7 Ni8 73.97(2) . . ?
O18 Ni8 O26 175.91(14) . . ?
O18 Ni8 O31 92.54(15) . . ?
O26 Ni8 O31 90.25(15) . . ?
O18 Ni8 O23 91.07(15) . . ?
O26 Ni8 O23 92.17(15) . . ?
O31 Ni8 O23 84.77(16) . . ?
O18 Ni8 O22 96.53(14) . . ?
O26 Ni8 O22 80.89(14) . . ?
O31 Ni8 O22 170.24(15) . . ?
O23 Ni8 O22 91.44(15) . . ?
O18 Ni8 O30 80.86(14) . . ?
O26 Ni8 O30 96.11(14) . . ?
O31 Ni8 O30 90.97(15) . . ?
O23 Ni8 O30 170.71(15) . . ?
O22 Ni8 O30 94.02(14) . . ?
O18 Ni8 Ni7 40.76(10) . . ?
O26 Ni8 Ni7 137.41(10) . . ?
O31 Ni8 Ni7 77.44(11) . . ?
O23 Ni8 Ni7 126.26(11) . . ?
O22 Ni8 Ni7 111.90(10) . . ?
O30 Ni8 Ni7 44.54(10) . . ?
O18 Ni8 Ni10 137.79(10) . . ?
O26 Ni8 Ni10 40.91(10) . . ?
O31 Ni8 Ni10 126.12(11) . . ?
O23 Ni8 Ni10 77.97(11) . . ?
O22 Ni8 Ni10 44.14(10) . . ?
O30 Ni8 Ni10 111.12(10) . . ?
Ni7 Ni8 Ni10 150.38(3) . . ?
O18 Ni8 Ni6 25.09(10) . . ?
O26 Ni8 Ni6 151.57(10) . . ?
O31 Ni8 Ni6 117.25(11) . . ?
O23 Ni8 Ni6 97.16(11) . . ?
O22 Ni8 Ni6 72.10(10) . . ?
O30 Ni8 Ni6 77.44(9) . . ?
Ni7 Ni8 Ni6 51.443(19) . . ?
Ni10 Ni8 Ni6 115.34(3) . . ?
O18 Ni8 Ni9 151.17(10) . . ?
O26 Ni8 Ni9 25.20(10) . . ?
O31 Ni8 Ni9 95.94(11) . . ?
O23 Ni8 Ni9 117.08(11) . . ?
O22 Ni8 Ni9 77.76(10) . . ?
O30 Ni8 Ni9 71.52(10) . . ?
Ni7 Ni8 Ni9 114.94(3) . . ?
Ni10 Ni8 Ni9 51.58(2) . . ?
Ni6 Ni8 Ni9 134.54(3) . . ?
O26 Ni9 O25 83.40(14) . . ?
O26 Ni9 O28 86.60(15) . . ?
O25 Ni9 O28 92.63(15) . . ?
O26 Ni9 O29 91.68(14) . . ?
O25 Ni9 O29 86.34(14) . . ?
O28 Ni9 O29 178.10(15) . . ?
O26 Ni9 N10 174.12(16) . . ?
O25 Ni9 N10 90.92(16) . . ?
O28 Ni9 N10 92.17(17) . . ?
O29 Ni9 N10 89.45(16) . . ?
O26 Ni9 N11 101.75(16) . . ?
O25 Ni9 N11 173.98(17) . . ?
O28 Ni9 N11 90.79(16) . . ?
O29 Ni9 N11 90.37(16) . . ?
N10 Ni9 N11 84.00(17) . . ?
O26 Ni9 Ni10 43.41(10) . . ?
O25 Ni9 Ni10 42.09(10) . . ?
O28 Ni9 Ni10 79.16(11) . . ?
O29 Ni9 Ni10 99.02(10) . . ?
N10 Ni9 Ni10 130.72(13) . . ?
N11 Ni9 Ni10 143.69(13) . . ?
O26 Ni9 Ni8 25.18(10) . . ?
O25 Ni9 Ni8 84.00(10) . . ?
O28 Ni9 Ni8 111.75(11) . . ?
O29 Ni9 Ni8 66.56(10) . . ?
N10 Ni9 Ni8 155.70(13) . . ?
N11 Ni9 Ni8 99.31(12) . . ?
Ni10 Ni9 Ni8 54.49(2) . . ?
O25 Ni10 O24 177.58(15) . . ?
O25 Ni10 O26 83.81(14) . . ?
O24 Ni10 O26 93.89(15) . . ?
O25 Ni10 N12 90.74(16) . . ?
O24 Ni10 N12 91.57(17) . . ?
O26 Ni10 N12 174.54(17) . . ?
O25 Ni10 O27 91.50(15) . . ?
O24 Ni10 O27 87.75(15) . . ?
O26 Ni10 O27 89.65(14) . . ?
N12 Ni10 O27 90.88(16) . . ?
O25 Ni10 O22 92.49(14) . . ?
O24 Ni10 O22 87.75(14) . . ?
O26 Ni10 O22 78.37(13) . . ?
N12 Ni10 O22 101.56(15) . . ?
O27 Ni10 O22 166.87(14) . . ?
O25 Ni10 Ni9 43.37(10) . . ?
O24 Ni10 Ni9 134.22(12) . . ?
O26 Ni10 Ni9 42.56(10) . . ?
N12 Ni10 Ni9 132.27(13) . . ?
O27 Ni10 Ni9 80.27(11) . . ?
O22 Ni10 Ni9 94.14(10) . . ?
O25 Ni10 Ni8 101.17(10) . . ?
O24 Ni10 Ni8 77.41(11) . . ?
O26 Ni10 Ni8 40.09(10) . . ?
N12 Ni10 Ni8 141.64(12) . . ?
O27 Ni10 Ni8 124.65(11) . . ?
O22 Ni10 Ni8 42.25(9) . . ?
Ni9 Ni10 Ni8 73.93(2) . . ?
C5 O1 Ni2 128.1(3) . . ?
C5 O1 Ni1 127.8(3) . . ?
Ni2 O1 Ni1 94.47(15) . . ?
Ni3 O2 Ni1 130.12(17) . . ?
Ni3 O2 Ni2 99.18(15) . . ?
Ni1 O2 Ni2 94.28(14) . . ?
C35 O3 Ni2 124.8(4) . . ?
C35 O4 Ni1 127.6(4) . . ?
C37 O5 Ni2 130.6(4) . . ?
C37 O6 Ni3 128.6(4) . . ?
C43 O7 Ni3 127.9(3) . . ?
C43 O7 Ni2 136.3(3) . . ?
Ni3 O7 Ni2 93.10(14) . . ?
C43 O8 Ni4 140.8(3) . . ?
C22 O9 Ni5 131.4(3) . . ?
C22 O9 Ni4 129.6(3) . . ?
Ni5 O9 Ni4 94.94(14) . . ?
Ni3 O10 Ni4 129.91(17) . . ?
Ni3 O10 Ni5 99.63(15) . . ?
Ni4 O10 Ni5 93.98(14) . . ?
C41 O11 Ni4 128.4(4) . . ?
C41 O12 Ni5 124.2(4) . . ?
C39 O13 Ni5 130.8(4) . . ?
C39 O14 Ni3 127.8(3) . . ?
C45 O15 Ni3 128.1(3) . . ?
C45 O15 Ni5 136.0(3) . . ?
Ni3 O15 Ni5 93.09(14) . . ?
C45 O16 Ni1 140.0(4) . . ?
C51 O17 Ni7 131.6(3) . . ?
C51 O17 Ni6 129.0(3) . . ?
Ni7 O17 Ni6 94.76(14) . . ?
Ni8 O18 Ni6 130.00(17) . . ?
Ni8 O18 Ni7 99.49(15) . . ?
Ni6 O18 Ni7 93.73(14) . . ?
C81 O19 Ni6 128.8(4) . . ?
C81 O20 Ni7 124.6(4) . . ?
C83 O21 Ni6 140.7(3) . . ?
C83 O22 Ni8 127.2(3) . . ?
C83 O22 Ni10 136.1(3) . . ?
Ni8 O22 Ni10 93.61(14) . . ?
C85 O23 Ni8 128.3(4) . . ?
C85 O24 Ni10 130.8(4) . . ?
C68 O25 Ni10 130.0(3) . . ?
C68 O25 Ni9 127.2(3) . . ?
Ni10 O25 Ni9 94.54(15) . . ?
Ni9 O26 Ni8 129.62(18) . . ?
Ni9 O26 Ni10 94.04(14) . . ?
Ni8 O26 Ni10 99.00(15) . . ?
C87 O27 Ni10 125.0(4) . . ?
C87 O28 Ni9 126.9(4) . . ?
C91 O29 Ni9 140.3(4) . . ?
C91 O30 Ni8 128.4(3) . . ?
C91 O30 Ni7 135.7(3) . . ?
Ni8 O30 Ni7 92.91(14) . . ?
C89 O31 Ni8 128.0(4) . . ?
C89 O32 Ni7 130.8(4) . . ?
C11 N1 C8 110.3(4) . . ?
C11 N1 C9 112.6(4) . . ?
C8 N1 C9 110.2(4) . . ?
C11 N1 Ni1 101.5(3) . . ?
C8 N1 Ni1 107.2(3) . . ?
C9 N1 Ni1 114.7(3) . . ?
C14 N2 C13 108.7(5) . . ?
C14 N2 C12 109.9(5) . . ?
C13 N2 C12 109.3(4) . . ?
C14 N2 Ni1 111.9(3) . . ?
C13 N2 Ni1 112.6(4) . . ?
C12 N2 Ni1 104.4(3) . . ?
C15 N3 C16 115.9(5) . . ?
C15 N3 Ni2 122.4(4) . . ?
C16 N3 Ni2 121.1(4) . . ?
C28 N4 C25 110.8(4) . . ?
C28 N4 C26 112.5(4) . . ?
C25 N4 C26 110.6(4) . . ?
C28 N4 Ni4 102.7(3) . . ?
C25 N4 Ni4 107.8(3) . . ?
C26 N4 Ni4 112.2(3) . . ?
C30 N5 C31 107.5(5) . . ?
C30 N5 C29 109.6(4) . . ?
C31 N5 C29 108.8(5) . . ?
C30 N5 Ni4 112.2(4) . . ?
C31 N5 Ni4 113.6(4) . . ?
C29 N5 Ni4 105.1(3) . . ?
C32 N6 C33 116.9(5) . . ?
C32 N6 Ni5 123.1(4) . . ?
C33 N6 Ni5 119.6(4) . . ?
C57 N7 C54 109.6(4) . . ?
C57 N7 C55 112.3(4) . . ?
C54 N7 C55 110.1(4) . . ?
C57 N7 Ni6 103.5(3) . . ?
C54 N7 Ni6 108.5(3) . . ?
C55 N7 Ni6 112.7(3) . . ?
C58 N8 C60 108.5(5) . . ?
C58 N8 C59 110.9(4) . . ?
C60 N8 C59 108.0(5) . . ?
C58 N8 Ni6 105.1(3) . . ?
C60 N8 Ni6 112.1(4) . . ?
C59 N8 Ni6 112.2(4) . . ?
C61 N9 C62 116.4(5) . . ?
C61 N9 Ni7 123.5(4) . . ?
C62 N9 Ni7 119.5(4) . . ?
C74 N10 C71 111.2(4) . . ?
C74 N10 C72 112.4(4) . . ?
C71 N10 C72 109.8(4) . . ?
C74 N10 Ni9 101.8(3) . . ?
C71 N10 Ni9 107.4(3) . . ?
C72 N10 Ni9 114.0(3) . . ?
C77 N11 C76 108.6(5) . . ?
C77 N11 C75 109.2(5) . . ?
C76 N11 C75 108.4(5) . . ?
C77 N11 Ni9 112.5(3) . . ?
C76 N11 Ni9 112.7(4) . . ?
C75 N11 Ni9 105.3(3) . . ?
C78 N12 C79 115.8(5) . . ?
C78 N12 Ni10 122.5(4) . . ?
C79 N12 Ni10 121.1(4) . . ?
C3 C2 C7 116.7(5) . . ?
C3 C2 C1 122.3(6) . . ?
C7 C2 C1 120.9(6) . . ?
C2 C3 C4 123.2(5) . . ?
C5 C4 C3 118.7(5) . . ?
C5 C4 C15 125.9(5) . . ?
C3 C4 C15 115.3(5) . . ?
O1 C5 C6 119.3(5) . . ?
O1 C5 C4 121.7(5) . . ?
C6 C5 C4 119.0(5) . . ?
C7 C6 C5 119.2(5) . . ?
C7 C6 C8 119.8(5) . . ?
C5 C6 C8 121.0(5) . . ?
C2 C7 C6 123.2(6) . . ?
C6 C8 N1 113.6(4) . . ?
N1 C9 C10 116.8(5) . . ?
N1 C11 C12 110.1(5) . . ?
C11 C12 N2 111.0(5) . . ?
N3 C15 C4 128.2(6) . . ?
N3 C16 C17 110.9(5) . . ?
C20 C19 C24 118.1(5) . . ?
C20 C19 C18 121.6(6) . . ?
C24 C19 C18 120.3(5) . . ?
C19 C20 C21 122.0(5) . . ?
C32 C21 C20 115.7(5) . . ?
C32 C21 C22 125.0(5) . . ?
C20 C21 C22 119.3(5) . . ?
O9 C22 C23 121.2(5) . . ?
O9 C22 C21 121.3(5) . . ?
C23 C22 C21 117.5(5) . . ?
C24 C23 C22 120.8(5) . . ?
C24 C23 C25 118.9(5) . . ?
C22 C23 C25 120.2(5) . . ?
C23 C24 C19 122.0(5) . . ?
C23 C25 N4 113.7(4) . . ?
N4 C26 C27 114.8(4) . . ?
N4 C28 C29 110.5(5) . . ?
N5 C29 C28 111.2(5) . . ?
N6 C32 C21 128.7(5) . . ?
N6 C33 C34 110.2(5) . . ?
O4 C35 O3 127.3(5) . . ?
O4 C35 C36 115.9(5) . . ?
O3 C35 C36 116.8(5) . . ?
O5 C37 O6 125.0(5) . . ?
O5 C37 C38 116.9(6) . . ?
O6 C37 C38 118.0(6) . . ?
O13 C39 O14 125.1(5) . . ?
O13 C39 C40 118.6(5) . . ?
O14 C39 C40 116.3(5) . . ?
O11 C41 O12 126.8(5) . . ?
O11 C41 C42 116.3(6) . . ?
O12 C41 C42 116.9(5) . . ?
O8 C43 O7 125.0(5) . . ?
O8 C43 C44 116.4(5) . . ?
O7 C43 C44 118.6(5) . . ?
O16 C45 O15 124.4(5) . . ?
O16 C45 C46 117.2(5) . . ?
O15 C45 C46 118.4(5) . . ?
C49 C48 C53 118.0(5) . . ?
C49 C48 C47 121.7(6) . . ?
C53 C48 C47 120.3(6) . . ?
C48 C49 C50 123.0(6) . . ?
C49 C50 C51 117.9(5) . . ?
C49 C50 C61 117.5(5) . . ?
C51 C50 C61 124.6(5) . . ?
O17 C51 C52 120.6(5) . . ?
O17 C51 C50 120.6(5) . . ?
C52 C51 C50 118.9(5) . . ?
C53 C52 C51 120.0(5) . . ?
C53 C52 C54 118.5(5) . . ?
C51 C52 C54 121.4(5) . . ?
C52 C53 C48 122.1(5) . . ?
C52 C54 N7 113.2(4) . . ?
N7 C55 C56 115.4(5) . . ?
N7 C57 C58 109.4(4) . . ?
N8 C58 C57 111.1(4) . . ?
N9 C61 C50 129.5(5) . . ?
N9 C62 C63 110.2(5) . . ?
C66 C65 C70 116.1(5) . . ?
C66 C65 C64 122.3(6) . . ?
C70 C65 C64 121.6(5) . . ?
C65 C66 C67 122.5(5) . . ?
C66 C67 C68 120.3(5) . . ?
C66 C67 C78 115.0(5) . . ?
C68 C67 C78 124.6(5) . . ?
O25 C68 C69 121.5(5) . . ?
O25 C68 C67 121.2(5) . . ?
C69 C68 C67 117.3(5) . . ?
C70 C69 C68 120.1(5) . . ?
C70 C69 C71 119.6(5) . . ?
C68 C69 C71 120.2(5) . . ?
C69 C70 C65 123.6(5) . . ?
C69 C71 N10 113.5(5) . . ?
N10 C72 C73 116.5(5) . . ?
N10 C74 C75 111.1(5) . . ?
N11 C75 C74 110.5(5) . . ?
N12 C78 C67 128.5(5) . . ?
N12 C79 C80 111.8(5) . . ?
O19 C81 O20 126.2(5) . . ?
O19 C81 C82 116.3(5) . . ?
O20 C81 C82 117.5(5) . . ?
O21 C83 O22 125.1(5) . . ?
O21 C83 C84 116.3(5) . . ?
O22 C83 C84 118.5(5) . . ?
O24 C85 O23 125.1(5) . . ?
O24 C85 C86 117.7(6) . . ?
O23 C85 C86 117.1(6) . . ?
O28 C87 O27 127.9(6) . . ?
O28 C87 C88 115.7(6) . . ?
O27 C87 C88 116.5(6) . . ?
O32 C89 O31 125.5(5) . . ?
O32 C89 C90 118.3(6) . . ?
O31 C89 C90 116.2(5) . . ?
O29 C91 O30 123.8(5) . . ?
O29 C91 C92 119.1(5) . . ?
O30 C91 C92 117.1(5) . . ?

loop_
_geom_bond_atom_site_label_1
_geom_bond_atom_site_label_2
_geom_bond_distance
_geom_bond_site_symmetry_2
_geom_bond_publ_flag
Ni1 O2 2.016(4) . ?
Ni1 O1 2.047(4) . ?
Ni1 O4 2.055(4) . ?
Ni1 O16 2.100(4) . ?
Ni1 N1 2.131(5) . ?
Ni1 N2 2.189(5) . ?
Ni1 Ni2 2.9814(10) . ?
Ni1 Ni3 3.6581(10) . ?
Ni2 O1 2.013(4) . ?
Ni2 O5 2.034(4) . ?
Ni2 N3 2.042(5) . ?
Ni2 O2 2.051(4) . ?
Ni2 O3 2.075(4) . ?
Ni2 O7 2.176(3) . ?
Ni2 Ni3 3.0987(10) . ?
Ni3 O10 2.013(3) . ?
Ni3 O2 2.018(3) . ?
Ni3 O14 2.062(4) . ?
Ni3 O6 2.061(4) . ?
Ni3 O7 2.091(4) . ?
Ni3 O15 2.098(4) . ?
Ni3 Ni5 3.0979(10) . ?
Ni3 Ni4 3.6545(10) . ?
Ni4 O10 2.021(3) . ?
Ni4 O9 2.037(3) . ?
Ni4 O11 2.066(4) . ?
Ni4 O8 2.089(4) . ?
Ni4 N4 2.125(4) . ?
Ni4 N5 2.163(5) . ?
Ni4 Ni5 2.9709(10) . ?
Ni5 O9 1.994(3) . ?
Ni5 O13 2.024(4) . ?
Ni5 O10 2.042(4) . ?
Ni5 N6 2.070(5) . ?
Ni5 O12 2.088(4) . ?
Ni5 O15 2.169(3) . ?
Ni6 O18 2.022(3) . ?
Ni6 O17 2.043(4) . ?
Ni6 O19 2.063(4) . ?
Ni6 O21 2.089(4) . ?
Ni6 N7 2.121(4) . ?
Ni6 N8 2.175(4) . ?
Ni6 Ni7 2.9721(10) . ?
Ni6 Ni8 3.6529(10) . ?
Ni7 O17 1.995(3) . ?
Ni7 O32 2.037(4) . ?
Ni7 O18 2.050(3) . ?
Ni7 N9 2.058(5) . ?
Ni7 O20 2.085(4) . ?
Ni7 O30 2.175(3) . ?
Ni7 Ni8 3.0976(10) . ?
Ni8 O18 2.008(3) . ?
Ni8 O26 2.020(4) . ?
Ni8 O31 2.072(4) . ?
Ni8 O23 2.060(4) . ?
Ni8 O22 2.087(3) . ?
Ni8 O30 2.098(4) . ?
Ni8 Ni10 3.0980(10) . ?
Ni8 Ni9 3.6571(10) . ?
Ni9 O26 2.021(4) . ?
Ni9 O25 2.054(3) . ?
Ni9 O28 2.064(4) . ?
Ni9 O29 2.111(4) . ?
Ni9 N10 2.128(5) . ?
Ni9 N11 2.184(4) . ?
Ni9 Ni10 2.9815(10) . ?
Ni10 O25 2.005(4) . ?
Ni10 O24 2.028(4) . ?
Ni10 O26 2.054(3) . ?
Ni10 N12 2.044(5) . ?
Ni10 O27 2.071(4) . ?
Ni10 O22 2.162(4) . ?
O1 C5 1.340(6) . ?
O3 C35 1.262(7) . ?
O4 C35 1.256(6) . ?
O5 C37 1.258(7) . ?
O6 C37 1.259(7) . ?
O7 C43 1.256(6) . ?
O8 C43 1.250(6) . ?
O9 C22 1.320(6) . ?
O11 C41 1.257(7) . ?
O12 C41 1.256(7) . ?
O13 C39 1.246(6) . ?
O14 C39 1.283(6) . ?
O15 C45 1.270(6) . ?
O16 C45 1.261(6) . ?
O17 C51 1.333(6) . ?
O19 C81 1.254(6) . ?
O20 C81 1.265(6) . ?
O21 C83 1.251(6) . ?
O22 C83 1.267(6) . ?
O23 C85 1.260(7) . ?
O24 C85 1.254(7) . ?
O25 C68 1.316(6) . ?
O27 C87 1.244(7) . ?
O28 C87 1.258(7) . ?
O29 C91 1.242(6) . ?
O30 C91 1.290(6) . ?
O31 C89 1.271(6) . ?
O32 C89 1.224(6) . ?
N1 C11 1.468(7) . ?
N1 C8 1.501(7) . ?
N1 C9 1.506(7) . ?
N2 C14 1.450(7) . ?
N2 C13 1.484(7) . ?
N2 C12 1.495(7) . ?
N3 C15 1.287(7) . ?
N3 C16 1.481(7) . ?
N4 C28 1.480(7) . ?
N4 C25 1.492(7) . ?
N4 C26 1.503(6) . ?
N5 C30 1.478(7) . ?
N5 C31 1.485(7) . ?
N5 C29 1.486(7) . ?
N6 C32 1.302(6) . ?
N6 C33 1.463(7) . ?
N7 C57 1.475(7) . ?
N7 C54 1.499(7) . ?
N7 C55 1.496(6) . ?
N8 C58 1.471(7) . ?
N8 C60 1.496(7) . ?
N8 C59 1.477(7) . ?
N9 C61 1.275(7) . ?
N9 C62 1.487(7) . ?
N10 C74 1.465(7) . ?
N10 C71 1.507(7) . ?
N10 C72 1.505(7) . ?
N11 C77 1.448(7) . ?
N11 C76 1.509(7) . ?
N11 C75 1.486(7) . ?
N12 C78 1.292(7) . ?
N12 C79 1.470(7) . ?
C1 C2 1.498(8) . ?
C2 C3 1.357(8) . ?
C2 C7 1.380(8) . ?
C3 C4 1.427(8) . ?
C4 C5 1.386(7) . ?
C4 C15 1.460(8) . ?
C5 C6 1.408(8) . ?
C6 C7 1.395(8) . ?
C6 C8 1.500(8) . ?
C9 C10 1.516(8) . ?
C11 C12 1.502(8) . ?
C16 C17 1.493(8) . ?
C18 C19 1.523(8) . ?
C19 C20 1.371(8) . ?
C19 C24 1.393(8) . ?
C20 C21 1.418(7) . ?
C21 C32 1.426(7) . ?
C21 C22 1.421(7) . ?
C22 C23 1.416(7) . ?
C23 C24 1.377(7) . ?
C23 C25 1.494(7) . ?
C26 C27 1.533(7) . ?
C28 C29 1.516(8) . ?
C33 C34 1.538(8) . ?
C35 C36 1.517(8) . ?
C37 C38 1.491(8) . ?
C39 C40 1.503(8) . ?
C41 C42 1.512(7) . ?
C43 C44 1.495(7) . ?
C45 C46 1.501(7) . ?
C47 C48 1.540(8) . ?
C48 C49 1.349(8) . ?
C48 C53 1.404(8) . ?
C49 C50 1.421(8) . ?
C50 C51 1.415(7) . ?
C50 C61 1.439(7) . ?
C51 C52 1.416(7) . ?
C52 C53 1.368(7) . ?
C52 C54 1.494(7) . ?
C55 C56 1.532(7) . ?
C57 C58 1.543(8) . ?
C62 C63 1.520(8) . ?
C64 C65 1.486(8) . ?
C65 C66 1.386(8) . ?
C65 C70 1.403(8) . ?
C66 C67 1.406(8) . ?
C67 C68 1.423(7) . ?
C67 C78 1.466(8) . ?
C68 C69 1.413(7) . ?
C69 C70 1.385(7) . ?
C69 C71 1.492(7) . ?
C72 C73 1.522(8) . ?
C74 C75 1.507(8) . ?
C79 C80 1.488(8) . ?
C81 C82 1.516(7) . ?
C83 C84 1.493(7) . ?
C85 C86 1.507(8) . ?
C87 C88 1.526(8) . ?
C89 C90 1.521(8) . ?
C91 C92 1.485(7) . ?

loop_
_geom_torsion_atom_site_label_1
_geom_torsion_atom_site_label_2
_geom_torsion_atom_site_label_3
_geom_torsion_atom_site_label_4
_geom_torsion
_geom_torsion_site_symmetry_1
_geom_torsion_site_symmetry_2
_geom_torsion_site_symmetry_3
_geom_torsion_site_symmetry_4
_geom_torsion_publ_flag
O2 Ni1 Ni2 O1 155.9(2) . . . . ?
O4 Ni1 Ni2 O1 -106.92(18) . . . . ?
O16 Ni1 Ni2 O1 73.62(18) . . . . ?
N1 Ni1 Ni2 O1 -23.8(2) . . . . ?
N2 Ni1 Ni2 O1 177.1(3) . . . . ?
Ni3 Ni1 Ni2 O1 126.01(15) . . . . ?
O2 Ni1 Ni2 O5 -23.9(2) . . . . ?
O1 Ni1 Ni2 O5 -179.8(2) . . . . ?
O4 Ni1 Ni2 O5 73.25(18) . . . . ?
O16 Ni1 Ni2 O5 -106.21(18) . . . . ?
N1 Ni1 Ni2 O5 156.3(2) . . . . ?
N2 Ni1 Ni2 O5 -2.8(3) . . . . ?
Ni3 Ni1 Ni2 O5 -53.82(15) . . . . ?
O2 Ni1 Ni2 N3 177.0(2) . . . . ?
O1 Ni1 Ni2 N3 21.1(2) . . . . ?
O4 Ni1 Ni2 N3 -85.9(2) . . . . ?
O16 Ni1 Ni2 N3 94.67(19) . . . . ?
N1 Ni1 Ni2 N3 -2.8(2) . . . . ?
N2 Ni1 Ni2 N3 -161.9(3) . . . . ?
Ni3 Ni1 Ni2 N3 147.06(17) . . . . ?
O1 Ni1 Ni2 O2 -155.9(2) . . . . ?
O4 Ni1 Ni2 O2 97.16(17) . . . . ?
O16 Ni1 Ni2 O2 -82.30(17) . . . . ?
N1 Ni1 Ni2 O2 -179.7(2) . . . . ?
N2 Ni1 Ni2 O2 21.2(2) . . . . ?
Ni3 Ni1 Ni2 O2 -29.91(14) . . . . ?
O2 Ni1 Ni2 O3 -100.75(17) . . . . ?
O1 Ni1 Ni2 O3 103.32(18) . . . . ?
O4 Ni1 Ni2 O3 -3.60(15) . . . . ?
O16 Ni1 Ni2 O3 176.94(15) . . . . ?
N1 Ni1 Ni2 O3 79.51(19) . . . . ?
N2 Ni1 Ni2 O3 -79.6(2) . . . . ?
Ni3 Ni1 Ni2 O3 -130.66(11) . . . . ?
O2 Ni1 Ni2 O7 67.65(16) . . . . ?
O1 Ni1 Ni2 O7 -88.27(17) . . . . ?
O4 Ni1 Ni2 O7 164.81(14) . . . . ?
O16 Ni1 Ni2 O7 -14.65(14) . . . . ?
N1 Ni1 Ni2 O7 -112.09(18) . . . . ?
N2 Ni1 Ni2 O7 88.8(2) . . . . ?
Ni3 Ni1 Ni2 O7 37.74(9) . . . . ?
O2 Ni1 Ni2 Ni3 29.91(14) . . . . ?
O1 Ni1 Ni2 Ni3 -126.01(14) . . . . ?
O4 Ni1 Ni2 Ni3 127.07(11) . . . . ?
O16 Ni1 Ni2 Ni3 -52.39(10) . . . . ?
N1 Ni1 Ni2 Ni3 -149.83(15) . . . . ?
N2 Ni1 Ni2 Ni3 51.1(2) . . . . ?
O1 Ni2 Ni3 O10 107.61(19) . . . . ?
O5 Ni2 Ni3 O10 -74.58(19) . . . . ?
N3 Ni2 Ni3 O10 2.1(3) . . . . ?
O2 Ni2 Ni3 O10 173.4(2) . . . . ?
O3 Ni2 Ni3 O10 -152.5(2) . . . . ?
O7 Ni2 Ni3 O10 26.9(2) . . . . ?
Ni1 Ni2 Ni3 O10 141.91(16) . . . . ?
O1 Ni2 Ni3 O2 -65.83(18) . . . . ?
O5 Ni2 Ni3 O2 111.98(19) . . . . ?
N3 Ni2 Ni3 O2 -171.3(3) . . . . ?
O3 Ni2 Ni3 O2 34.1(2) . . . . ?
O7 Ni2 Ni3 O2 -146.5(2) . . . . ?
Ni1 Ni2 Ni3 O2 -31.53(15) . . . . ?
O1 Ni2 Ni3 O14 -99.49(17) . . . . ?
O5 Ni2 Ni3 O14 78.32(18) . . . . ?
N3 Ni2 Ni3 O14 155.0(2) . . . . ?
O2 Ni2 Ni3 O14 -33.7(2) . . . . ?
O3 Ni2 Ni3 O14 0.4(2) . . . . ?
O7 Ni2 Ni3 O14 179.8(2) . . . . ?
Ni1 Ni2 Ni3 O14 -65.19(14) . . . . ?
O1 Ni2 Ni3 O6 -174.38(15) . . . . ?
O5 Ni2 Ni3 O6 3.44(16) . . . . ?
N3 Ni2 Ni3 O6 80.2(2) . . . . ?
O2 Ni2 Ni3 O6 -108.54(19) . . . . ?
O3 Ni2 Ni3 O6 -74.44(18) . . . . ?
O7 Ni2 Ni3 O6 104.91(18) . . . . ?
Ni1 Ni2 Ni3 O6 -140.07(11) . . . . ?
O1 Ni2 Ni3 O7 80.72(17) . . . . ?
O5 Ni2 Ni3 O7 -101.47(18) . . . . ?
N3 Ni2 Ni3 O7 -24.7(2) . . . . ?
O2 Ni2 Ni3 O7 146.5(2) . . . . ?
O3 Ni2 Ni3 O7 -179.3(2) . . . . ?
Ni1 Ni2 Ni3 O7 115.02(14) . . . . ?
O1 Ni2 Ni3 O15 8.15(15) . . . . ?
O5 Ni2 Ni3 O15 -174.04(16) . . . . ?
N3 Ni2 Ni3 O15 -97.3(2) . . . . ?
O2 Ni2 Ni3 O15 73.98(18) . . . . ?
O3 Ni2 Ni3 O15 108.09(17) . . . . ?
O7 Ni2 Ni3 O15 -72.57(17) . . . . ?
Ni1 Ni2 Ni3 O15 42.45(11) . . . . ?
O1 Ni2 Ni3 Ni5 37.80(12) . . . . ?
O5 Ni2 Ni3 Ni5 -144.39(13) . . . . ?
N3 Ni2 Ni3 Ni5 -67.7(2) . . . . ?
O2 Ni2 Ni3 Ni5 103.63(16) . . . . ?
O3 Ni2 Ni3 Ni5 137.74(14) . . . . ?
O7 Ni2 Ni3 Ni5 -42.91(15) . . . . ?
Ni1 Ni2 Ni3 Ni5 72.10(6) . . . . ?
O1 Ni2 Ni3 Ni4 93.64(11) . . . . ?
O5 Ni2 Ni3 Ni4 -88.54(12) . . . . ?
N3 Ni2 Ni3 Ni4 -11.8(2) . . . . ?
O2 Ni2 Ni3 Ni4 159.48(15) . . . . ?
O3 Ni2 Ni3 Ni4 -166.42(14) . . . . ?
O7 Ni2 Ni3 Ni4 12.93(14) . . . . ?
Ni1 Ni2 Ni3 Ni4 127.95(3) . . . . ?
O1 Ni2 Ni3 Ni1 -34.30(10) . . . . ?
O5 Ni2 Ni3 Ni1 143.51(12) . . . . ?
N3 Ni2 Ni3 Ni1 -139.8(2) . . . . ?
O2 Ni2 Ni3 Ni1 31.53(15) . . . . ?
O3 Ni2 Ni3 Ni1 65.64(14) . . . . ?
O7 Ni2 Ni3 Ni1 -115.02(14) . . . . ?
O2 Ni1 Ni3 O10 -175.8(3) . . . . ?
O1 Ni1 Ni3 O10 -88.4(2) . . . . ?
O4 Ni1 Ni3 O10 -179.4(2) . . . . ?
O16 Ni1 Ni3 O10 -0.2(2) . . . . ?
N1 Ni1 Ni3 O10 -10.7(4) . . . . ?
N2 Ni1 Ni3 O10 86.1(2) . . . . ?
Ni2 Ni1 Ni3 O10 -121.6(2) . . . . ?
O1 Ni1 Ni3 O2 87.4(3) . . . . ?
O4 Ni1 Ni3 O2 -3.5(3) . . . . ?
O16 Ni1 Ni3 O2 175.6(3) . . . . ?
N1 Ni1 Ni3 O2 165.1(4) . . . . ?
N2 Ni1 Ni3 O2 -98.0(3) . . . . ?
Ni2 Ni1 Ni3 O2 54.2(2) . . . . ?
O2 Ni1 Ni3 O14 77.9(3) . . . . ?
O1 Ni1 Ni3 O14 165.34(15) . . . . ?
O4 Ni1 Ni3 O14 74.40(16) . . . . ?
O16 Ni1 Ni3 O14 -106.44(15) . . . . ?
N1 Ni1 Ni3 O14 -117.0(3) . . . . ?
N2 Ni1 Ni3 O14 -20.10(17) . . . . ?
Ni2 Ni1 Ni3 O14 132.13(11) . . . . ?
O2 Ni1 Ni3 O6 -9.3(3) . . . . ?
O1 Ni1 Ni3 O6 78.11(16) . . . . ?
O4 Ni1 Ni3 O6 -12.84(17) . . . . ?
O16 Ni1 Ni3 O6 166.32(17) . . . . ?
N1 Ni1 Ni3 O6 155.8(3) . . . . ?
N2 Ni1 Ni3 O6 -107.34(18) . . . . ?
Ni2 Ni1 Ni3 O6 44.89(13) . . . . ?
O2 Ni1 Ni3 O7 -94.7(3) . . . . ?
O1 Ni1 Ni3 O7 -7.34(14) . . . . ?
O4 Ni1 Ni3 O7 -98.28(15) . . . . ?
O16 Ni1 Ni3 O7 80.88(14) . . . . ?
N1 Ni1 Ni3 O7 70.4(3) . . . . ?
N2 Ni1 Ni3 O7 167.22(16) . . . . ?
Ni2 Ni1 Ni3 O7 -40.55(10) . . . . ?
O2 Ni1 Ni3 O15 167.3(3) . . . . ?
O1 Ni1 Ni3 O15 -105.28(15) . . . . ?
O4 Ni1 Ni3 O15 163.78(16) . . . . ?
O16 Ni1 Ni3 O15 -17.07(15) . . . . ?
N1 Ni1 Ni3 O15 -27.6(3) . . . . ?
N2 Ni1 Ni3 O15 69.28(16) . . . . ?
Ni2 Ni1 Ni3 O15 -138.49(11) . . . . ?
O2 Ni1 Ni3 Ni5 157.1(2) . . . . ?
O1 Ni1 Ni3 Ni5 -115.53(10) . . . . ?
O4 Ni1 Ni3 Ni5 153.52(12) . . . . ?
O16 Ni1 Ni3 Ni5 -27.32(11) . . . . ?
N1 Ni1 Ni3 Ni5 -37.8(3) . . . . ?
N2 Ni1 Ni3 Ni5 59.03(13) . . . . ?
Ni2 Ni1 Ni3 Ni5 -148.75(3) . . . . ?
O2 Ni1 Ni3 Ni2 -54.2(2) . . . . ?
O1 Ni1 Ni3 Ni2 33.21(10) . . . . ?
O4 Ni1 Ni3 Ni2 -57.73(12) . . . . ?
O16 Ni1 Ni3 Ni2 121.43(11) . . . . ?
N1 Ni1 Ni3 Ni2 110.9(3) . . . . ?
N2 Ni1 Ni3 Ni2 -152.23(13) . . . . ?
O2 Ni1 Ni3 Ni4 -143.5(2) . . . . ?
O1 Ni1 Ni3 Ni4 -56.06(11) . . . . ?
O4 Ni1 Ni3 Ni4 -147.00(12) . . . . ?
O16 Ni1 Ni3 Ni4 32.16(11) . . . . ?
N1 Ni1 Ni3 Ni4 21.6(3) . . . . ?
N2 Ni1 Ni3 Ni4 118.50(13) . . . . ?
Ni2 Ni1 Ni3 Ni4 -89.27(4) . . . . ?
O2 Ni3 Ni4 O10 -173.8(3) . . . . ?
O14 Ni3 Ni4 O10 -10.3(3) . . . . ?
O6 Ni3 Ni4 O10 77.7(3) . . . . ?
O7 Ni3 Ni4 O10 167.1(3) . . . . ?
O15 Ni3 Ni4 O10 -94.8(3) . . . . ?
Ni5 Ni3 Ni4 O10 -54.0(2) . . . . ?
Ni2 Ni3 Ni4 O10 157.6(2) . . . . ?
Ni1 Ni3 Ni4 O10 -142.3(2) . . . . ?
O10 Ni3 Ni4 O9 86.8(3) . . . . ?
O2 Ni3 Ni4 O9 -87.1(2) . . . . ?
O14 Ni3 Ni4 O9 76.43(16) . . . . ?
O6 Ni3 Ni4 O9 164.48(15) . . . . ?
O7 Ni3 Ni4 O9 -106.12(14) . . . . ?
O15 Ni3 Ni4 O9 -8.00(14) . . . . ?
Ni5 Ni3 Ni4 O9 32.80(10) . . . . ?
Ni2 Ni3 Ni4 O9 -115.63(10) . . . . ?
Ni1 Ni3 Ni4 O9 -55.50(10) . . . . ?
O10 Ni3 Ni4 O11 -2.5(3) . . . . ?
O2 Ni3 Ni4 O11 -176.3(2) . . . . ?
O14 Ni3 Ni4 O11 -12.81(18) . . . . ?
O6 Ni3 Ni4 O11 75.25(16) . . . . ?
O7 Ni3 Ni4 O11 164.64(16) . . . . ?
O15 Ni3 Ni4 O11 -97.24(15) . . . . ?
Ni5 Ni3 Ni4 O11 -56.44(12) . . . . ?
Ni2 Ni3 Ni4 O11 155.13(12) . . . . ?
Ni1 Ni3 Ni4 O11 -144.74(12) . . . . ?
O10 Ni3 Ni4 O8 177.2(3) . . . . ?
O2 Ni3 Ni4 O8 3.4(2) . . . . ?
O14 Ni3 Ni4 O8 166.92(17) . . . . ?
O6 Ni3 Ni4 O8 -105.03(16) . . . . ?
O7 Ni3 Ni4 O8 -15.64(15) . . . . ?
O15 Ni3 Ni4 O8 82.49(15) . . . . ?
Ni5 Ni3 Ni4 O8 123.29(11) . . . . ?
Ni2 Ni3 Ni4 O8 -25.14(11) . . . . ?
Ni1 Ni3 Ni4 O8 34.99(12) . . . . ?
O10 Ni3 Ni4 N4 162.0(4) . . . . ?
O2 Ni3 Ni4 N4 -11.8(4) . . . . ?
O14 Ni3 Ni4 N4 151.7(3) . . . . ?
O6 Ni3 Ni4 N4 -120.2(3) . . . . ?
O7 Ni3 Ni4 N4 -30.8(3) . . . . ?
O15 Ni3 Ni4 N4 67.3(3) . . . . ?
Ni5 Ni3 Ni4 N4 108.1(3) . . . . ?
Ni2 Ni3 Ni4 N4 -40.4(3) . . . . ?
Ni1 Ni3 Ni4 N4 19.8(3) . . . . ?
O10 Ni3 Ni4 N5 -96.3(3) . . . . ?
O2 Ni3 Ni4 N5 89.9(3) . . . . ?
O14 Ni3 Ni4 N5 -106.63(18) . . . . ?
O6 Ni3 Ni4 N5 -18.58(17) . . . . ?
O7 Ni3 Ni4 N5 70.81(16) . . . . ?
O15 Ni3 Ni4 N5 168.94(16) . . . . ?
Ni5 Ni3 Ni4 N5 -150.26(13) . . . . ?
Ni2 Ni3 Ni4 N5 61.31(13) . . . . ?
Ni1 Ni3 Ni4 N5 121.44(13) . . . . ?
O10 Ni3 Ni4 Ni5 54.0(2) . . . . ?
O2 Ni3 Ni4 Ni5 -119.9(2) . . . . ?
O14 Ni3 Ni4 Ni5 43.63(13) . . . . ?
O6 Ni3 Ni4 Ni5 131.68(12) . . . . ?
O7 Ni3 Ni4 Ni5 -138.93(11) . . . . ?
O15 Ni3 Ni4 Ni5 -40.80(10) . . . . ?
Ni2 Ni3 Ni4 Ni5 -148.43(3) . . . . ?
Ni1 Ni3 Ni4 Ni5 -88.30(4) . . . . ?
O10 Ni4 Ni5 O9 156.2(2) . . . . ?
O11 Ni4 Ni5 O9 -105.37(18) . . . . ?
O8 Ni4 Ni5 O9 75.45(17) . . . . ?
N4 Ni4 Ni5 O9 -20.6(2) . . . . ?
N5 Ni4 Ni5 O9 -178.0(3) . . . . ?
Ni3 Ni4 Ni5 O9 126.35(14) . . . . ?
O10 Ni4 Ni5 O13 -22.9(2) . . . . ?
O9 Ni4 Ni5 O13 -179.1(2) . . . . ?
O11 Ni4 Ni5 O13 75.49(19) . . . . ?
O8 Ni4 Ni5 O13 -103.69(19) . . . . ?
N4 Ni4 Ni5 O13 160.3(2) . . . . ?
N5 Ni4 Ni5 O13 2.8(3) . . . . ?
Ni3 Ni4 Ni5 O13 -52.78(16) . . . . ?
O9 Ni4 Ni5 O10 -156.2(2) . . . . ?
O11 Ni4 Ni5 O10 98.39(18) . . . . ?
O8 Ni4 Ni5 O10 -80.79(17) . . . . ?
N4 Ni4 Ni5 O10 -176.8(2) . . . . ?
N5 Ni4 Ni5 O10 25.7(2) . . . . ?
Ni3 Ni4 Ni5 O10 -29.88(14) . . . . ?
O10 Ni4 Ni5 N6 -179.8(2) . . . . ?
O9 Ni4 Ni5 N6 23.9(2) . . . . ?
O11 Ni4 Ni5 N6 -81.4(2) . . . . ?
O8 Ni4 Ni5 N6 99.39(19) . . . . ?
N4 Ni4 Ni5 N6 3.3(2) . . . . ?
N5 Ni4 Ni5 N6 -154.1(3) . . . . ?
Ni3 Ni4 Ni5 N6 150.30(17) . . . . ?
O10 Ni4 Ni5 O12 -97.57(17) . . . . ?
O9 Ni4 Ni5 O12 106.20(18) . . . . ?
O11 Ni4 Ni5 O12 0.82(15) . . . . ?
O8 Ni4 Ni5 O12 -178.36(14) . . . . ?
N4 Ni4 Ni5 O12 85.58(19) . . . . ?
N5 Ni4 Ni5 O12 -71.8(2) . . . . ?
Ni3 Ni4 Ni5 O12 -127.45(11) . . . . ?
O10 Ni4 Ni5 O15 68.04(17) . . . . ?
O9 Ni4 Ni5 O15 -88.20(17) . . . . ?
O11 Ni4 Ni5 O15 166.43(14) . . . . ?
O8 Ni4 Ni5 O15 -12.75(14) . . . . ?
N4 Ni4 Ni5 O15 -108.81(18) . . . . ?
N5 Ni4 Ni5 O15 93.8(2) . . . . ?
Ni3 Ni4 Ni5 O15 38.16(9) . . . . ?
O10 Ni4 Ni5 Ni3 29.88(14) . . . . ?
O9 Ni4 Ni5 Ni3 -126.35(14) . . . . ?
O11 Ni4 Ni5 Ni3 128.27(11) . . . . ?
O8 Ni4 Ni5 Ni3 -50.91(10) . . . . ?
N4 Ni4 Ni5 Ni3 -146.97(16) . . . . ?
N5 Ni4 Ni5 Ni3 55.6(2) . . . . ?
O10 Ni3 Ni5 O9 -65.92(18) . . . . ?
O2 Ni3 Ni5 O9 108.19(18) . . . . ?
O14 Ni3 Ni5 O9 -175.42(15) . . . . ?
O6 Ni3 Ni5 O9 -100.86(17) . . . . ?
O7 Ni3 Ni5 O9 8.06(15) . . . . ?
O15 Ni3 Ni5 O9 80.21(17) . . . . ?
Ni2 Ni3 Ni5 O9 38.93(12) . . . . ?
Ni4 Ni3 Ni5 O9 -34.07(10) . . . . ?
Ni1 Ni3 Ni5 O9 94.20(11) . . . . ?
O10 Ni3 Ni5 O13 113.40(19) . . . . ?
O2 Ni3 Ni5 O13 -72.48(19) . . . . ?
O14 Ni3 Ni5 O13 3.90(16) . . . . ?
O6 Ni3 Ni5 O13 78.46(18) . . . . ?
O7 Ni3 Ni5 O13 -172.61(16) . . . . ?
O15 Ni3 Ni5 O13 -100.46(18) . . . . ?
Ni2 Ni3 Ni5 O13 -141.75(13) . . . . ?
Ni4 Ni3 Ni5 O13 145.26(12) . . . . ?
Ni1 Ni3 Ni5 O13 -86.47(12) . . . . ?
O2 Ni3 Ni5 O10 174.1(2) . . . . ?
O14 Ni3 Ni5 O10 -109.50(19) . . . . ?
O6 Ni3 Ni5 O10 -34.9(2) . . . . ?
O7 Ni3 Ni5 O10 73.98(18) . . . . ?
O15 Ni3 Ni5 O10 146.1(2) . . . . ?
Ni2 Ni3 Ni5 O10 104.85(16) . . . . ?
Ni4 Ni3 Ni5 O10 31.85(15) . . . . ?
Ni1 Ni3 Ni5 O10 160.12(15) . . . . ?
O10 Ni3 Ni5 N6 -171.3(3) . . . . ?
O2 Ni3 Ni5 N6 2.8(3) . . . . ?
O14 Ni3 Ni5 N6 79.2(2) . . . . ?
O6 Ni3 Ni5 N6 153.8(3) . . . . ?
O7 Ni3 Ni5 N6 -97.3(2) . . . . ?
O15 Ni3 Ni5 N6 -25.1(3) . . . . ?
Ni2 Ni3 Ni5 N6 -66.4(2) . . . . ?
Ni4 Ni3 Ni5 N6 -139.4(2) . . . . ?
Ni1 Ni3 Ni5 N6 -11.1(2) . . . . ?
O10 Ni3 Ni5 O12 36.34(19) . . . . ?
O2 Ni3 Ni5 O12 -149.55(19) . . . . ?
O14 Ni3 Ni5 O12 -73.17(17) . . . . ?
O6 Ni3 Ni5 O12 1.39(19) . . . . ?
O7 Ni3 Ni5 O12 110.32(17) . . . . ?
O15 Ni3 Ni5 O12 -177.53(19) . . . . ?
Ni2 Ni3 Ni5 O12 141.18(14) . . . . ?
Ni4 Ni3 Ni5 O12 68.19(13) . . . . ?
Ni1 Ni3 Ni5 O12 -163.54(13) . . . . ?
O10 Ni3 Ni5 O15 -146.1(2) . . . . ?
O2 Ni3 Ni5 O15 28.0(2) . . . . ?
O14 Ni3 Ni5 O15 104.37(18) . . . . ?
O6 Ni3 Ni5 O15 178.9(2) . . . . ?
O7 Ni3 Ni5 O15 -72.15(18) . . . . ?
Ni2 Ni3 Ni5 O15 -41.28(15) . . . . ?
Ni4 Ni3 Ni5 O15 -114.28(14) . . . . ?
Ni1 Ni3 Ni5 O15 13.99(14) . . . . ?
O10 Ni3 Ni5 Ni4 -31.85(15) . . . . ?
O2 Ni3 Ni5 Ni4 142.26(15) . . . . ?
O14 Ni3 Ni5 Ni4 -141.35(12) . . . . ?
O6 Ni3 Ni5 Ni4 -66.79(14) . . . . ?
O7 Ni3 Ni5 Ni4 42.13(11) . . . . ?
O15 Ni3 Ni5 Ni4 114.28(14) . . . . ?
Ni2 Ni3 Ni5 Ni4 73.00(6) . . . . ?
Ni1 Ni3 Ni5 Ni4 128.27(3) . . . . ?
O18 Ni6 Ni7 O17 155.9(2) . . . . ?
O19 Ni6 Ni7 O17 -105.56(18) . . . . ?
O21 Ni6 Ni7 O17 75.26(18) . . . . ?
N7 Ni6 Ni7 O17 -21.2(2) . . . . ?
N8 Ni6 Ni7 O17 -178.6(3) . . . . ?
Ni8 Ni6 Ni7 O17 126.06(15) . . . . ?
O18 Ni6 Ni7 O32 -22.5(2) . . . . ?
O17 Ni6 Ni7 O32 -178.4(2) . . . . ?
O19 Ni6 Ni7 O32 76.04(19) . . . . ?
O21 Ni6 Ni7 O32 -103.15(19) . . . . ?
N7 Ni6 Ni7 O32 160.4(2) . . . . ?
N8 Ni6 Ni7 O32 2.9(3) . . . . ?
Ni8 Ni6 Ni7 O32 -52.34(16) . . . . ?
O17 Ni6 Ni7 O18 -155.9(2) . . . . ?
O19 Ni6 Ni7 O18 98.55(17) . . . . ?
O21 Ni6 Ni7 O18 -80.64(17) . . . . ?
N7 Ni6 Ni7 O18 -177.1(2) . . . . ?
N8 Ni6 Ni7 O18 25.5(3) . . . . ?
Ni8 Ni6 Ni7 O18 -29.83(14) . . . . ?
O18 Ni6 Ni7 N9 179.6(2) . . . . ?
O17 Ni6 Ni7 N9 23.7(2) . . . . ?
O19 Ni6 Ni7 N9 -81.8(2) . . . . ?
O21 Ni6 Ni7 N9 98.97(19) . . . . ?
N7 Ni6 Ni7 N9 2.5(2) . . . . ?
N8 Ni6 Ni7 N9 -154.9(3) . . . . ?
Ni8 Ni6 Ni7 N9 149.77(17) . . . . ?
O18 Ni6 Ni7 O20 -97.42(17) . . . . ?
O17 Ni6 Ni7 O20 106.69(18) . . . . ?
O19 Ni6 Ni7 O20 1.13(15) . . . . ?
O21 Ni6 Ni7 O20 -178.05(15) . . . . ?
N7 Ni6 Ni7 O20 85.50(19) . . . . ?
N8 Ni6 Ni7 O20 -72.0(2) . . . . ?
Ni8 Ni6 Ni7 O20 -127.25(11) . . . . ?
O18 Ni6 Ni7 O30 67.93(16) . . . . ?
O17 Ni6 Ni7 O30 -87.96(18) . . . . ?
O19 Ni6 Ni7 O30 166.48(14) . . . . ?
O21 Ni6 Ni7 O30 -12.71(14) . . . . ?
N7 Ni6 Ni7 O30 -109.15(18) . . . . ?
N8 Ni6 Ni7 O30 93.4(2) . . . . ?
Ni8 Ni6 Ni7 O30 38.10(9) . . . . ?
O18 Ni6 Ni7 Ni8 29.83(14) . . . . ?
O17 Ni6 Ni7 Ni8 -126.06(15) . . . . ?
O19 Ni6 Ni7 Ni8 128.38(11) . . . . ?
O21 Ni6 Ni7 Ni8 -50.81(10) . . . . ?
N7 Ni6 Ni7 Ni8 -147.25(16) . . . . ?
N8 Ni6 Ni7 Ni8 55.3(2) . . . . ?
O17 Ni7 Ni8 O18 -66.20(18) . . . . ?
O32 Ni7 Ni8 O18 113.58(19) . . . . ?
N9 Ni7 Ni8 O18 -170.8(3) . . . . ?
O20 Ni7 Ni8 O18 36.27(19) . . . . ?
O30 Ni7 Ni8 O18 -146.3(2) . . . . ?
Ni6 Ni7 Ni8 O18 -31.89(15) . . . . ?
O17 Ni7 Ni8 O26 108.30(18) . . . . ?
O32 Ni7 Ni8 O26 -71.92(19) . . . . ?
O18 Ni7 Ni8 O26 174.5(2) . . . . ?
N9 Ni7 Ni8 O26 3.7(3) . . . . ?
O20 Ni7 Ni8 O26 -149.23(19) . . . . ?
O30 Ni7 Ni8 O26 28.2(2) . . . . ?
Ni6 Ni7 Ni8 O26 142.61(15) . . . . ?
O17 Ni7 Ni8 O31 -175.34(16) . . . . ?
O32 Ni7 Ni8 O31 4.44(16) . . . . ?
O18 Ni7 Ni8 O31 -109.14(19) . . . . ?
N9 Ni7 Ni8 O31 80.0(2) . . . . ?
O20 Ni7 Ni8 O31 -72.87(17) . . . . ?
O30 Ni7 Ni8 O31 104.54(18) . . . . ?
Ni6 Ni7 Ni8 O31 -141.03(12) . . . . ?
O17 Ni7 Ni8 O23 -101.55(17) . . . . ?
O32 Ni7 Ni8 O23 78.23(18) . . . . ?
O18 Ni7 Ni8 O23 -35.4(2) . . . . ?
N9 Ni7 Ni8 O23 153.8(3) . . . . ?
O20 Ni7 Ni8 O23 0.92(19) . . . . ?
O30 Ni7 Ni8 O23 178.33(19) . . . . ?
Ni6 Ni7 Ni8 O23 -67.24(14) . . . . ?
O17 Ni7 Ni8 O22 7.63(15) . . . . ?
O32 Ni7 Ni8 O22 -172.59(16) . . . . ?
O18 Ni7 Ni8 O22 73.83(18) . . . . ?
N9 Ni7 Ni8 O22 -97.0(2) . . . . ?
O20 Ni7 Ni8 O22 110.09(16) . . . . ?
O30 Ni7 Ni8 O22 -72.49(17) . . . . ?
Ni6 Ni7 Ni8 O22 41.94(11) . . . . ?
O17 Ni7 Ni8 O30 80.12(17) . . . . ?
O32 Ni7 Ni8 O30 -100.10(18) . . . . ?
O18 Ni7 Ni8 O30 146.3(2) . . . . ?
N9 Ni7 Ni8 O30 -24.5(3) . . . . ?
O20 Ni7 Ni8 O30 -177.41(18) . . . . ?
Ni6 Ni7 Ni8 O30 114.43(13) . . . . ?
O17 Ni7 Ni8 Ni10 38.56(12) . . . . ?
O32 Ni7 Ni8 Ni10 -141.67(13) . . . . ?
O18 Ni7 Ni8 Ni10 104.75(16) . . . . ?
N9 Ni7 Ni8 Ni10 -66.1(2) . . . . ?
O20 Ni7 Ni8 Ni10 141.02(13) . . . . ?
O30 Ni7 Ni8 Ni10 -41.57(14) . . . . ?
Ni6 Ni7 Ni8 Ni10 72.87(6) . . . . ?
O17 Ni7 Ni8 Ni6 -34.31(11) . . . . ?
O32 Ni7 Ni8 Ni6 145.47(12) . . . . ?
O18 Ni7 Ni8 Ni6 31.89(15) . . . . ?
N9 Ni7 Ni8 Ni6 -138.9(2) . . . . ?
O20 Ni7 Ni8 Ni6 68.15(13) . . . . ?
O30 Ni7 Ni8 Ni6 -114.43(13) . . . . ?
O17 Ni7 Ni8 Ni9 93.90(11) . . . . ?
O32 Ni7 Ni8 Ni9 -86.32(12) . . . . ?
O18 Ni7 Ni8 Ni9 160.10(15) . . . . ?
N9 Ni7 Ni8 Ni9 -10.7(2) . . . . ?
O20 Ni7 Ni8 Ni9 -163.64(13) . . . . ?
O30 Ni7 Ni8 Ni9 13.78(13) . . . . ?
Ni6 Ni7 Ni8 Ni9 128.21(3) . . . . ?
O17 Ni6 Ni8 O18 87.4(2) . . . . ?
O19 Ni6 Ni8 O18 -2.0(3) . . . . ?
O21 Ni6 Ni8 O18 177.9(3) . . . . ?
N7 Ni6 Ni8 O18 162.7(4) . . . . ?
N8 Ni6 Ni8 O18 -96.2(3) . . . . ?
Ni7 Ni6 Ni8 O18 54.4(2) . . . . ?
O18 Ni6 Ni8 O26 -174.8(3) . . . . ?
O17 Ni6 Ni8 O26 -87.4(2) . . . . ?
O19 Ni6 Ni8 O26 -176.7(2) . . . . ?
O21 Ni6 Ni8 O26 3.2(2) . . . . ?
N7 Ni6 Ni8 O26 -12.0(4) . . . . ?
N8 Ni6 Ni8 O26 89.1(2) . . . . ?
Ni7 Ni6 Ni8 O26 -120.3(2) . . . . ?
O18 Ni6 Ni8 O31 -10.7(3) . . . . ?
O17 Ni6 Ni8 O31 76.64(17) . . . . ?
O19 Ni6 Ni8 O31 -12.70(18) . . . . ?
O21 Ni6 Ni8 O31 167.20(17) . . . . ?
N7 Ni6 Ni8 O31 152.0(3) . . . . ?
N8 Ni6 Ni8 O31 -106.89(18) . . . . ?
Ni7 Ni6 Ni8 O31 43.68(13) . . . . ?
O18 Ni6 Ni8 O23 77.1(3) . . . . ?
O17 Ni6 Ni8 O23 164.43(15) . . . . ?
O19 Ni6 Ni8 O23 75.09(16) . . . . ?
O21 Ni6 Ni8 O23 -105.01(16) . . . . ?
N7 Ni6 Ni8 O23 -120.2(3) . . . . ?
N8 Ni6 Ni8 O23 -19.10(17) . . . . ?
Ni7 Ni6 Ni8 O23 131.47(11) . . . . ?
O18 Ni6 Ni8 O22 166.3(3) . . . . ?
O17 Ni6 Ni8 O22 -106.37(14) . . . . ?
O19 Ni6 Ni8 O22 164.29(16) . . . . ?
O21 Ni6 Ni8 O22 -15.81(15) . . . . ?
N7 Ni6 Ni8 O22 -31.0(3) . . . . ?
N8 Ni6 Ni8 O22 70.10(16) . . . . ?
Ni7 Ni6 Ni8 O22 -139.33(11) . . . . ?
O18 Ni6 Ni8 O30 -95.3(2) . . . . ?
O17 Ni6 Ni8 O30 -7.89(14) . . . . ?
O19 Ni6 Ni8 O30 -97.24(15) . . . . ?
O21 Ni6 Ni8 O30 82.66(15) . . . . ?
N7 Ni6 Ni8 O30 67.5(3) . . . . ?
N8 Ni6 Ni8 O30 168.58(16) . . . . ?
Ni7 Ni6 Ni8 O30 -40.86(10) . . . . ?
O18 Ni6 Ni8 Ni7 -54.4(2) . . . . ?
O17 Ni6 Ni8 Ni7 32.97(10) . . . . ?
O19 Ni6 Ni8 Ni7 -56.38(12) . . . . ?
O21 Ni6 Ni8 Ni7 123.52(11) . . . . ?
N7 Ni6 Ni8 Ni7 108.3(3) . . . . ?
N8 Ni6 Ni8 Ni7 -150.56(13) . . . . ?
O18 Ni6 Ni8 Ni10 157.1(2) . . . . ?
O17 Ni6 Ni8 Ni10 -115.52(10) . . . . ?
O19 Ni6 Ni8 Ni10 155.13(12) . . . . ?
O21 Ni6 Ni8 Ni10 -24.97(11) . . . . ?
N7 Ni6 Ni8 Ni10 -40.2(3) . . . . ?
N8 Ni6 Ni8 Ni10 60.95(13) . . . . ?
Ni7 Ni6 Ni8 Ni10 -148.49(3) . . . . ?
O18 Ni6 Ni8 Ni9 -142.8(2) . . . . ?
O17 Ni6 Ni8 Ni9 -55.44(10) . . . . ?
O19 Ni6 Ni8 Ni9 -144.79(12) . . . . ?
O21 Ni6 Ni8 Ni9 35.11(12) . . . . ?
N7 Ni6 Ni8 Ni9 19.9(3) . . . . ?
N8 Ni6 Ni8 Ni9 121.03(13) . . . . ?
Ni7 Ni6 Ni8 Ni9 -88.41(4) . . . . ?
O18 Ni8 Ni9 O26 -175.8(3) . . . . ?
O31 Ni8 Ni9 O26 77.8(3) . . . . ?
O23 Ni8 Ni9 O26 -9.3(3) . . . . ?
O22 Ni8 Ni9 O26 -94.6(3) . . . . ?
O30 Ni8 Ni9 O26 166.9(3) . . . . ?
Ni7 Ni8 Ni9 O26 156.7(2) . . . . ?
Ni10 Ni8 Ni9 O26 -54.6(2) . . . . ?
Ni6 Ni8 Ni9 O26 -143.7(2) . . . . ?
O18 Ni8 Ni9 O25 -88.6(2) . . . . ?
O26 Ni8 Ni9 O25 87.2(2) . . . . ?
O31 Ni8 Ni9 O25 165.06(15) . . . . ?
O23 Ni8 Ni9 O25 77.90(16) . . . . ?
O22 Ni8 Ni9 O25 -7.39(14) . . . . ?
O30 Ni8 Ni9 O25 -105.91(14) . . . . ?
Ni7 Ni8 Ni9 O25 -116.05(10) . . . . ?
Ni10 Ni8 Ni9 O25 32.68(10) . . . . ?
Ni6 Ni8 Ni9 O25 -56.50(11) . . . . ?
O18 Ni8 Ni9 O28 -179.1(2) . . . . ?
O26 Ni8 Ni9 O28 -3.2(3) . . . . ?
O31 Ni8 Ni9 O28 74.61(17) . . . . ?
O23 Ni8 Ni9 O28 -12.54(17) . . . . ?
O22 Ni8 Ni9 O28 -97.84(16) . . . . ?
O30 Ni8 Ni9 O28 163.64(16) . . . . ?
Ni7 Ni8 Ni9 O28 153.50(12) . . . . ?
Ni10 Ni8 Ni9 O28 -57.77(12) . . . . ?
Ni6 Ni8 Ni9 O28 -146.95(12) . . . . ?
O18 Ni8 Ni9 O29 0.0(2) . . . . ?
O26 Ni8 Ni9 O29 175.8(3) . . . . ?
O31 Ni8 Ni9 O29 -106.34(16) . . . . ?
O23 Ni8 Ni9 O29 166.51(17) . . . . ?
O22 Ni8 Ni9 O29 81.21(15) . . . . ?
O30 Ni8 Ni9 O29 -17.31(15) . . . . ?
Ni7 Ni8 Ni9 O29 -27.45(11) . . . . ?
Ni10 Ni8 Ni9 O29 121.28(11) . . . . ?
Ni6 Ni8 Ni9 O29 32.10(11) . . . . ?
O18 Ni8 Ni9 N10 -9.8(4) . . . . ?
O26 Ni8 Ni9 N10 166.1(4) . . . . ?
O31 Ni8 Ni9 N10 -116.1(3) . . . . ?
O23 Ni8 Ni9 N10 156.8(3) . . . . ?
O22 Ni8 Ni9 N10 71.5(3) . . . . ?
O30 Ni8 Ni9 N10 -27.1(3) . . . . ?
Ni7 Ni8 Ni9 N10 -37.2(3) . . . . ?
Ni10 Ni8 Ni9 N10 111.5(3) . . . . ?
Ni6 Ni8 Ni9 N10 22.4(3) . . . . ?
O18 Ni8 Ni9 N11 86.3(2) . . . . ?
O26 Ni8 Ni9 N11 -97.8(3) . . . . ?
O31 Ni8 Ni9 N11 -20.01(17) . . . . ?
O23 Ni8 Ni9 N11 -107.16(18) . . . . ?
O22 Ni8 Ni9 N11 167.54(16) . . . . ?
O30 Ni8 Ni9 N11 69.03(16) . . . . ?
Ni7 Ni8 Ni9 N11 58.88(13) . . . . ?
Ni10 Ni8 Ni9 N11 -152.38(13) . . . . ?
Ni6 Ni8 Ni9 N11 118.44(13) . . . . ?
O18 Ni8 Ni9 Ni10 -121.3(2) . . . . ?
O26 Ni8 Ni9 Ni10 54.6(2) . . . . ?
O31 Ni8 Ni9 Ni10 132.37(12) . . . . ?
O23 Ni8 Ni9 Ni10 45.22(13) . . . . ?
O22 Ni8 Ni9 Ni10 -40.07(10) . . . . ?
O30 Ni8 Ni9 Ni10 -138.59(10) . . . . ?
Ni7 Ni8 Ni9 Ni10 -148.73(3) . . . . ?
Ni6 Ni8 Ni9 Ni10 -89.18(4) . . . . ?
O26 Ni9 Ni10 O25 157.1(2) . . . . ?
O28 Ni9 Ni10 O25 -106.36(19) . . . . ?
O29 Ni9 Ni10 O25 74.21(18) . . . . ?
N10 Ni9 Ni10 O25 -22.9(2) . . . . ?
N11 Ni9 Ni10 O25 177.3(3) . . . . ?
Ni8 Ni9 Ni10 O25 126.76(15) . . . . ?
O26 Ni9 Ni10 O24 -23.1(2) . . . . ?
O25 Ni9 Ni10 O24 179.9(2) . . . . ?
O28 Ni9 Ni10 O24 73.51(19) . . . . ?
O29 Ni9 Ni10 O24 -105.92(18) . . . . ?
N10 Ni9 Ni10 O24 157.0(2) . . . . ?
N11 Ni9 Ni10 O24 -2.8(3) . . . . ?
Ni8 Ni9 Ni10 O24 -53.37(15) . . . . ?
O25 Ni9 Ni10 O26 -157.1(2) . . . . ?
O28 Ni9 Ni10 O26 96.58(18) . . . . ?
O29 Ni9 Ni10 O26 -82.84(17) . . . . ?
N10 Ni9 Ni10 O26 -180.0(2) . . . . ?
N11 Ni9 Ni10 O26 20.3(2) . . . . ?
Ni8 Ni9 Ni10 O26 -30.29(14) . . . . ?
O26 Ni9 Ni10 N12 177.5(2) . . . . ?
O25 Ni9 Ni10 N12 20.5(2) . . . . ?
O28 Ni9 Ni10 N12 -85.9(2) . . . . ?
O29 Ni9 Ni10 N12 94.68(19) . . . . ?
N10 Ni9 Ni10 N12 -2.4(2) . . . . ?
N11 Ni9 Ni10 N12 -162.2(3) . . . . ?
Ni8 Ni9 Ni10 N12 147.23(17) . . . . ?
O26 Ni9 Ni10 O27 -100.22(18) . . . . ?
O25 Ni9 Ni10 O27 102.72(18) . . . . ?
O28 Ni9 Ni10 O27 -3.64(15) . . . . ?
O29 Ni9 Ni10 O27 176.93(14) . . . . ?
N10 Ni9 Ni10 O27 79.8(2) . . . . ?
N11 Ni9 Ni10 O27 -79.9(2) . . . . ?
Ni8 Ni9 Ni10 O27 -130.52(11) . . . . ?
O26 Ni9 Ni10 O22 67.81(17) . . . . ?
O25 Ni9 Ni10 O22 -89.25(17) . . . . ?
O28 Ni9 Ni10 O22 164.39(15) . . . . ?
O29 Ni9 Ni10 O22 -15.04(14) . . . . ?
N10 Ni9 Ni10 O22 -112.15(19) . . . . ?
N11 Ni9 Ni10 O22 88.1(2) . . . . ?
Ni8 Ni9 Ni10 O22 37.51(9) . . . . ?
O26 Ni9 Ni10 Ni8 30.29(14) . . . . ?
O25 Ni9 Ni10 Ni8 -126.76(15) . . . . ?
O28 Ni9 Ni10 Ni8 126.88(12) . . . . ?
O29 Ni9 Ni10 Ni8 -52.55(10) . . . . ?
N10 Ni9 Ni10 Ni8 -149.67(17) . . . . ?
N11 Ni9 Ni10 Ni8 50.6(2) . . . . ?
O18 Ni8 Ni10 O25 108.06(18) . . . . ?
O26 Ni8 Ni10 O25 -66.10(18) . . . . ?
O31 Ni8 Ni10 O25 -99.56(18) . . . . ?
O23 Ni8 Ni10 O25 -173.85(15) . . . . ?
O22 Ni8 Ni10 O25 81.29(17) . . . . ?
O30 Ni8 Ni10 O25 8.15(14) . . . . ?
Ni7 Ni8 Ni10 O25 38.07(12) . . . . ?
Ni6 Ni8 Ni10 O25 93.85(10) . . . . ?
Ni9 Ni8 Ni10 O25 -34.11(10) . . . . ?
O18 Ni8 Ni10 O24 -73.94(19) . . . . ?
O26 Ni8 Ni10 O24 111.90(19) . . . . ?
O31 Ni8 Ni10 O24 78.44(19) . . . . ?
O23 Ni8 Ni10 O24 4.15(16) . . . . ?
O22 Ni8 Ni10 O24 -100.71(18) . . . . ?
O30 Ni8 Ni10 O24 -173.85(15) . . . . ?
Ni7 Ni8 Ni10 O24 -143.93(13) . . . . ?
Ni6 Ni8 Ni10 O24 -88.15(12) . . . . ?
Ni9 Ni8 Ni10 O24 143.89(12) . . . . ?
O18 Ni8 Ni10 O26 174.2(2) . . . . ?
O31 Ni8 Ni10 O26 -33.5(2) . . . . ?
O23 Ni8 Ni10 O26 -107.75(19) . . . . ?
O22 Ni8 Ni10 O26 147.4(2) . . . . ?
O30 Ni8 Ni10 O26 74.25(18) . . . . ?
Ni7 Ni8 Ni10 O26 104.17(16) . . . . ?
Ni6 Ni8 Ni10 O26 159.94(15) . . . . ?
Ni9 Ni8 Ni10 O26 31.99(15) . . . . ?
O18 Ni8 Ni10 N12 2.4(3) . . . . ?
O26 Ni8 Ni10 N12 -171.8(3) . . . . ?
O31 Ni8 Ni10 N12 154.7(3) . . . . ?
O23 Ni8 Ni10 N12 80.4(2) . . . . ?
O22 Ni8 Ni10 N12 -24.4(3) . . . . ?
O30 Ni8 Ni10 N12 -97.6(2) . . . . ?
Ni7 Ni8 Ni10 N12 -67.6(2) . . . . ?
Ni6 Ni8 Ni10 N12 -11.9(2) . . . . ?
Ni9 Ni8 Ni10 N12 -139.8(2) . . . . ?
O18 Ni8 Ni10 O27 -152.2(2) . . . . ?
O26 Ni8 Ni10 O27 33.6(2) . . . . ?
O31 Ni8 Ni10 O27 0.2(2) . . . . ?
O23 Ni8 Ni10 O27 -74.12(17) . . . . ?
O22 Ni8 Ni10 O27 -178.99(19) . . . . ?
O30 Ni8 Ni10 O27 107.88(16) . . . . ?
Ni7 Ni8 Ni10 O27 137.80(14) . . . . ?
Ni6 Ni8 Ni10 O27 -166.43(13) . . . . ?
Ni9 Ni8 Ni10 O27 65.62(13) . . . . ?
O18 Ni8 Ni10 O22 26.8(2) . . . . ?
O26 Ni8 Ni10 O22 -147.4(2) . . . . ?
O31 Ni8 Ni10 O22 179.1(2) . . . . ?
O23 Ni8 Ni10 O22 104.86(18) . . . . ?
O30 Ni8 Ni10 O22 -73.14(17) . . . . ?
Ni7 Ni8 Ni10 O22 -43.22(15) . . . . ?
Ni6 Ni8 Ni10 O22 12.56(14) . . . . ?
Ni9 Ni8 Ni10 O22 -115.40(14) . . . . ?
O18 Ni8 Ni10 Ni9 142.17(15) . . . . ?
O26 Ni8 Ni10 Ni9 -31.99(15) . . . . ?
O31 Ni8 Ni10 Ni9 -65.46(15) . . . . ?
O23 Ni8 Ni10 Ni9 -139.74(11) . . . . ?
O22 Ni8 Ni10 Ni9 115.40(14) . . . . ?
O30 Ni8 Ni10 Ni9 42.26(10) . . . . ?
Ni7 Ni8 Ni10 Ni9 72.18(6) . . . . ?
Ni6 Ni8 Ni10 Ni9 127.95(3) . . . . ?
O5 Ni2 O1 C5 150(3) . . . . ?
N3 Ni2 O1 C5 -17.2(4) . . . . ?
O2 Ni2 O1 C5 163.5(4) . . . . ?
O3 Ni2 O1 C5 73.7(4) . . . . ?
O7 Ni2 O1 C5 -118.6(4) . . . . ?
Ni1 Ni2 O1 C5 147.4(5) . . . . ?
Ni3 Ni2 O1 C5 -160.3(4) . . . . ?
O5 Ni2 O1 Ni1 2(3) . . . . ?
N3 Ni2 O1 Ni1 -164.59(16) . . . . ?
O2 Ni2 O1 Ni1 16.08(13) . . . . ?
O3 Ni2 O1 Ni1 -73.71(15) . . . . ?
O7 Ni2 O1 Ni1 93.99(14) . . . . ?
Ni3 Ni2 O1 Ni1 52.28(12) . . . . ?
O2 Ni1 O1 C5 -163.9(4) . . . . ?
O4 Ni1 O1 C5 -77.2(4) . . . . ?
O16 Ni1 O1 C5 104.3(4) . . . . ?
N1 Ni1 O1 C5 14.6(4) . . . . ?
N2 Ni1 O1 C5 48.1(16) . . . . ?
Ni2 Ni1 O1 C5 -147.5(5) . . . . ?
Ni3 Ni1 O1 C5 171.0(4) . . . . ?
O2 Ni1 O1 Ni2 -16.37(14) . . . . ?
O4 Ni1 O1 Ni2 70.31(15) . . . . ?
O16 Ni1 O1 Ni2 -108.21(15) . . . . ?
N1 Ni1 O1 Ni2 162.11(16) . . . . ?
N2 Ni1 O1 Ni2 -164.3(14) . . . . ?
Ni3 Ni1 O1 Ni2 -41.47(10) . . . . ?
O10 Ni3 O2 Ni1 27(2) . . . . ?
O14 Ni3 O2 Ni1 -103.2(2) . . . . ?
O6 Ni3 O2 Ni1 171.7(2) . . . . ?
O7 Ni3 O2 Ni1 80.6(2) . . . . ?
O15 Ni3 O2 Ni1 -12.1(2) . . . . ?
Ni5 Ni3 O2 Ni1 -31.4(3) . . . . ?
Ni2 Ni3 O2 Ni1 103.6(3) . . . . ?
Ni4 Ni3 O2 Ni1 62.3(4) . . . . ?
O10 Ni3 O2 Ni2 -76.9(19) . . . . ?
O14 Ni3 O2 Ni2 153.20(16) . . . . ?
O6 Ni3 O2 Ni2 68.14(16) . . . . ?
O7 Ni3 O2 Ni2 -23.05(14) . . . . ?
O15 Ni3 O2 Ni2 -115.70(15) . . . . ?
Ni5 Ni3 O2 Ni2 -134.95(10) . . . . ?
Ni4 Ni3 O2 Ni2 -41.4(3) . . . . ?
Ni1 Ni3 O2 Ni2 -103.6(3) . . . . ?
O1 Ni1 O2 Ni3 -89.8(2) . . . . ?
O4 Ni1 O2 Ni3 176.7(2) . . . . ?
O16 Ni1 O2 Ni3 -4.0(2) . . . . ?
N1 Ni1 O2 Ni3 -104.0(14) . . . . ?
N2 Ni1 O2 Ni3 86.8(2) . . . . ?
Ni2 Ni1 O2 Ni3 -105.8(3) . . . . ?
O1 Ni1 O2 Ni2 16.05(13) . . . . ?
O4 Ni1 O2 Ni2 -77.48(15) . . . . ?
O16 Ni1 O2 Ni2 101.78(14) . . . . ?
N1 Ni1 O2 Ni2 1.8(15) . . . . ?
N2 Ni1 O2 Ni2 -167.41(15) . . . . ?
Ni3 Ni1 O2 Ni2 105.8(3) . . . . ?
O1 Ni2 O2 Ni3 115.48(15) . . . . ?
O5 Ni2 O2 Ni3 -65.18(16) . . . . ?
N3 Ni2 O2 Ni3 108.7(15) . . . . ?
O3 Ni2 O2 Ni3 -152.59(16) . . . . ?
O7 Ni2 O2 Ni3 22.30(14) . . . . ?
Ni1 Ni2 O2 Ni3 131.82(19) . . . . ?
O1 Ni2 O2 Ni1 -16.33(13) . . . . ?
O5 Ni2 O2 Ni1 163.01(14) . . . . ?
N3 Ni2 O2 Ni1 -23.1(16) . . . . ?
O3 Ni2 O2 Ni1 75.59(15) . . . . ?
O7 Ni2 O2 Ni1 -109.52(15) . . . . ?
Ni3 Ni2 O2 Ni1 -131.82(19) . . . . ?
O1 Ni2 O3 C35 49.6(5) . . . . ?
O5 Ni2 O3 C35 -127.7(5) . . . . ?
N3 Ni2 O3 C35 140.7(5) . . . . ?
O2 Ni2 O3 C35 -33.7(4) . . . . ?
O7 Ni2 O3 C35 -56.8(9) . . . . ?
Ni1 Ni2 O3 C35 7.8(4) . . . . ?
Ni3 Ni2 O3 C35 -54.8(5) . . . . ?
O2 Ni1 O4 C35 44.2(5) . . . . ?
O1 Ni1 O4 C35 -38.9(5) . . . . ?
O16 Ni1 O4 C35 19(5) . . . . ?
N1 Ni1 O4 C35 -129.6(5) . . . . ?
N2 Ni1 O4 C35 146.3(5) . . . . ?
Ni2 Ni1 O4 C35 1.3(4) . . . . ?
Ni3 Ni1 O4 C35 45.7(5) . . . . ?
O1 Ni2 O5 C37 47(3) . . . . ?
N3 Ni2 O5 C37 -146.0(5) . . . . ?
O2 Ni2 O5 C37 33.4(5) . . . . ?
O3 Ni2 O5 C37 123.2(5) . . . . ?
O7 Ni2 O5 C37 -44.7(5) . . . . ?
Ni1 Ni2 O5 C37 49.3(6) . . . . ?
Ni3 Ni2 O5 C37 -3.3(5) . . . . ?
O10 Ni3 O6 C37 133.3(5) . . . . ?
O2 Ni3 O6 C37 -44.1(5) . . . . ?
O14 Ni3 O6 C37 -133.8(5) . . . . ?
O7 Ni3 O6 C37 36.9(5) . . . . ?
O15 Ni3 O6 C37 159.7(8) . . . . ?
Ni5 Ni3 O6 C37 155.1(4) . . . . ?
Ni2 Ni3 O6 C37 -5.8(5) . . . . ?
Ni4 Ni3 O6 C37 108.8(5) . . . . ?
Ni1 Ni3 O6 C37 -40.2(5) . . . . ?
O10 Ni3 O7 C43 34.2(4) . . . . ?
O2 Ni3 O7 C43 -142.2(4) . . . . ?
O14 Ni3 O7 C43 -164.6(8) . . . . ?
O6 Ni3 O7 C43 125.5(4) . . . . ?
O15 Ni3 O7 C43 -46.6(4) . . . . ?
Ni5 Ni3 O7 C43 -4.8(4) . . . . ?
Ni2 Ni3 O7 C43 -163.6(5) . . . . ?
Ni4 Ni3 O7 C43 28.7(4) . . . . ?
Ni1 Ni3 O7 C43 -117.0(4) . . . . ?
O10 Ni3 O7 Ni2 -162.26(14) . . . . ?
O2 Ni3 O7 Ni2 21.39(13) . . . . ?
O14 Ni3 O7 Ni2 -1.0(10) . . . . ?
O6 Ni3 O7 Ni2 -70.97(15) . . . . ?
O15 Ni3 O7 Ni2 116.98(14) . . . . ?
Ni5 Ni3 O7 Ni2 158.79(7) . . . . ?
Ni4 Ni3 O7 Ni2 -167.72(13) . . . . ?
Ni1 Ni3 O7 Ni2 46.56(9) . . . . ?
O1 Ni2 O7 C43 57.1(5) . . . . ?
O5 Ni2 O7 C43 -125.7(5) . . . . ?
N3 Ni2 O7 C43 -34.3(5) . . . . ?
O2 Ni2 O7 C43 139.9(5) . . . . ?
O3 Ni2 O7 C43 163.6(6) . . . . ?
Ni1 Ni2 O7 C43 100.3(5) . . . . ?
Ni3 Ni2 O7 C43 161.1(6) . . . . ?
O1 Ni2 O7 Ni3 -104.01(15) . . . . ?
O5 Ni2 O7 Ni3 73.19(16) . . . . ?
N3 Ni2 O7 Ni3 164.59(16) . . . . ?
O2 Ni2 O7 Ni3 -21.23(13) . . . . ?
O3 Ni2 O7 Ni3 2.4(7) . . . . ?
Ni1 Ni2 O7 Ni3 -60.81(11) . . . . ?
O10 Ni4 O8 C43 16.0(6) . . . . ?
O9 Ni4 O8 C43 98.9(6) . . . . ?
O11 Ni4 O8 C43 25(7) . . . . ?
N4 Ni4 O8 C43 -171.9(6) . . . . ?
N5 Ni4 O8 C43 -87.0(6) . . . . ?
Ni5 Ni4 O8 C43 58.6(6) . . . . ?
Ni3 Ni4 O8 C43 14.8(5) . . . . ?
O13 Ni5 O9 C22 -177(100) . . . . ?
O10 Ni5 O9 C22 174.3(4) . . . . ?
N6 Ni5 O9 C22 -3.7(4) . . . . ?
O12 Ni5 O9 C22 86.2(4) . . . . ?
O15 Ni5 O9 C22 -107.8(4) . . . . ?
Ni4 Ni5 O9 C22 158.3(5) . . . . ?
Ni3 Ni5 O9 C22 -149.7(4) . . . . ?
O13 Ni5 O9 Ni4 25(6) . . . . ?
O10 Ni5 O9 Ni4 15.98(13) . . . . ?
N6 Ni5 O9 Ni4 -161.99(16) . . . . ?
O12 Ni5 O9 Ni4 -72.08(15) . . . . ?
O15 Ni5 O9 Ni4 93.85(14) . . . . ?
Ni3 Ni5 O9 Ni4 52.03(12) . . . . ?
O10 Ni4 O9 C22 -175.1(4) . . . . ?
O11 Ni4 O9 C22 -87.8(4) . . . . ?
O8 Ni4 O9 C22 93.6(4) . . . . ?
N4 Ni4 O9 C22 5.2(4) . . . . ?
N5 Ni4 O9 C22 9.9(17) . . . . ?
Ni5 Ni4 O9 C22 -158.9(5) . . . . ?
Ni3 Ni4 O9 C22 159.7(4) . . . . ?
O10 Ni4 O9 Ni5 -16.17(13) . . . . ?
O11 Ni4 O9 Ni5 71.11(15) . . . . ?
O8 Ni4 O9 Ni5 -107.50(14) . . . . ?
N4 Ni4 O9 Ni5 164.16(16) . . . . ?
N5 Ni4 O9 Ni5 168.8(14) . . . . ?
Ni3 Ni4 O9 Ni5 -41.31(10) . . . . ?
O2 Ni3 O10 Ni4 41(2) . . . . ?
O14 Ni3 O10 Ni4 170.9(2) . . . . ?
O6 Ni3 O10 Ni4 -104.0(2) . . . . ?
O7 Ni3 O10 Ni4 -12.3(2) . . . . ?
O15 Ni3 O10 Ni4 80.2(2) . . . . ?
Ni5 Ni3 O10 Ni4 103.5(3) . . . . ?
Ni2 Ni3 O10 Ni4 -30.9(3) . . . . ?
Ni1 Ni3 O10 Ni4 64.0(3) . . . . ?
O2 Ni3 O10 Ni5 -62.5(19) . . . . ?
O14 Ni3 O10 Ni5 67.35(16) . . . . ?
O6 Ni3 O10 Ni5 152.47(16) . . . . ?
O7 Ni3 O10 Ni5 -115.82(15) . . . . ?
O15 Ni3 O10 Ni5 -23.27(14) . . . . ?
Ni2 Ni3 O10 Ni5 -134.43(10) . . . . ?
Ni4 Ni3 O10 Ni5 -103.5(3) . . . . ?
Ni1 Ni3 O10 Ni5 -39.5(3) . . . . ?
O9 Ni4 O10 Ni3 -90.3(2) . . . . ?
O11 Ni4 O10 Ni3 177.7(2) . . . . ?
O8 Ni4 O10 Ni3 -2.5(2) . . . . ?
N4 Ni4 O10 Ni3 -88.0(11) . . . . ?
N5 Ni4 O10 Ni3 89.2(3) . . . . ?
Ni5 Ni4 O10 Ni3 -106.1(3) . . . . ?
O9 Ni4 O10 Ni5 15.76(13) . . . . ?
O11 Ni4 O10 Ni5 -76.23(15) . . . . ?
O8 Ni4 O10 Ni5 103.55(14) . . . . ?
N4 Ni4 O10 Ni5 18.1(12) . . . . ?
N5 Ni4 O10 Ni5 -164.78(15) . . . . ?
Ni3 Ni4 O10 Ni5 106.1(3) . . . . ?
O9 Ni5 O10 Ni3 115.53(15) . . . . ?
O13 Ni5 O10 Ni3 -64.25(16) . . . . ?
N6 Ni5 O10 Ni3 132.8(13) . . . . ?
O12 Ni5 O10 Ni3 -149.95(15) . . . . ?
O15 Ni5 O10 Ni3 22.65(13) . . . . ?
Ni4 Ni5 O10 Ni3 131.6(2) . . . . ?
O9 Ni5 O10 Ni4 -16.09(14) . . . . ?
O13 Ni5 O10 Ni4 164.14(15) . . . . ?
N6 Ni5 O10 Ni4 1.2(14) . . . . ?
O12 Ni5 O10 Ni4 78.43(15) . . . . ?
O15 Ni5 O10 Ni4 -108.96(15) . . . . ?
Ni3 Ni5 O10 Ni4 -131.6(2) . . . . ?
O10 Ni4 O11 C41 36.7(5) . . . . ?
O9 Ni4 O11 C41 -46.2(5) . . . . ?
O8 Ni4 O11 C41 28(6) . . . . ?
N4 Ni4 O11 C41 -135.4(5) . . . . ?
N5 Ni4 O11 C41 139.7(5) . . . . ?
Ni5 Ni4 O11 C41 -6.0(4) . . . . ?
Ni3 Ni4 O11 C41 37.8(5) . . . . ?
O9 Ni5 O12 C41 44.8(4) . . . . ?
O13 Ni5 O12 C41 -133.8(4) . . . . ?
O10 Ni5 O12 C41 -38.6(4) . . . . ?
N6 Ni5 O12 C41 134.6(4) . . . . ?
O15 Ni5 O12 C41 -67.3(7) . . . . ?
Ni4 Ni5 O12 C41 3.7(4) . . . . ?
Ni3 Ni5 O12 C41 -60.9(4) . . . . ?
O9 Ni5 O13 C39 25(6) . . . . ?
O10 Ni5 O13 C39 33.8(5) . . . . ?
N6 Ni5 O13 C39 -148.2(5) . . . . ?
O12 Ni5 O13 C39 122.0(5) . . . . ?
O15 Ni5 O13 C39 -44.1(5) . . . . ?
Ni4 Ni5 O13 C39 49.1(6) . . . . ?
Ni3 Ni5 O13 C39 -2.4(5) . . . . ?
O10 Ni3 O14 C39 -45.6(5) . . . . ?
O2 Ni3 O14 C39 131.0(5) . . . . ?
O6 Ni3 O14 C39 -136.4(5) . . . . ?
O7 Ni3 O14 C39 153.1(8) . . . . ?
O15 Ni3 O14 C39 34.9(5) . . . . ?
Ni5 Ni3 O14 C39 -7.7(4) . . . . ?
Ni2 Ni3 O14 C39 152.2(4) . . . . ?
Ni4 Ni3 O14 C39 -41.2(5) . . . . ?
Ni1 Ni3 O14 C39 106.7(5) . . . . ?
O10 Ni3 O15 C45 -141.7(4) . . . . ?
O2 Ni3 O15 C45 35.5(4) . . . . ?
O14 Ni3 O15 C45 125.5(4) . . . . ?
O6 Ni3 O15 C45 -168.5(8) . . . . ?
O7 Ni3 O15 C45 -45.8(4) . . . . ?
Ni5 Ni3 O15 C45 -163.2(5) . . . . ?
Ni2 Ni3 O15 C45 -3.7(4) . . . . ?
Ni4 Ni3 O15 C45 -116.3(4) . . . . ?
Ni1 Ni3 O15 C45 30.1(4) . . . . ?
O10 Ni3 O15 Ni5 21.55(13) . . . . ?
O2 Ni3 O15 Ni5 -161.31(13) . . . . ?
O14 Ni3 O15 Ni5 -71.31(15) . . . . ?
O6 Ni3 O15 Ni5 -5.3(10) . . . . ?
O7 Ni3 O15 Ni5 117.42(14) . . . . ?
Ni2 Ni3 O15 Ni5 159.52(7) . . . . ?
Ni4 Ni3 O15 Ni5 46.93(9) . . . . ?
Ni1 Ni3 O15 Ni5 -166.65(13) . . . . ?
O9 Ni5 O15 C45 56.4(5) . . . . ?
O13 Ni5 O15 C45 -124.9(5) . . . . ?
O10 Ni5 O15 C45 139.5(5) . . . . ?
N6 Ni5 O15 C45 -33.8(5) . . . . ?
O12 Ni5 O15 C45 168.9(5) . . . . ?
Ni4 Ni5 O15 C45 99.5(5) . . . . ?
Ni3 Ni5 O15 C45 160.9(6) . . . . ?
O9 Ni5 O15 Ni3 -104.50(14) . . . . ?
O13 Ni5 O15 Ni3 74.15(15) . . . . ?
O10 Ni5 O15 Ni3 -21.40(13) . . . . ?
N6 Ni5 O15 Ni3 165.28(15) . . . . ?
O12 Ni5 O15 Ni3 8.0(6) . . . . ?
Ni4 Ni5 O15 Ni3 -61.42(11) . . . . ?
O2 Ni1 O16 C45 19.4(6) . . . . ?
O1 Ni1 O16 C45 102.6(5) . . . . ?
O4 Ni1 O16 C45 44(5) . . . . ?
N1 Ni1 O16 C45 -166.8(6) . . . . ?
N2 Ni1 O16 C45 -82.7(6) . . . . ?
Ni2 Ni1 O16 C45 62.2(5) . . . . ?
Ni3 Ni1 O16 C45 17.5(5) . . . . ?
O32 Ni7 O17 C51 -159(6) . . . . ?
O18 Ni7 O17 C51 173.0(4) . . . . ?
N9 Ni7 O17 C51 -5.4(4) . . . . ?
O20 Ni7 O17 C51 85.1(4) . . . . ?
O30 Ni7 O17 C51 -109.2(4) . . . . ?
Ni6 Ni7 O17 C51 156.8(5) . . . . ?
Ni8 Ni7 O17 C51 -150.9(4) . . . . ?
O32 Ni7 O17 Ni6 44(6) . . . . ?
O18 Ni7 O17 Ni6 16.20(13) . . . . ?
N9 Ni7 O17 Ni6 -162.15(16) . . . . ?
O20 Ni7 O17 Ni6 -71.66(16) . . . . ?
O30 Ni7 O17 Ni6 94.05(15) . . . . ?
Ni8 Ni7 O17 Ni6 52.26(12) . . . . ?
O18 Ni6 O17 C51 -174.1(4) . . . . ?
O19 Ni6 O17 C51 -86.7(4) . . . . ?
O21 Ni6 O17 C51 94.5(4) . . . . ?
N7 Ni6 O17 C51 6.1(4) . . . . ?
N8 Ni6 O17 C51 14.9(17) . . . . ?
Ni7 Ni6 O17 C51 -157.7(5) . . . . ?
Ni8 Ni6 O17 C51 160.8(4) . . . . ?
O18 Ni6 O17 Ni7 -16.45(14) . . . . ?
O19 Ni6 O17 Ni7 70.99(15) . . . . ?
O21 Ni6 O17 Ni7 -107.77(15) . . . . ?
N7 Ni6 O17 Ni7 163.75(16) . . . . ?
N8 Ni6 O17 Ni7 172.6(14) . . . . ?
Ni8 Ni6 O17 Ni7 -41.52(10) . . . . ?
O26 Ni8 O18 Ni6 38(2) . . . . ?
O31 Ni8 O18 Ni6 170.5(2) . . . . ?
O23 Ni8 O18 Ni6 -104.7(2) . . . . ?
O22 Ni8 O18 Ni6 -13.2(2) . . . . ?
O30 Ni8 O18 Ni6 79.9(2) . . . . ?
Ni7 Ni8 O18 Ni6 103.1(3) . . . . ?
Ni10 Ni8 O18 Ni6 -31.6(3) . . . . ?
Ni9 Ni8 O18 Ni6 63.3(3) . . . . ?
O26 Ni8 O18 Ni7 -65(2) . . . . ?
O31 Ni8 O18 Ni7 67.37(16) . . . . ?
O23 Ni8 O18 Ni7 152.19(16) . . . . ?
O22 Ni8 O18 Ni7 -116.24(15) . . . . ?
O30 Ni8 O18 Ni7 -23.20(14) . . . . ?
Ni10 Ni8 O18 Ni7 -134.65(10) . . . . ?
Ni6 Ni8 O18 Ni7 -103.1(3) . . . . ?
Ni9 Ni8 O18 Ni7 -39.8(3) . . . . ?
O17 Ni6 O18 Ni8 -89.7(2) . . . . ?
O19 Ni6 O18 Ni8 178.2(2) . . . . ?
O21 Ni6 O18 Ni8 -1.9(2) . . . . ?
N7 Ni6 O18 Ni8 -88.2(12) . . . . ?
N8 Ni6 O18 Ni8 89.3(2) . . . . ?
Ni7 Ni6 O18 Ni8 -105.7(3) . . . . ?
O17 Ni6 O18 Ni7 15.98(13) . . . . ?
O19 Ni6 O18 Ni7 -76.13(15) . . . . ?
O21 Ni6 O18 Ni7 103.80(14) . . . . ?
N7 Ni6 O18 Ni7 17.5(12) . . . . ?
N8 Ni6 O18 Ni7 -165.02(15) . . . . ?
Ni8 Ni6 O18 Ni7 105.7(3) . . . . ?
O17 Ni7 O18 Ni8 115.26(16) . . . . ?
O32 Ni7 O18 Ni8 -63.99(16) . . . . ?
N9 Ni7 O18 Ni8 129.1(13) . . . . ?
O20 Ni7 O18 Ni8 -149.91(16) . . . . ?
O30 Ni7 O18 Ni8 22.54(13) . . . . ?
Ni6 Ni7 O18 Ni8 131.61(19) . . . . ?
O17 Ni7 O18 Ni6 -16.35(14) . . . . ?
O32 Ni7 O18 Ni6 164.41(14) . . . . ?
N9 Ni7 O18 Ni6 -2.5(14) . . . . ?
O20 Ni7 O18 Ni6 78.48(15) . . . . ?
O30 Ni7 O18 Ni6 -109.07(14) . . . . ?
Ni8 Ni7 O18 Ni6 -131.61(19) . . . . ?
O18 Ni6 O19 C81 36.9(5) . . . . ?
O17 Ni6 O19 C81 -46.2(5) . . . . ?
O21 Ni6 O19 C81 34(7) . . . . ?
N7 Ni6 O19 C81 -135.6(5) . . . . ?
N8 Ni6 O19 C81 139.8(5) . . . . ?
Ni7 Ni6 O19 C81 -6.1(4) . . . . ?
Ni8 Ni6 O19 C81 37.7(5) . . . . ?
O17 Ni7 O20 C81 44.0(4) . . . . ?
O32 Ni7 O20 C81 -134.6(4) . . . . ?
O18 Ni7 O20 C81 -39.5(4) . . . . ?
N9 Ni7 O20 C81 133.7(4) . . . . ?
O30 Ni7 O20 C81 -68.3(7) . . . . ?
Ni6 Ni7 O20 C81 2.8(4) . . . . ?
Ni8 Ni7 O20 C81 -61.7(5) . . . . ?
O18 Ni6 O21 C83 15.1(5) . . . . ?
O17 Ni6 O21 C83 98.2(5) . . . . ?
O19 Ni6 O21 C83 18(7) . . . . ?
N7 Ni6 O21 C83 -172.4(6) . . . . ?
N8 Ni6 O21 C83 -87.9(6) . . . . ?
Ni7 Ni6 O21 C83 57.9(5) . . . . ?
Ni8 Ni6 O21 C83 14.2(5) . . . . ?
O18 Ni8 O22 C83 34.9(4) . . . . ?
O26 Ni8 O22 C83 -141.9(4) . . . . ?
O31 Ni8 O22 C83 -166.9(8) . . . . ?
O23 Ni8 O22 C83 126.1(4) . . . . ?
O30 Ni8 O22 C83 -46.3(4) . . . . ?
Ni7 Ni8 O22 C83 -4.2(4) . . . . ?
Ni10 Ni8 O22 C83 -162.8(5) . . . . ?
Ni6 Ni8 O22 C83 29.1(4) . . . . ?
Ni9 Ni8 O22 C83 -116.4(4) . . . . ?
O18 Ni8 O22 Ni10 -162.26(13) . . . . ?
O26 Ni8 O22 Ni10 20.94(13) . . . . ?
O31 Ni8 O22 Ni10 -4.1(10) . . . . ?
O23 Ni8 O22 Ni10 -71.02(15) . . . . ?
O30 Ni8 O22 Ni10 116.50(14) . . . . ?
Ni7 Ni8 O22 Ni10 158.61(7) . . . . ?
Ni6 Ni8 O22 Ni10 -168.08(13) . . . . ?
Ni9 Ni8 O22 Ni10 46.40(9) . . . . ?
O25 Ni10 O22 C83 56.3(5) . . . . ?
O24 Ni10 O22 C83 -126.1(5) . . . . ?
O26 Ni10 O22 C83 139.4(5) . . . . ?
N12 Ni10 O22 C83 -35.0(5) . . . . ?
O27 Ni10 O22 C83 163.9(6) . . . . ?
Ni9 Ni10 O22 C83 99.7(5) . . . . ?
Ni8 Ni10 O22 C83 160.2(5) . . . . ?
O25 Ni10 O22 Ni8 -103.91(14) . . . . ?
O24 Ni10 O22 Ni8 73.68(15) . . . . ?
O26 Ni10 O22 Ni8 -20.76(13) . . . . ?
N12 Ni10 O22 Ni8 164.82(16) . . . . ?
O27 Ni10 O22 Ni8 3.7(7) . . . . ?
Ni9 Ni10 O22 Ni8 -60.50(11) . . . . ?
O18 Ni8 O23 C85 133.1(5) . . . . ?
O26 Ni8 O23 C85 -44.4(5) . . . . ?
O31 Ni8 O23 C85 -134.5(5) . . . . ?
O22 Ni8 O23 C85 36.5(5) . . . . ?
O30 Ni8 O23 C85 162.5(8) . . . . ?
Ni7 Ni8 O23 C85 155.3(4) . . . . ?
Ni10 Ni8 O23 C85 -5.8(5) . . . . ?
Ni6 Ni8 O23 C85 108.6(5) . . . . ?
Ni9 Ni8 O23 C85 -40.5(5) . . . . ?
O25 Ni10 O24 C85 49(4) . . . . ?
O26 Ni10 O24 C85 31.6(5) . . . . ?
N12 Ni10 O24 C85 -148.1(5) . . . . ?
O27 Ni10 O24 C85 121.1(5) . . . . ?
O22 Ni10 O24 C85 -46.6(5) . . . . ?
Ni9 Ni10 O24 C85 47.0(6) . . . . ?
Ni8 Ni10 O24 C85 -5.2(5) . . . . ?
O24 Ni10 O25 C68 147(3) . . . . ?
O26 Ni10 O25 C68 164.4(4) . . . . ?
N12 Ni10 O25 C68 -15.9(4) . . . . ?
O27 Ni10 O25 C68 75.0(4) . . . . ?
O22 Ni10 O25 C68 -117.6(4) . . . . ?
Ni9 Ni10 O25 C68 149.1(5) . . . . ?
Ni8 Ni10 O25 C68 -159.3(4) . . . . ?
O24 Ni10 O25 Ni9 -2(4) . . . . ?
O26 Ni10 O25 Ni9 15.38(14) . . . . ?
N12 Ni10 O25 Ni9 -165.00(16) . . . . ?
O27 Ni10 O25 Ni9 -74.10(15) . . . . ?
O22 Ni10 O25 Ni9 93.39(14) . . . . ?
Ni8 Ni10 O25 Ni9 51.69(12) . . . . ?
O26 Ni9 O25 C68 -166.0(4) . . . . ?
O28 Ni9 O25 C68 -79.7(4) . . . . ?
O29 Ni9 O25 C68 101.9(4) . . . . ?
N10 Ni9 O25 C68 12.5(4) . . . . ?
N11 Ni9 O25 C68 44.9(17) . . . . ?
Ni10 Ni9 O25 C68 -150.4(5) . . . . ?
Ni8 Ni9 O25 C68 168.7(4) . . . . ?
O26 Ni9 O25 Ni10 -15.64(14) . . . . ?
O28 Ni9 O25 Ni10 70.63(16) . . . . ?
O29 Ni9 O25 Ni10 -107.77(15) . . . . ?
N10 Ni9 O25 Ni10 162.84(17) . . . . ?
N11 Ni9 O25 Ni10 -164.8(14) . . . . ?
Ni8 Ni9 O25 Ni10 -40.98(10) . . . . ?
O25 Ni9 O26 Ni8 -89.9(2) . . . . ?
O28 Ni9 O26 Ni8 177.0(2) . . . . ?
O29 Ni9 O26 Ni8 -3.8(2) . . . . ?
N10 Ni9 O26 Ni8 -104.9(16) . . . . ?
N11 Ni9 O26 Ni8 86.9(2) . . . . ?
Ni10 Ni9 O26 Ni8 -105.2(3) . . . . ?
O25 Ni9 O26 Ni10 15.25(14) . . . . ?
O28 Ni9 O26 Ni10 -77.80(15) . . . . ?
O29 Ni9 O26 Ni10 101.37(14) . . . . ?
N10 Ni9 O26 Ni10 0.3(17) . . . . ?
N11 Ni9 O26 Ni10 -167.90(15) . . . . ?
Ni8 Ni9 O26 Ni10 105.2(3) . . . . ?
O18 Ni8 O26 Ni9 29(2) . . . . ?
O31 Ni8 O26 Ni9 -103.5(2) . . . . ?
O23 Ni8 O26 Ni9 171.7(2) . . . . ?
O22 Ni8 O26 Ni9 80.6(2) . . . . ?
O30 Ni8 O26 Ni9 -12.5(2) . . . . ?
Ni7 Ni8 O26 Ni9 -32.0(3) . . . . ?
Ni10 Ni8 O26 Ni9 102.9(3) . . . . ?
Ni6 Ni8 O26 Ni9 62.3(3) . . . . ?
O18 Ni8 O26 Ni10 -74(2) . . . . ?
O31 Ni8 O26 Ni10 153.55(16) . . . . ?
O23 Ni8 O26 Ni10 68.77(16) . . . . ?
O22 Ni8 O26 Ni10 -22.34(14) . . . . ?
O30 Ni8 O26 Ni10 -115.45(14) . . . . ?
Ni7 Ni8 O26 Ni10 -134.91(9) . . . . ?
Ni6 Ni8 O26 Ni10 -40.6(3) . . . . ?
Ni9 Ni8 O26 Ni10 -102.9(3) . . . . ?
O25 Ni10 O26 Ni9 -15.62(14) . . . . ?
O24 Ni10 O26 Ni9 163.65(15) . . . . ?
N12 Ni10 O26 Ni9 -19.6(17) . . . . ?
O27 Ni10 O26 Ni9 75.93(15) . . . . ?
O22 Ni10 O26 Ni9 -109.46(15) . . . . ?
Ni8 Ni10 O26 Ni9 -131.2(2) . . . . ?
O25 Ni10 O26 Ni8 115.56(16) . . . . ?
O24 Ni10 O26 Ni8 -65.18(16) . . . . ?
N12 Ni10 O26 Ni8 111.6(16) . . . . ?
O27 Ni10 O26 Ni8 -152.89(16) . . . . ?
O22 Ni10 O26 Ni8 21.72(14) . . . . ?
Ni9 Ni10 O26 Ni8 131.2(2) . . . . ?
O25 Ni10 O27 C87 50.6(5) . . . . ?
O24 Ni10 O27 C87 -127.1(5) . . . . ?
O26 Ni10 O27 C87 -33.2(5) . . . . ?
N12 Ni10 O27 C87 141.3(5) . . . . ?
O22 Ni10 O27 C87 -57.1(9) . . . . ?
Ni9 Ni10 O27 C87 8.5(4) . . . . ?
Ni8 Ni10 O27 C87 -54.1(5) . . . . ?
O26 Ni9 O28 C87 43.9(5) . . . . ?
O25 Ni9 O28 C87 -39.3(5) . . . . ?
O29 Ni9 O28 C87 18(5) . . . . ?
N10 Ni9 O28 C87 -130.3(5) . . . . ?
N11 Ni9 O28 C87 145.6(5) . . . . ?
Ni10 Ni9 O28 C87 0.8(4) . . . . ?
Ni8 Ni9 O28 C87 45.3(5) . . . . ?
O26 Ni9 O29 C91 20.1(5) . . . . ?
O25 Ni9 O29 C91 103.4(5) . . . . ?
O28 Ni9 O29 C91 46(5) . . . . ?
N10 Ni9 O29 C91 -165.7(5) . . . . ?
N11 Ni9 O29 C91 -81.7(5) . . . . ?
Ni10 Ni9 O29 C91 63.1(5) . . . . ?
Ni8 Ni9 O29 C91 18.3(5) . . . . ?
O18 Ni8 O30 C91 -141.4(4) . . . . ?
O26 Ni8 O30 C91 35.9(4) . . . . ?
O31 Ni8 O30 C91 126.2(4) . . . . ?
O23 Ni8 O30 C91 -171.3(8) . . . . ?
O22 Ni8 O30 C91 -45.4(4) . . . . ?
Ni7 Ni8 O30 C91 -162.9(5) . . . . ?
Ni10 Ni8 O30 C91 -3.5(4) . . . . ?
Ni6 Ni8 O30 C91 -116.1(4) . . . . ?
Ni9 Ni8 O30 C91 30.3(4) . . . . ?
O18 Ni8 O30 Ni7 21.51(13) . . . . ?
O26 Ni8 O30 Ni7 -161.25(13) . . . . ?
O31 Ni8 O30 Ni7 -70.90(15) . . . . ?
O23 Ni8 O30 Ni7 -8.4(10) . . . . ?
O22 Ni8 O30 Ni7 117.49(13) . . . . ?
Ni10 Ni8 O30 Ni7 159.42(7) . . . . ?
Ni6 Ni8 O30 Ni7 46.84(8) . . . . ?
Ni9 Ni8 O30 Ni7 -166.84(13) . . . . ?
O17 Ni7 O30 C91 56.2(5) . . . . ?
O32 Ni7 O30 C91 -125.0(5) . . . . ?
O18 Ni7 O30 C91 139.5(5) . . . . ?
N9 Ni7 O30 C91 -33.7(5) . . . . ?
O20 Ni7 O30 C91 169.0(5) . . . . ?
Ni6 Ni7 O30 C91 99.5(4) . . . . ?
Ni8 Ni7 O30 C91 160.7(5) . . . . ?
O17 Ni7 O30 Ni8 -104.49(14) . . . . ?
O32 Ni7 O30 Ni8 74.29(15) . . . . ?
O18 Ni7 O30 Ni8 -21.25(13) . . . . ?
N9 Ni7 O30 Ni8 165.56(15) . . . . ?
O20 Ni7 O30 Ni8 8.2(6) . . . . ?
Ni6 Ni7 O30 Ni8 -61.27(10) . . . . ?
O18 Ni8 O31 C89 -45.9(5) . . . . ?
O26 Ni8 O31 C89 131.1(5) . . . . ?
O23 Ni8 O31 C89 -136.7(5) . . . . ?
O22 Ni8 O31 C89 155.8(8) . . . . ?
O30 Ni8 O31 C89 35.0(5) . . . . ?
Ni7 Ni8 O31 C89 -7.7(5) . . . . ?
Ni10 Ni8 O31 C89 152.3(4) . . . . ?
Ni6 Ni8 O31 C89 -41.3(5) . . . . ?
Ni9 Ni8 O31 C89 106.5(5) . . . . ?
O17 Ni7 O32 C89 4(6) . . . . ?
O18 Ni7 O32 C89 32.0(5) . . . . ?
N9 Ni7 O32 C89 -149.5(5) . . . . ?
O20 Ni7 O32 C89 120.1(5) . . . . ?
O30 Ni7 O32 C89 -45.8(5) . . . . ?
Ni6 Ni7 O32 C89 47.2(6) . . . . ?
Ni8 Ni7 O32 C89 -4.0(5) . . . . ?
O2 Ni1 N1 C11 162.7(13) . . . . ?
O1 Ni1 N1 C11 148.6(3) . . . . ?
O4 Ni1 N1 C11 -118.2(3) . . . . ?
O16 Ni1 N1 C11 62.7(3) . . . . ?
N2 Ni1 N1 C11 -27.8(3) . . . . ?
Ni2 Ni1 N1 C11 164.4(3) . . . . ?
Ni3 Ni1 N1 C11 72.3(5) . . . . ?
O2 Ni1 N1 C8 47.0(15) . . . . ?
O1 Ni1 N1 C8 32.9(3) . . . . ?
O4 Ni1 N1 C8 126.1(3) . . . . ?
O16 Ni1 N1 C8 -53.0(3) . . . . ?
N2 Ni1 N1 C8 -143.5(3) . . . . ?
Ni2 Ni1 N1 C8 48.7(4) . . . . ?
Ni3 Ni1 N1 C8 -43.4(5) . . . . ?
O2 Ni1 N1 C9 -75.6(15) . . . . ?
O1 Ni1 N1 C9 -89.7(4) . . . . ?
O4 Ni1 N1 C9 3.5(4) . . . . ?
O16 Ni1 N1 C9 -175.6(4) . . . . ?
N2 Ni1 N1 C9 93.9(4) . . . . ?
Ni2 Ni1 N1 C9 -73.9(4) . . . . ?
Ni3 Ni1 N1 C9 -166.0(3) . . . . ?
O2 Ni1 N2 C14 -63.0(4) . . . . ?
O1 Ni1 N2 C14 84.4(15) . . . . ?
O4 Ni1 N2 C14 -150.2(4) . . . . ?
O16 Ni1 N2 C14 28.5(4) . . . . ?
N1 Ni1 N2 C14 118.1(4) . . . . ?
Ni2 Ni1 N2 C14 -77.7(5) . . . . ?
Ni3 Ni1 N2 C14 -37.7(4) . . . . ?
O2 Ni1 N2 C13 59.7(4) . . . . ?
O1 Ni1 N2 C13 -152.8(13) . . . . ?
O4 Ni1 N2 C13 -27.4(4) . . . . ?
O16 Ni1 N2 C13 151.2(4) . . . . ?
N1 Ni1 N2 C13 -119.1(4) . . . . ?
Ni2 Ni1 N2 C13 45.1(5) . . . . ?
Ni3 Ni1 N2 C13 85.0(4) . . . . ?
O2 Ni1 N2 C12 178.2(3) . . . . ?
O1 Ni1 N2 C12 -34.4(16) . . . . ?
O4 Ni1 N2 C12 91.1(3) . . . . ?
O16 Ni1 N2 C12 -90.3(3) . . . . ?
N1 Ni1 N2 C12 -0.7(3) . . . . ?
Ni2 Ni1 N2 C12 163.5(3) . . . . ?
Ni3 Ni1 N2 C12 -156.5(3) . . . . ?
O1 Ni2 N3 C15 15.7(4) . . . . ?
O5 Ni2 N3 C15 -163.6(4) . . . . ?
O2 Ni2 N3 C15 22.4(18) . . . . ?
O3 Ni2 N3 C15 -76.2(4) . . . . ?
O7 Ni2 N3 C15 107.7(4) . . . . ?
Ni1 Ni2 N3 C15 1.5(5) . . . . ?
Ni3 Ni2 N3 C15 124.4(4) . . . . ?
O1 Ni2 N3 C16 -173.8(4) . . . . ?
O5 Ni2 N3 C16 6.8(4) . . . . ?
O2 Ni2 N3 C16 -167.1(14) . . . . ?
O3 Ni2 N3 C16 94.2(4) . . . . ?
O7 Ni2 N3 C16 -81.9(4) . . . . ?
Ni1 Ni2 N3 C16 171.9(3) . . . . ?
Ni3 Ni2 N3 C16 -65.1(4) . . . . ?
O10 Ni4 N4 C28 153.5(10) . . . . ?
O9 Ni4 N4 C28 155.9(3) . . . . ?
O11 Ni4 N4 C28 -112.5(3) . . . . ?
O8 Ni4 N4 C28 67.9(3) . . . . ?
N5 Ni4 N4 C28 -23.6(3) . . . . ?
Ni5 Ni4 N4 C28 169.5(3) . . . . ?
Ni3 Ni4 N4 C28 81.8(4) . . . . ?
O10 Ni4 N4 C25 36.5(13) . . . . ?
O9 Ni4 N4 C25 38.9(3) . . . . ?
O11 Ni4 N4 C25 130.5(3) . . . . ?
O8 Ni4 N4 C25 -49.1(3) . . . . ?
N5 Ni4 N4 C25 -140.6(3) . . . . ?
Ni5 Ni4 N4 C25 52.5(4) . . . . ?
Ni3 Ni4 N4 C25 -35.2(5) . . . . ?
O10 Ni4 N4 C26 -85.4(12) . . . . ?
O9 Ni4 N4 C26 -83.1(4) . . . . ?
O11 Ni4 N4 C26 8.5(4) . . . . ?
O8 Ni4 N4 C26 -171.0(4) . . . . ?
N5 Ni4 N4 C26 97.4(4) . . . . ?
Ni5 Ni4 N4 C26 -69.5(4) . . . . ?
Ni3 Ni4 N4 C26 -157.2(3) . . . . ?
O10 Ni4 N5 C30 -64.7(4) . . . . ?
O9 Ni4 N5 C30 110.3(15) . . . . ?
O11 Ni4 N5 C30 -151.9(4) . . . . ?
O8 Ni4 N5 C30 26.8(4) . . . . ?
N4 Ni4 N5 C30 114.9(4) . . . . ?
Ni5 Ni4 N5 C30 -82.5(4) . . . . ?
Ni3 Ni4 N5 C30 -39.1(4) . . . . ?
O10 Ni4 N5 C31 57.5(4) . . . . ?
O9 Ni4 N5 C31 -127.6(14) . . . . ?
O11 Ni4 N5 C31 -29.8(4) . . . . ?
O8 Ni4 N5 C31 148.9(4) . . . . ?
N4 Ni4 N5 C31 -122.9(4) . . . . ?
Ni5 Ni4 N5 C31 39.7(5) . . . . ?
Ni3 Ni4 N5 C31 83.0(4) . . . . ?
O10 Ni4 N5 C29 176.2(3) . . . . ?
O9 Ni4 N5 C29 -8.8(17) . . . . ?
O11 Ni4 N5 C29 89.0(3) . . . . ?
O8 Ni4 N5 C29 -92.3(3) . . . . ?
N4 Ni4 N5 C29 -4.2(3) . . . . ?
Ni5 Ni4 N5 C29 158.4(3) . . . . ?
Ni3 Ni4 N5 C29 -158.2(3) . . . . ?
O9 Ni5 N6 C32 7.2(4) . . . . ?
O13 Ni5 N6 C32 -173.0(4) . . . . ?
O10 Ni5 N6 C32 -9.9(16) . . . . ?
O12 Ni5 N6 C32 -87.1(4) . . . . ?
O15 Ni5 N6 C32 98.7(4) . . . . ?
Ni4 Ni5 N6 C32 -8.9(5) . . . . ?
Ni3 Ni5 N6 C32 115.9(4) . . . . ?
O9 Ni5 N6 C33 179.4(4) . . . . ?
O13 Ni5 N6 C33 -0.7(4) . . . . ?
O10 Ni5 N6 C33 162.3(12) . . . . ?
O12 Ni5 N6 C33 85.1(4) . . . . ?
O15 Ni5 N6 C33 -89.1(4) . . . . ?
Ni4 Ni5 N6 C33 163.3(3) . . . . ?
Ni3 Ni5 N6 C33 -71.8(5) . . . . ?
O18 Ni6 N7 C57 153.6(11) . . . . ?
O17 Ni6 N7 C57 155.1(3) . . . . ?
O19 Ni6 N7 C57 -113.1(3) . . . . ?
O21 Ni6 N7 C57 67.1(3) . . . . ?
N8 Ni6 N7 C57 -23.9(3) . . . . ?
Ni7 Ni6 N7 C57 169.1(3) . . . . ?
Ni8 Ni6 N7 C57 81.0(4) . . . . ?
O18 Ni6 N7 C54 37.3(13) . . . . ?
O17 Ni6 N7 C54 38.8(3) . . . . ?
O19 Ni6 N7 C54 130.6(3) . . . . ?
O21 Ni6 N7 C54 -49.2(3) . . . . ?
N8 Ni6 N7 C54 -140.3(3) . . . . ?
Ni7 Ni6 N7 C54 52.8(4) . . . . ?
Ni8 Ni6 N7 C54 -35.3(5) . . . . ?
O18 Ni6 N7 C55 -84.9(13) . . . . ?
O17 Ni6 N7 C55 -83.4(3) . . . . ?
O19 Ni6 N7 C55 8.4(4) . . . . ?
O21 Ni6 N7 C55 -171.4(4) . . . . ?
N8 Ni6 N7 C55 97.6(4) . . . . ?
Ni7 Ni6 N7 C55 -69.4(4) . . . . ?
Ni8 Ni6 N7 C55 -157.5(3) . . . . ?
O18 Ni6 N8 C58 175.3(3) . . . . ?
O17 Ni6 N8 C58 -14.0(17) . . . . ?
O19 Ni6 N8 C58 87.8(3) . . . . ?
O21 Ni6 N8 C58 -93.4(3) . . . . ?
N7 Ni6 N8 C58 -5.0(3) . . . . ?
Ni7 Ni6 N8 C58 157.6(3) . . . . ?
Ni8 Ni6 N8 C58 -159.3(3) . . . . ?
O18 Ni6 N8 C60 57.6(4) . . . . ?
O17 Ni6 N8 C60 -131.6(14) . . . . ?
O19 Ni6 N8 C60 -29.9(4) . . . . ?
O21 Ni6 N8 C60 148.9(4) . . . . ?
N7 Ni6 N8 C60 -122.7(4) . . . . ?
Ni7 Ni6 N8 C60 39.9(5) . . . . ?
Ni8 Ni6 N8 C60 83.0(4) . . . . ?
O18 Ni6 N8 C59 -64.2(4) . . . . ?
O17 Ni6 N8 C59 106.6(15) . . . . ?
O19 Ni6 N8 C59 -151.7(4) . . . . ?
O21 Ni6 N8 C59 27.1(4) . . . . ?
N7 Ni6 N8 C59 115.5(4) . . . . ?
Ni7 Ni6 N8 C59 -81.8(4) . . . . ?
Ni8 Ni6 N8 C59 -38.7(4) . . . . ?
O17 Ni7 N9 C61 8.1(5) . . . . ?
O32 Ni7 N9 C61 -172.6(5) . . . . ?
O18 Ni7 N9 C61 -5.6(16) . . . . ?
O20 Ni7 N9 C61 -86.5(5) . . . . ?
O30 Ni7 N9 C61 99.4(5) . . . . ?
Ni6 Ni7 N9 C61 -7.9(5) . . . . ?
Ni8 Ni7 N9 C61 116.2(4) . . . . ?
O17 Ni7 N9 C62 179.3(4) . . . . ?
O32 Ni7 N9 C62 -1.5(4) . . . . ?
O18 Ni7 N9 C62 165.5(12) . . . . ?
O20 Ni7 N9 C62 84.6(4) . . . . ?
O30 Ni7 N9 C62 -89.5(4) . . . . ?
Ni6 Ni7 N9 C62 163.3(3) . . . . ?
Ni8 Ni7 N9 C62 -72.7(4) . . . . ?
O26 Ni9 N10 C74 164.9(15) . . . . ?
O25 Ni9 N10 C74 150.0(3) . . . . ?
O28 Ni9 N10 C74 -117.3(3) . . . . ?
O29 Ni9 N10 C74 63.7(3) . . . . ?
N11 Ni9 N10 C74 -26.8(3) . . . . ?
Ni10 Ni9 N10 C74 165.1(3) . . . . ?
Ni8 Ni9 N10 C74 72.6(5) . . . . ?
O26 Ni9 N10 C71 47.9(17) . . . . ?
O25 Ni9 N10 C71 33.1(3) . . . . ?
O28 Ni9 N10 C71 125.8(3) . . . . ?
O29 Ni9 N10 C71 -53.2(3) . . . . ?
N11 Ni9 N10 C71 -143.7(4) . . . . ?
Ni10 Ni9 N10 C71 48.2(4) . . . . ?
Ni8 Ni9 N10 C71 -44.3(5) . . . . ?
O26 Ni9 N10 C72 -73.9(17) . . . . ?
O25 Ni9 N10 C72 -88.7(4) . . . . ?
O28 Ni9 N10 C72 3.9(4) . . . . ?
O29 Ni9 N10 C72 -175.1(4) . . . . ?
N11 Ni9 N10 C72 94.5(4) . . . . ?
Ni10 Ni9 N10 C72 -73.6(4) . . . . ?
Ni8 Ni9 N10 C72 -166.1(3) . . . . ?
O26 Ni9 N11 C77 -63.5(4) . . . . ?
O25 Ni9 N11 C77 85.1(16) . . . . ?
O28 Ni9 N11 C77 -150.2(4) . . . . ?
O29 Ni9 N11 C77 28.3(4) . . . . ?
N10 Ni9 N11 C77 117.7(4) . . . . ?
Ni10 Ni9 N11 C77 -77.6(4) . . . . ?
Ni8 Ni9 N11 C77 -38.0(4) . . . . ?
O26 Ni9 N11 C76 59.6(4) . . . . ?
O25 Ni9 N11 C76 -151.7(14) . . . . ?
O28 Ni9 N11 C76 -27.1(4) . . . . ?
O29 Ni9 N11 C76 151.4(4) . . . . ?
N10 Ni9 N11 C76 -119.2(4) . . . . ?
Ni10 Ni9 N11 C76 45.6(5) . . . . ?
Ni8 Ni9 N11 C76 85.1(4) . . . . ?
O26 Ni9 N11 C75 177.7(3) . . . . ?
O25 Ni9 N11 C75 -33.7(17) . . . . ?
O28 Ni9 N11 C75 91.0(4) . . . . ?
O29 Ni9 N11 C75 -90.5(4) . . . . ?
N10 Ni9 N11 C75 -1.1(4) . . . . ?
Ni10 Ni9 N11 C75 163.6(3) . . . . ?
Ni8 Ni9 N11 C75 -156.8(3) . . . . ?
O25 Ni10 N12 C78 15.5(4) . . . . ?
O24 Ni10 N12 C78 -163.8(4) . . . . ?
O26 Ni10 N12 C78 19.5(19) . . . . ?
O27 Ni10 N12 C78 -76.0(4) . . . . ?
O22 Ni10 N12 C78 108.2(4) . . . . ?
Ni9 Ni10 N12 C78 1.6(5) . . . . ?
Ni8 Ni10 N12 C78 124.7(4) . . . . ?
O25 Ni10 N12 C79 -173.8(4) . . . . ?
O24 Ni10 N12 C79 7.0(4) . . . . ?
O26 Ni10 N12 C79 -169.8(15) . . . . ?
O27 Ni10 N12 C79 94.7(4) . . . . ?
O22 Ni10 N12 C79 -81.1(4) . . . . ?
Ni9 Ni10 N12 C79 172.3(3) . . . . ?
Ni8 Ni10 N12 C79 -64.6(5) . . . . ?
C7 C2 C3 C4 0.4(8) . . . . ?
C1 C2 C3 C4 -178.3(5) . . . . ?
C2 C3 C4 C5 -1.0(8) . . . . ?
C2 C3 C4 C15 178.6(5) . . . . ?
Ni2 O1 C5 C6 -169.9(4) . . . . ?
Ni1 O1 C5 C6 -32.8(7) . . . . ?
Ni2 O1 C5 C4 12.3(7) . . . . ?
Ni1 O1 C5 C4 149.5(4) . . . . ?
C3 C4 C5 O1 179.2(5) . . . . ?
C15 C4 C5 O1 -0.4(8) . . . . ?
C3 C4 C5 C6 1.4(8) . . . . ?
C15 C4 C5 C6 -178.2(5) . . . . ?
O1 C5 C6 C7 -179.0(5) . . . . ?
C4 C5 C6 C7 -1.2(8) . . . . ?
O1 C5 C6 C8 -1.9(8) . . . . ?
C4 C5 C6 C8 175.9(5) . . . . ?
C3 C2 C7 C6 -0.1(8) . . . . ?
C1 C2 C7 C6 178.5(5) . . . . ?
C5 C6 C7 C2 0.5(8) . . . . ?
C8 C6 C7 C2 -176.6(5) . . . . ?
C7 C6 C8 N1 -122.9(5) . . . . ?
C5 C6 C8 N1 60.0(7) . . . . ?
C11 N1 C8 C6 -179.8(4) . . . . ?
C9 N1 C8 C6 55.3(6) . . . . ?
Ni1 N1 C8 C6 -70.1(5) . . . . ?
C11 N1 C9 C10 -60.4(7) . . . . ?
C8 N1 C9 C10 63.2(6) . . . . ?
Ni1 N1 C9 C10 -175.8(4) . . . . ?
C8 N1 C11 C12 166.9(4) . . . . ?
C9 N1 C11 C12 -69.6(6) . . . . ?
Ni1 N1 C11 C12 53.5(5) . . . . ?
N1 C11 C12 N2 -59.6(6) . . . . ?
C14 N2 C12 C11 -90.3(6) . . . . ?
C13 N2 C12 C11 150.6(5) . . . . ?
Ni1 N2 C12 C11 29.8(5) . . . . ?
C16 N3 C15 C4 177.9(5) . . . . ?
Ni2 N3 C15 C4 -11.2(8) . . . . ?
C5 C4 C15 N3 0.3(9) . . . . ?
C3 C4 C15 N3 -179.3(5) . . . . ?
C15 N3 C16 C17 -107.4(6) . . . . ?
Ni2 N3 C16 C17 81.6(6) . . . . ?
C24 C19 C20 C21 2.3(8) . . . . ?
C18 C19 C20 C21 -179.3(5) . . . . ?
C19 C20 C21 C32 179.7(5) . . . . ?
C19 C20 C21 C22 0.6(8) . . . . ?
Ni5 O9 C22 C23 -177.4(3) . . . . ?
Ni4 O9 C22 C23 -26.0(6) . . . . ?
Ni5 O9 C22 C21 1.4(7) . . . . ?
Ni4 O9 C22 C21 152.8(4) . . . . ?
C32 C21 C22 O9 -0.9(8) . . . . ?
C20 C21 C22 O9 178.1(5) . . . . ?
C32 C21 C22 C23 178.0(5) . . . . ?
C20 C21 C22 C23 -3.1(7) . . . . ?
O9 C22 C23 C24 -178.4(5) . . . . ?
C21 C22 C23 C24 2.7(7) . . . . ?
O9 C22 C23 C25 -0.8(7) . . . . ?
C21 C22 C23 C25 -179.6(5) . . . . ?
C22 C23 C24 C19 0.2(8) . . . . ?
C25 C23 C24 C19 -177.5(5) . . . . ?
C20 C19 C24 C23 -2.7(8) . . . . ?
C18 C19 C24 C23 178.9(5) . . . . ?
C24 C23 C25 N4 -127.0(5) . . . . ?
C22 C23 C25 N4 55.3(6) . . . . ?
C28 N4 C25 C23 176.7(4) . . . . ?
C26 N4 C25 C23 51.2(6) . . . . ?
Ni4 N4 C25 C23 -71.7(5) . . . . ?
C28 N4 C26 C27 -64.8(6) . . . . ?
C25 N4 C26 C27 59.7(6) . . . . ?
Ni4 N4 C26 C27 -180.0(4) . . . . ?
C25 N4 C28 C29 163.4(4) . . . . ?
C26 N4 C28 C29 -72.3(6) . . . . ?
Ni4 N4 C28 C29 48.5(5) . . . . ?
C30 N5 C29 C28 -89.0(6) . . . . ?
C31 N5 C29 C28 153.8(5) . . . . ?
Ni4 N5 C29 C28 31.9(5) . . . . ?
N4 C28 C29 N5 -57.3(6) . . . . ?
C33 N6 C32 C21 178.0(5) . . . . ?
Ni5 N6 C32 C21 -9.6(8) . . . . ?
C20 C21 C32 N6 -173.2(5) . . . . ?
C22 C21 C32 N6 5.8(9) . . . . ?
C32 N6 C33 C34 -107.0(6) . . . . ?
Ni5 N6 C33 C34 80.3(6) . . . . ?
Ni1 O4 C35 O3 4.5(9) . . . . ?
Ni1 O4 C35 C36 -174.0(4) . . . . ?
Ni2 O3 C35 O4 -10.1(8) . . . . ?
Ni2 O3 C35 C36 168.4(4) . . . . ?
Ni2 O5 C37 O6 0.3(10) . . . . ?
Ni2 O5 C37 C38 -175.9(5) . . . . ?
Ni3 O6 C37 O5 5.7(9) . . . . ?
Ni3 O6 C37 C38 -178.1(5) . . . . ?
Ni5 O13 C39 O14 -2.5(9) . . . . ?
Ni5 O13 C39 C40 179.7(5) . . . . ?
Ni3 O14 C39 O13 9.1(9) . . . . ?
Ni3 O14 C39 C40 -173.0(4) . . . . ?
Ni4 O11 C41 O12 11.5(9) . . . . ?
Ni4 O11 C41 C42 -169.1(4) . . . . ?
Ni5 O12 C41 O11 -9.8(8) . . . . ?
Ni5 O12 C41 C42 170.9(4) . . . . ?
Ni4 O8 C43 O7 0.8(9) . . . . ?
Ni4 O8 C43 C44 -178.6(4) . . . . ?
Ni3 O7 C43 O8 -32.8(8) . . . . ?
Ni2 O7 C43 O8 171.3(4) . . . . ?
Ni3 O7 C43 C44 146.6(4) . . . . ?
Ni2 O7 C43 C44 -9.3(8) . . . . ?
Ni1 O16 C45 O15 -2.2(9) . . . . ?
Ni1 O16 C45 C46 177.0(4) . . . . ?
Ni3 O15 C45 O16 -32.9(7) . . . . ?
Ni5 O15 C45 O16 171.6(4) . . . . ?
Ni3 O15 C45 C46 147.9(4) . . . . ?
Ni5 O15 C45 C46 -7.6(8) . . . . ?
C53 C48 C49 C50 2.0(9) . . . . ?
C47 C48 C49 C50 -178.7(5) . . . . ?
C48 C49 C50 C51 -0.1(8) . . . . ?
C48 C49 C50 C61 179.5(5) . . . . ?
Ni7 O17 C51 C52 -177.1(3) . . . . ?
Ni6 O17 C51 C52 -27.4(7) . . . . ?
Ni7 O17 C51 C50 3.6(7) . . . . ?
Ni6 O17 C51 C50 153.2(4) . . . . ?
C49 C50 C51 O17 177.2(5) . . . . ?
C61 C50 C51 O17 -2.4(8) . . . . ?
C49 C50 C51 C52 -2.2(7) . . . . ?
C61 C50 C51 C52 178.2(5) . . . . ?
O17 C51 C52 C53 -176.9(5) . . . . ?
C50 C51 C52 C53 2.5(7) . . . . ?
O17 C51 C52 C54 0.6(7) . . . . ?
C50 C51 C52 C54 180.0(5) . . . . ?
C51 C52 C53 C48 -0.6(8) . . . . ?
C54 C52 C53 C48 -178.1(5) . . . . ?
C49 C48 C53 C52 -1.7(8) . . . . ?
C47 C48 C53 C52 179.0(5) . . . . ?
C53 C52 C54 N7 -128.6(5) . . . . ?
C51 C52 C54 N7 53.9(6) . . . . ?
C57 N7 C54 C52 176.9(4) . . . . ?
C55 N7 C54 C52 52.9(5) . . . . ?
Ni6 N7 C54 C52 -70.8(5) . . . . ?
C57 N7 C55 C56 -64.5(6) . . . . ?
C54 N7 C55 C56 57.9(6) . . . . ?
Ni6 N7 C55 C56 179.1(4) . . . . ?
C54 N7 C57 C58 164.2(4) . . . . ?
C55 N7 C57 C58 -73.1(5) . . . . ?
Ni6 N7 C57 C58 48.7(5) . . . . ?
C60 N8 C58 C57 153.1(5) . . . . ?
C59 N8 C58 C57 -88.4(6) . . . . ?
Ni6 N8 C58 C57 33.0(5) . . . . ?
N7 C57 C58 N8 -58.2(6) . . . . ?
C62 N9 C61 C50 178.2(5) . . . . ?
Ni7 N9 C61 C50 -10.5(9) . . . . ?
C49 C50 C61 N9 -172.9(6) . . . . ?
C51 C50 C61 N9 6.7(10) . . . . ?
C61 N9 C62 C63 -107.8(6) . . . . ?
Ni7 N9 C62 C63 80.5(6) . . . . ?
C70 C65 C66 C67 0.3(8) . . . . ?
C64 C65 C66 C67 -179.0(6) . . . . ?
C65 C66 C67 C68 -0.9(8) . . . . ?
C65 C66 C67 C78 179.2(5) . . . . ?
Ni10 O25 C68 C69 -169.8(4) . . . . ?
Ni9 O25 C68 C69 -29.9(7) . . . . ?
Ni10 O25 C68 C67 10.7(7) . . . . ?
Ni9 O25 C68 C67 150.7(4) . . . . ?
C66 C67 C68 O25 -179.9(5) . . . . ?
C78 C67 C68 O25 0.0(8) . . . . ?
C66 C67 C68 C69 0.7(8) . . . . ?
C78 C67 C68 C69 -179.5(5) . . . . ?
O25 C68 C69 C70 -179.4(5) . . . . ?
C67 C68 C69 C70 0.1(8) . . . . ?
O25 C68 C69 C71 -3.8(8) . . . . ?
C67 C68 C69 C71 175.6(5) . . . . ?
C68 C69 C70 C65 -0.7(8) . . . . ?
C71 C69 C70 C65 -176.3(5) . . . . ?
C66 C65 C70 C69 0.5(8) . . . . ?
C64 C65 C70 C69 179.8(6) . . . . ?
C70 C69 C71 N10 -124.1(5) . . . . ?
C68 C69 C71 N10 60.3(6) . . . . ?
C74 N10 C71 C69 179.7(4) . . . . ?
C72 N10 C71 C69 54.6(6) . . . . ?
Ni9 N10 C71 C69 -69.8(5) . . . . ?
C74 N10 C72 C73 -60.8(7) . . . . ?
C71 N10 C72 C73 63.6(6) . . . . ?
Ni9 N10 C72 C73 -175.9(4) . . . . ?
C71 N10 C74 C75 166.3(5) . . . . ?
C72 N10 C74 C75 -70.1(6) . . . . ?
Ni9 N10 C74 C75 52.2(5) . . . . ?
C77 N11 C75 C74 -91.7(6) . . . . ?
C76 N11 C75 C74 150.1(5) . . . . ?
Ni9 N11 C75 C74 29.3(5) . . . . ?
N10 C74 C75 N11 -58.3(6) . . . . ?
C79 N12 C78 C67 176.6(5) . . . . ?
Ni10 N12 C78 C67 -12.2(8) . . . . ?
C66 C67 C78 N12 -178.6(5) . . . . ?
C68 C67 C78 N12 1.5(9) . . . . ?
C78 N12 C79 C80 -107.2(6) . . . . ?
Ni10 N12 C79 C80 81.5(6) . . . . ?
Ni6 O19 C81 O20 10.8(8) . . . . ?
Ni6 O19 C81 C82 -168.2(4) . . . . ?
Ni7 O20 C81 O19 -8.5(8) . . . . ?
Ni7 O20 C81 C82 170.5(4) . . . . ?
Ni6 O21 C83 O22 2.1(9) . . . . ?
Ni6 O21 C83 C84 -177.3(4) . . . . ?
Ni8 O22 C83 O21 -33.8(7) . . . . ?
Ni10 O22 C83 O21 171.3(4) . . . . ?
Ni8 O22 C83 C84 145.6(4) . . . . ?
Ni10 O22 C83 C84 -9.3(8) . . . . ?
Ni10 O24 C85 O23 2.8(9) . . . . ?
Ni10 O24 C85 C86 -175.9(5) . . . . ?
Ni8 O23 C85 O24 4.4(9) . . . . ?
Ni8 O23 C85 C86 -176.8(5) . . . . ?
Ni9 O28 C87 O27 5.9(9) . . . . ?
Ni9 O28 C87 C88 -174.2(4) . . . . ?
Ni10 O27 C87 O28 -11.6(9) . . . . ?
Ni10 O27 C87 C88 168.4(4) . . . . ?
Ni7 O32 C89 O31 -0.3(9) . . . . ?
Ni7 O32 C89 C90 178.9(5) . . . . ?
Ni8 O31 C89 O32 8.1(9) . . . . ?
Ni8 O31 C89 C90 -171.2(4) . . . . ?
Ni9 O29 C91 O30 -3.4(9) . . . . ?
Ni9 O29 C91 C92 177.5(4) . . . . ?
Ni8 O30 C91 O29 -32.5(7) . . . . ?
Ni7 O30 C91 O29 172.4(3) . . . . ?
Ni8 O30 C91 C92 146.6(4) . . . . ?
Ni7 O30 C91 C92 -8.5(7) . . . . ?
